data_7113748
loop_
_publ_author_name
'Abedin, Tareque S. M.'
'Thompson, Laurence K.'
'Miller, David O.'
'Krupicka, Erik'

_publ_section_title
;
 Structural and magnetic properties of a self-assembled spheroidal
 triakonta-hexanuclear Cu36 cluster
;
_journal_coden_ASTM CHCOFS
_journal_issue 6
_journal_name_full
;
 Chemical Communications (Cambridge, United Kingdom)
;
_journal_page_first 708
_journal_page_last 709
_journal_paper_doi 10.1039/b211401c
_journal_year 2003
_chemical_formula_sum 'C212 H358 Cu36 N84 O149'
_chemical_formula_weight 8755.26
_space_group_IT_number 2
_symmetry_cell_setting triclinic
_symmetry_space_group_name_Hall '-P 1'
_symmetry_space_group_name_H-M 'P -1'
_atom_sites_solution_hydrogens geom
_atom_sites_solution_primary direct
_atom_sites_solution_secondary difmap
_audit_creation_method SHELXL-97
_cell_angle_alpha 80.586(3)
_cell_angle_beta 84.344(2)
_cell_angle_gamma 61.558(2)
_cell_formula_units_Z 2
_cell_length_a 26.023(3)
_cell_length_b 26.291(3)
_cell_length_c 42.147(5)
_cell_measurement_reflns_used 7578
_cell_measurement_temperature 193(2)
_cell_measurement_theta_max 23.2808
_cell_measurement_theta_min 2.2573
_cell_volume 25007(5)
_computing_cell_refinement 'Bruker SAINT (Bruker, 1997)'
_computing_data_collection 'Bruker SMART (Bruker, 1997)'
_computing_data_reduction 'Bruker SAINT (Bruker, 1997)'
_computing_molecular_graphics 'teXsan for Windows (MSC, 1997)'
_computing_publication_material 'teXsan for Windows (MSC, 1997)'
_computing_structure_refinement 'SHELXL-97 (Sheldrick, 1997)'
_computing_structure_solution 'SHELXS-97 (Sheldrick, 1990)'
_diffrn_ambient_temperature 193(2)
_diffrn_detector_area_resol_mean 8.192
_diffrn_measured_fraction_theta_full 0.795
_diffrn_measured_fraction_theta_max 0.795
_diffrn_measurement_device_type 'Bruker PLATFORM diffractometer/SMART 1000 CCD area detector'
_diffrn_measurement_method '\w scans'
_diffrn_radiation_monochromator graphite
_diffrn_radiation_source 'fine-focus sealed tube'
_diffrn_radiation_type MoK\a
_diffrn_radiation_wavelength 0.71073
_diffrn_reflns_av_R_equivalents 0.0777
_diffrn_reflns_av_sigmaI/netI 0.2114
_diffrn_reflns_limit_h_max 32
_diffrn_reflns_limit_h_min -32
_diffrn_reflns_limit_k_max 32
_diffrn_reflns_limit_k_min -31
_diffrn_reflns_limit_l_max 7
_diffrn_reflns_limit_l_min -52
_diffrn_reflns_number 101668
_diffrn_reflns_theta_full 26.46
_diffrn_reflns_theta_max 26.46
_diffrn_reflns_theta_min 0.89
_exptl_absorpt_coefficient_mu 1.565
_exptl_absorpt_correction_T_max 0.75847
_exptl_absorpt_correction_T_min 0.39617
_exptl_absorpt_correction_type integration
_exptl_absorpt_process_details 'SHELXTL (Sheldrick, 1997)'
_exptl_crystal_colour green/black
_exptl_crystal_density_diffrn 1.163
_exptl_crystal_density_method 'not measured'
_exptl_crystal_description prism
_exptl_crystal_F_000 8908
_exptl_crystal_size_max 0.53
_exptl_crystal_size_mid 0.28
_exptl_crystal_size_min 0.20
_refine_diff_density_max 3.147
_refine_diff_density_min -0.986
_refine_diff_density_rms 0.277
_refine_ls_extinction_method none
_refine_ls_goodness_of_fit_ref 1.277
_refine_ls_hydrogen_treatment mixed
_refine_ls_matrix_type full
_refine_ls_number_parameters 2109
_refine_ls_number_reflns 82136
_refine_ls_number_restraints 0
_refine_ls_restrained_S_all 1.277
_refine_ls_R_factor_all 0.2623
_refine_ls_R_factor_gt 0.1521
_refine_ls_shift/su_max 0.001
_refine_ls_shift/su_mean 0.000
_refine_ls_structure_factor_coef Fsqd
_refine_ls_weighting_details 'calc w=1/[\s^2^(Fo^2^)+(0.2000P)^2^+0.0000P] where P=(Fo^2^+2Fc^2^)/3'
_refine_ls_weighting_scheme calc
_refine_ls_wR_factor_gt 0.4114
_refine_ls_wR_factor_ref 0.4674
_reflns_number_gt 34311
_reflns_number_total 82136
_reflns_threshold_expression >2sigma(I)
_cod_duplicate_entry 7104010
_cod_data_source_file b211401c.txt
_cod_data_source_block shelxl
_cod_original_cell_volume 25006(5)
_cod_original_sg_symbol_H-M P-1
_cod_database_code 7113748

loop_
_symmetry_equiv_pos_as_xyz
'x, y, z'
'-x, -y, -z'

loop_
_atom_site_label
_atom_site_type_symbol
_atom_site_fract_x
_atom_site_fract_y
_atom_site_fract_z
_atom_site_U_iso_or_equiv
_atom_site_adp_type
_atom_site_occupancy
_atom_site_symmetry_multiplicity
_atom_site_calc_flag
_atom_site_refinement_flags
Cu1 Cu 0.22246(9) 0.92294(9) 0.43575(6) 0.0378(6) Uani 1 1 d .
Cu2 Cu 0.40508(9) 0.86012(10) 0.41546(6) 0.0399(6) Uani 1 1 d .
Cu3 Cu 0.50491(9) 0.82919(9) 0.46427(5) 0.0334(5) Uani 1 1 d .
Cu4 Cu 0.53841(9) 0.79209(10) 0.39229(6) 0.0363(6) Uani 1 1 d .
Cu5 Cu 0.61655(10) 0.71128(9) 0.30862(6) 0.0376(6) Uani 1 1 d .
Cu6 Cu 0.59820(9) 0.56269(9) 0.29752(6) 0.0385(6) Uani 1 1 d .
Cu7 Cu 0.61084(9) 0.43468(9) 0.29981(6) 0.0376(6) Uani 1 1 d .
Cu8 Cu 0.48277(9) 0.54812(9) 0.29240(6) 0.0388(6) Uani 1 1 d .
Cu9 Cu 0.31065(9) 0.56720(9) 0.29510(6) 0.0367(6) Uani 1 1 d .
Cu10 Cu 0.24017(9) 0.50821(9) 0.38071(6) 0.0388(6) Uani 1 1 d .
Cu11 Cu 0.27983(11) 0.37934(9) 0.41986(7) 0.0514(7) Uani 1 1 d .
Cu12 Cu 0.18133(10) 0.49136(10) 0.44909(7) 0.0499(7) Uani 1 1 d .
Cu13 Cu 0.06450(10) 0.61525(9) 0.51219(6) 0.0429(6) Uani 1 1 d .
Cu14 Cu 0.12645(10) 0.73000(9) 0.54395(6) 0.0414(6) Uani 1 1 d .
Cu15 Cu 0.18676(9) 0.78180(9) 0.58251(6) 0.0363(6) Uani 1 1 d .
Cu16 Cu 0.16284(10) 0.82582(10) 0.50624(6) 0.0394(6) Uani 1 1 d .
Cu17 Cu 0.75362(9) 0.26722(9) 0.32222(6) 0.0367(6) Uani 1 1 d .
Cu18 Cu 0.38570(10) 0.20001(11) 0.45804(7) 0.0564(8) Uani 1 1 d .
Cu19 Cu 1.13736(11) 0.70974(9) 0.20000(6) 0.0425(6) Uani 1 1 d .
Cu20 Cu 1.18079(11) 0.65101(10) 0.10830(6) 0.0438(6) Uani 1 1 d .
Cu21 Cu 1.22857(11) 0.62137(11) 0.03715(6) 0.0487(7) Uani 1 1 d .
Cu22 Cu 1.10531(10) 0.62949(11) 0.06179(6) 0.0447(6) Uani 1 1 d .
Cu23 Cu 0.97000(9) 0.63599(9) 0.00919(5) 0.0338(5) Uani 1 1 d .
Cu24 Cu 0.88769(9) 0.77679(9) -0.06381(6) 0.0379(6) Uani 1 1 d .
Cu25 Cu 0.93886(10) 0.81867(10) -0.12954(6) 0.0439(6) Uani 1 1 d .
Cu26 Cu 0.80621(11) 0.89215(11) -0.11023(7) 0.0520(7) Uani 1 1 d .
Cu27 Cu 0.64366(11) 1.03254(10) -0.08977(7) 0.0516(7) Uani 1 1 d .
Cu28 Cu 0.63489(14) 1.11807(11) -0.00586(7) 0.0639(8) Uani 1 1 d .
Cu29 Cu 0.62714(10) 1.20812(10) 0.04090(6) 0.0431(6) Uani 1 1 d .
Cu30 Cu 0.63338(12) 1.08383(10) 0.07017(7) 0.0520(7) Uani 1 1 d .
Cu31 Cu 0.68870(12) 0.97589(11) 0.16379(7) 0.0580(7) Uani 1 1 d .
Cu32 Cu 0.85939(11) 0.93641(11) 0.20135(7) 0.0568(8) Uani 1 1 d .
Cu33 Cu 0.91677(10) 1.01749(9) 0.21277(6) 0.0422(6) Uani 1 1 d .
Cu34 Cu 0.99750(11) 0.87840(10) 0.21174(7) 0.0516(7) Uani 1 1 d .
Cu35 Cu 1.03859(10) 0.84829(10) -0.21056(6) 0.0417(6) Uani 1 1 d .
Cu36 Cu 0.62450(9) 1.37198(9) 0.01759(6) 0.0396(6) Uani 1 1 d .
O1 O 0.0781(6) 0.9893(6) 0.4948(4) 0.057(4) Uiso 1 1 d .
O2 O 0.1089(5) 0.7532(5) 0.4987(3) 0.048(3) Uiso 1 1 d .
O3 O 0.1923(6) 0.8649(6) 0.5284(4) 0.059(4) Uiso 1 1 d .
O4 O 0.1708(6) 0.7220(5) 0.6071(3) 0.051(4) Uiso 1 1 d .
O5 O -0.0216(6) 0.7876(6) 0.5262(3) 0.050(3) Uiso 1 1 d .
O6 O 0.0282(6) 0.5712(6) 0.4322(4) 0.057(4) Uiso 1 1 d .
O7 O 0.2479(5) 0.3638(5) 0.4606(3) 0.046(3) Uiso 1 1 d .
O8 O 0.2191(5) 0.2793(5) 0.4275(3) 0.046(3) Uiso 1 1 d .
O9 O 0.4318(5) 0.0741(5) 0.5356(3) 0.046(3) Uiso 1 1 d .
O10 O 0.2972(5) 0.4410(5) 0.3588(3) 0.049(3) Uiso 1 1 d .
O11 O 0.1552(5) 0.5711(5) 0.4288(3) 0.042(3) Uiso 1 1 d .
O12 O 0.1980(6) 0.4991(6) 0.3033(4) 0.061(4) Uiso 1 1 d .
O13 O 0.4245(7) 0.5364(7) 0.2196(4) 0.077(5) Uiso 1 1 d .
O14 O 0.5244(5) 0.6345(5) 0.2930(3) 0.039(3) Uiso 1 1 d .
O15 O 0.4874(6) 0.4753(6) 0.2881(4) 0.060(4) Uiso 1 1 d .
O16 O 0.7226(7) 0.3762(7) 0.2385(4) 0.082(5) Uiso 1 1 d .
O17 O 0.9182(7) 0.1662(7) 0.3534(4) 0.083(5) Uiso 1 1 d .
O18 O 0.6826(5) 0.4383(5) 0.3043(3) 0.038(3) Uiso 1 1 d .
O19 O 0.5963(6) 0.6626(5) 0.2257(3) 0.050(3) Uiso 1 1 d .
O20 O 0.5410(5) 0.8840(5) 0.3167(3) 0.047(3) Uiso 1 1 d .
O21 O 0.5865(5) 0.7962(5) 0.4511(3) 0.042(3) Uiso 1 1 d .
O22 O 0.3767(5) 0.8813(5) 0.4588(3) 0.040(3) Uiso 1 1 d .
O23 O 0.4817(5) 0.8069(5) 0.3612(3) 0.043(3) Uiso 1 1 d .
O24 O 0.3076(5) 1.0194(5) 0.4060(3) 0.048(3) Uiso 1 1 d .
O25 O 1.1934(6) 0.5462(6) 0.1777(4) 0.055(4) Uiso 1 1 d .
O26 O 1.2784(6) 0.6330(6) 0.0628(4) 0.054(4) Uiso 1 1 d .
O27 O 1.1286(5) 0.6119(5) 0.0190(3) 0.048(3) Uiso 1 1 d .
O28 O 1.1092(5) 0.6524(5) 0.1275(3) 0.049(3) Uiso 1 1 d .
O29 O 1.1139(6) 0.4954(6) 0.0484(4) 0.066(4) Uiso 1 1 d .
O30 O 0.9193(7) 0.6337(7) -0.0779(4) 0.070(4) Uiso 1 1 d .
O31 O 0.7691(6) 0.8720(6) -0.0722(3) 0.054(4) Uiso 1 1 d .
O32 O 0.9687(5) 0.7264(5) -0.0743(3) 0.047(3) Uiso 1 1 d .
O33 O 0.9150(6) 0.7948(6) -0.2071(4) 0.058(4) Uiso 1 1 d .
O34 O 1.0528(6) 0.9499(6) -0.2908(3) 0.051(3) Uiso 1 1 d .
O35 O 0.8961(6) 0.8895(6) -0.1579(4) 0.059(4) Uiso 1 1 d .
O36 O 0.6754(8) 0.8838(8) -0.1220(5) 0.089(5) Uiso 1 1 d .
O37 O 0.5166(8) 1.0920(8) -0.0200(5) 0.093(6) Uiso 1 1 d .
O38 O 0.6225(6) 1.2350(6) -0.0048(4) 0.058(4) Uiso 1 1 d .
O39 O 0.6272(6) 1.1323(6) 0.1008(3) 0.054(4) Uiso 1 1 d .
O40 O 0.4841(6) 1.3408(6) 0.0172(4) 0.064(4) Uiso 1 1 d .
O41 O 0.6295(6) 1.5009(6) -0.0489(4) 0.057(4) Uiso 1 1 d .
O42 O 0.6452(7) 1.0407(7) 0.0103(4) 0.069(4) Uiso 1 1 d .
O43 O 0.5280(7) 1.1060(7) 0.1333(4) 0.080(5) Uiso 1 1 d .
O44 O 0.7364(7) 0.9691(7) 0.2538(4) 0.073(5) Uiso 1 1 d .
O45 O 0.9685(6) 0.8265(6) 0.2055(3) 0.054(4) Uiso 1 1 d .
O46 O 0.8068(6) 1.0173(6) 0.2036(3) 0.051(3) Uiso 1 1 d .
O47 O 0.9989(5) 0.9861(5) 0.2231(3) 0.045(3) Uiso 1 1 d .
O48 O 1.0246(6) 0.7600(6) 0.2773(4) 0.060(4) Uiso 1 1 d .
O49 O 0.4847(4) 0.8025(4) 0.4297(3) 0.029(3) Uiso 1 1 d .
O50 O 0.5594(5) 0.5126(5) 0.3118(3) 0.038(3) Uiso 1 1 d .
O51 O 0.2526(4) 0.4608(4) 0.4238(3) 0.029(3) Uiso 1 1 d .
O52 O 0.1825(5) 0.7600(5) 0.5416(3) 0.035(3) Uiso 1 1 d .
O53 O 1.1585(5) 0.6627(5) 0.0640(3) 0.048(3) Uiso 1 1 d .
O54 O 0.8846(5) 0.8444(5) -0.0931(3) 0.038(3) Uiso 1 1 d .
O55 O 0.6593(6) 1.1253(5) 0.0353(3) 0.051(3) Uiso 1 1 d .
O56 O 0.9277(5) 0.9485(5) 0.1953(3) 0.040(3) Uiso 1 1 d .
O57 O 0.3098(5) 0.6061(5) 0.3297(3) 0.042(3) Uiso 1 1 d .
O58 O 0.2800(8) 0.6965(8) 0.3050(5) 0.092(6) Uiso 1 1 d .
O59 O 0.4389(7) 0.5501(7) 0.3408(4) 0.086(5) Uiso 1 1 d .
O60 O 0.7413(6) 0.3397(6) 0.3500(3) 0.052(4) Uiso 1 1 d .
O61 O 0.2412(9) 0.7738(9) 0.4726(5) 0.112(7) Uiso 1 1 d .
O62 O 0.5188(8) 0.7471(8) 0.5008(4) 0.087(5) Uiso 1 1 d .
O63 O 0.2878(7) 0.7310(7) 0.5872(4) 0.071(4) Uiso 1 1 d .
O64 O 1.1580(6) 0.7619(6) 0.1710(4) 0.060(4) Uiso 1 1 d .
O65 O 1.2101(10) 0.7711(10) 0.2054(6) 0.125(8) Uiso 1 1 d .
O66 O 1.0028(7) 0.8522(7) -0.1174(4) 0.081(5) Uiso 1 1 d .
O67 O 0.9251(7) 0.7042(6) 0.0307(4) 0.066(4) Uiso 1 1 d .
O68 O 0.6952(6) 1.0683(6) -0.1038(4) 0.059(4) Uiso 1 1 d .
O69 O 0.9101(6) 0.8004(6) -0.0185(4) 0.063(4) Uiso 1 1 d .
O70 O 0.6763(7) 1.3051(7) -0.0168(4) 0.072(4) Uiso 1 1 d .
O71 O 0.1281(6) 0.5556(6) 0.5384(4) 0.067(4) Uiso 1 1 d .
O72 O 0.3114(5) 0.5367(5) 0.3881(3) 0.046(3) Uiso 1 1 d .
O73 O 0.6598(7) 0.6522(7) 0.3434(4) 0.075(5) Uiso 1 1 d .
O74 O 0.6898(6) 0.2652(6) 0.3473(4) 0.060(4) Uiso 1 1 d .
O75 O 0.4407(8) 0.2288(8) 0.4373(5) 0.099(6) Uiso 1 1 d .
O76 O 0.5888(9) 0.5562(9) 0.2383(5) 0.111(7) Uiso 1 1 d .
O77 O 0.6045(7) 0.3847(7) 0.3506(4) 0.076(5) Uiso 1 1 d .
O78 O 1.0574(6) 0.7423(6) 0.1682(4) 0.068(4) Uiso 1 1 d .
O79 O 0.7124(8) 1.2075(7) 0.0489(4) 0.087(5) Uiso 1 1 d .
O80 O 0.7433(7) 0.9253(7) 0.1341(4) 0.077(5) Uiso 1 1 d .
O81 O 1.1500(7) 0.7512(7) 0.1077(4) 0.072(4) Uiso 1 1 d .
O82 O 0.9240(7) 1.0630(7) 0.1617(4) 0.083(5) Uiso 1 1 d .
O83 O 1.0259(5) 0.6788(5) -0.0161(3) 0.048(3) Uiso 1 1 d .
O84 O 0.3763(6) 0.4811(6) 0.3254(3) 0.051(3) Uiso 1 1 d .
O85 O 0.2798(7) 0.8702(7) 0.4807(4) 0.074(5) Uiso 1 1 d .
O86 O 0.2463(5) 0.8501(5) 0.4185(3) 0.049(3) Uiso 1 1 d .
O87 O 0.6847(6) 1.3257(6) 0.0483(4) 0.058(4) Uiso 1 1 d .
O88 O 0.9689(7) 0.9299(7) -0.1894(4) 0.080(5) Uiso 1 1 d .
O89 O 1.0793(7) 0.8339(7) -0.1719(4) 0.079(5) Uiso 1 1 d .
O90 O 0.5332(6) 0.7053(6) 0.3314(4) 0.058(4) Uiso 1 1 d .
O91 O 0.6099(7) 0.5701(7) 0.3518(4) 0.077(5) Uiso 1 1 d .
O92 O 0.1918(6) 0.9771(6) 0.2807(4) 0.062(4) Uiso 1 1 d .
O93 O 0.1293(6) 0.9613(6) 0.3392(4) 0.060(4) Uiso 1 1 d .
O94 O 0.4467(6) -0.0011(6) 0.4548(4) 0.066(4) Uiso 1 1 d .
O95 O 0.3073(7) 0.1248(7) 0.4064(4) 0.081(5) Uiso 1 1 d .
O96 O 0.4172(6) 0.1042(6) 0.4155(4) 0.067(4) Uiso 1 1 d .
O97 O 0.3838(6) 0.8728(6) 0.2381(4) 0.059(4) Uiso 1 1 d .
O98 O 0.4258(6) 0.8266(6) 0.1819(4) 0.066(4) Uiso 1 1 d .
O99 O 0.2109(7) 0.8479(7) 0.3582(4) 0.076(5) Uiso 1 1 d .
O100 O 0.6640(7) 0.8110(7) 0.1663(4) 0.071(4) Uiso 1 1 d .
O101 O 0.2772(7) 0.8771(7) 0.2610(4) 0.080(5) Uiso 1 1 d .
O102 O 0.7265(8) 1.0851(8) -0.0297(5) 0.095(6) Uiso 1 1 d .
O103 O 0.0409(7) 0.8232(7) 0.5544(4) 0.076(5) Uiso 1 1 d .
O104 O 0.1091(8) 0.2836(8) 0.4432(4) 0.088(5) Uiso 1 1 d .
O105 O 0.6361(8) 0.9085(8) 0.1933(5) 0.093(6) Uiso 1 1 d .
O106 O 0.0261(8) 0.3920(8) 0.4612(5) 0.094(6) Uiso 1 1 d .
O107 O 0.6616(8) 0.7268(8) 0.4995(5) 0.090(5) Uiso 1 1 d .
O108 O 0.5101(8) 0.7133(8) 0.1780(5) 0.091(5) Uiso 1 1 d .
O109 O 1.0212(8) 0.7266(8) 0.0473(5) 0.095(6) Uiso 1 1 d .
O110 O 0.5760(8) 0.6888(8) 0.3987(5) 0.101(6) Uiso 1 1 d .
O111 O 1.1529(10) 0.7619(10) -0.1926(6) 0.117(7) Uiso 1 1 d .
O112 O 0.7959(8) 0.3637(8) 0.4694(5) 0.097(6) Uiso 1 1 d .
O113 O 0.9677(8) 0.0670(8) 0.4650(5) 0.100(6) Uiso 1 1 d .
O114 O 1.2061(8) 0.7108(8) -0.0045(5) 0.101(6) Uiso 1 1 d .
O115 O 1.0446(8) 0.8721(8) 0.1618(5) 0.089(5) Uiso 1 1 d .
O116 O 0.7254(9) 0.7112(9) 0.2073(5) 0.106(6) Uiso 1 1 d .
O117 O 0.8655(10) 0.6660(10) 0.0490(6) 0.127(8) Uiso 1 1 d .
O118 O 0.6271(9) 1.3876(9) 0.0819(5) 0.106(6) Uiso 1 1 d .
O119 O 0.2902(9) 0.7914(9) 0.3145(5) 0.110(7) Uiso 1 1 d .
O120 O 0.3728(8) 0.9805(8) 0.2471(5) 0.103(6) Uiso 1 1 d .
O121 O 0.4336(8) 0.9400(8) 0.4115(5) 0.097(6) Uiso 1 1 d .
O122 O 0.2727(11) 0.4884(11) 0.1341(6) 0.139(8) Uiso 1 1 d .
O123 O 0.5961(10) 0.9515(9) 0.4029(6) 0.120(7) Uiso 1 1 d .
O124 O 0.3712(8) 0.7844(8) 0.4211(5) 0.098(6) Uiso 1 1 d .
O125 O 0.3261(9) 0.8431(9) 0.1568(5) 0.111(7) Uiso 1 1 d .
O126 O 0.3727(8) 0.3554(8) 0.4435(5) 0.103(6) Uiso 1 1 d .
O127 O 0.1421(9) 0.6440(9) 0.4733(6) 0.119(7) Uiso 1 1 d .
O128 O 0.4344(9) 0.9756(9) 0.3003(5) 0.116(7) Uiso 1 1 d .
O129 O 0.2281(10) 0.5055(10) 0.4922(6) 0.132(8) Uiso 1 1 d .
O130 O 0.0146(9) 0.9744(9) 0.3408(5) 0.119(7) Uiso 1 1 d .
O131 O 0.7118(10) 0.7382(10) 0.2680(6) 0.123(7) Uiso 1 1 d .
O132 O 0.5217(11) 0.9389(11) 0.3693(6) 0.138(8) Uiso 1 1 d .
O133 O 0.9028(9) 0.9747(9) 0.2912(5) 0.118(7) Uiso 1 1 d .
O134 O 0.1170(8) 0.0699(8) 0.0669(5) 0.091(5) Uiso 1 1 d .
O135 O 0.9006(15) 0.1206(15) 0.0554(8) 0.145(12) Uiso 0.75 1 d P
O137 O 0.4228(15) 0.1815(15) 0.1600(9) 0.149(12) Uiso 0.75 1 d P
O138 O 0.7722(11) 0.0542(11) 0.0534(6) 0.140(9) Uiso 1 1 d .
O139 O 0.8452(13) 0.6625(13) 0.1808(7) 0.180(12) Uiso 1 1 d .
O140 O 0.6948(12) 0.6424(12) 0.1708(7) 0.118(9) Uiso 0.75 1 d P
O141 O 0.4593(11) 0.9030(11) 0.1357(6) 0.144(9) Uiso 1 1 d .
O142 O 0.6981(11) 0.1969(11) 0.3196(7) 0.140(9) Uiso 1 1 d .
O143 O 0.1699(13) 0.1026(13) 0.3577(8) 0.127(10) Uiso 0.75 1 d P
O144 O 0.3666(13) 0.0252(13) 0.3470(8) 0.128(10) Uiso 0.75 1 d P
O145 O 0.5837(11) 0.8142(11) 0.1269(7) 0.150(9) Uiso 1 1 d .
O146 O 0.7531(10) 0.8127(10) 0.1277(6) 0.129(8) Uiso 1 1 d .
O147 O 0.2412(12) 0.8585(12) 0.2060(7) 0.161(10) Uiso 1 1 d .
O148 O 0.7695(13) 0.6738(13) 0.0801(8) 0.124(10) Uiso 0.75 1 d P
O149 O 0.5989(11) 0.7015(11) 0.1331(6) 0.145(9) Uiso 1 1 d .
O150 O 0.6651(13) 0.8656(13) 0.2618(8) 0.126(10) Uiso 0.75 1 d P
O151 O 0.4239(14) 0.4247(14) 0.4020(8) 0.136(11) Uiso 0.75 1 d P
O152 O 0.2924(10) 0.5980(10) 0.4396(6) 0.136(8) Uiso 1 1 d .
O153 O 0.2418(11) 0.0501(11) 0.2733(6) 0.146(9) Uiso 1 1 d .
O154 O 0.2017(13) 0.1406(12) 0.2240(7) 0.120(10) Uiso 0.75 1 d P
O155 O 0.1403(15) 0.4819(15) 0.1675(9) 0.149(12) Uiso 0.75 1 d P
O156 O 0.7236(10) 0.0721(10) 0.1528(6) 0.129(8) Uiso 1 1 d .
O157 O 0.7086(13) 0.6122(13) 0.0021(8) 0.123(10) Uiso 0.75 1 d P
O158 O 0.1514(13) 0.7832(13) 0.3802(7) 0.174(11) Uiso 1 1 d .
O159 O 0.9037(14) 0.4766(14) 0.3043(8) 0.143(12) Uiso 0.75 1 d P
O160 O 0.7904(13) 0.3796(13) 0.1156(8) 0.127(10) Uiso 0.75 1 d P
O161 O 0.2303(13) 0.2167(13) 0.3655(7) 0.121(10) Uiso 0.75 1 d P
O162 O 0.1556(13) 0.1988(13) 0.1346(8) 0.127(10) Uiso 0.75 1 d P
O163 O 0.2623(12) 0.7611(12) 0.0852(7) 0.156(10) Uiso 1 1 d .
O164 O 0.7376(11) 0.5897(11) 0.0625(7) 0.151(9) Uiso 1 1 d .
O165 O 0.1017(13) 0.4660(13) 0.1182(8) 0.129(10) Uiso 0.75 1 d P
O166 O 0.7154(14) 0.3202(14) 0.4813(8) 0.132(11) Uiso 0.75 1 d P
O167 O 0.9545(13) 0.0540(13) 0.3972(8) 0.129(10) Uiso 0.75 1 d P
O168 O 0.0360(14) 0.8581(13) 0.3650(8) 0.131(11) Uiso 0.75 1 d P
O169 O 0.1026(14) 0.5319(14) 0.3429(8) 0.138(11) Uiso 0.75 1 d P
O170 O 0.1989(14) 0.7113(13) 0.4379(8) 0.132(11) Uiso 0.75 1 d P
O171 O 0.6673(15) 0.1898(15) 0.4482(9) 0.153(13) Uiso 0.75 1 d P
O172 O 0.8583(12) 0.9291(12) 0.2627(7) 0.116(9) Uiso 0.75 1 d P
O173 O 0.0619(13) 0.4651(13) 0.4237(8) 0.124(10) Uiso 0.75 1 d P
O174 O 0.3349(12) 0.7425(12) 0.1368(7) 0.118(9) Uiso 0.75 1 d P
O175 O 0.462(2) 0.321(2) 0.1970(13) 0.154(19) Uiso 0.50 1 d P
O176 O 0.3969(14) 0.7375(14) 0.3515(8) 0.137(11) Uiso 0.75 1 d P
N1 N 0.1934(6) 1.0008(6) 0.4476(4) 0.035(3) Uiso 1 1 d .
N2 N 0.1494(6) 0.9319(6) 0.4600(4) 0.031(3) Uiso 1 1 d .
N3 N 0.1337(6) 0.8879(6) 0.4688(4) 0.038(4) Uiso 1 1 d .
N4 N 0.1157(7) 0.8015(7) 0.4866(4) 0.047(4) Uiso 1 1 d .
N5 N 0.1819(7) 0.8211(7) 0.6205(4) 0.048(4) Uiso 1 1 d .
N6 N 0.1897(7) 0.8513(7) 0.5599(4) 0.051(4) Uiso 1 1 d .
N7 N 0.1367(6) 0.7084(6) 0.5905(4) 0.039(4) Uiso 1 1 d .
N8 N 0.0725(6) 0.6959(6) 0.5545(4) 0.041(4) Uiso 1 1 d .
N9 N 0.0426(6) 0.6875(6) 0.5333(4) 0.037(4) Uiso 1 1 d .
N10 N 0.0045(6) 0.6722(6) 0.4839(4) 0.034(3) Uiso 1 1 d .
N11 N 0.0652(6) 0.5665(6) 0.4808(4) 0.033(3) Uiso 1 1 d .
N12 N 0.1121(6) 0.5057(6) 0.4770(4) 0.040(4) Uiso 1 1 d .
N13 N 0.1996(6) 0.4125(6) 0.4688(4) 0.035(3) Uiso 1 1 d .
N14 N 0.3320(6) 0.1735(5) 0.4766(3) 0.029(3) Uiso 1 1 d .
N15 N 0.4357(5) 0.1372(5) 0.4913(3) 0.027(3) Uiso 1 1 d .
N16 N 0.3163(6) 0.2494(6) 0.4299(4) 0.033(3) Uiso 1 1 d .
N17 N 0.3103(6) 0.3002(6) 0.4081(4) 0.041(4) Uiso 1 1 d .
N18 N 0.3040(6) 0.3907(6) 0.3744(4) 0.034(3) Uiso 1 1 d .
N19 N 0.1728(6) 0.5747(6) 0.3983(4) 0.037(4) Uiso 1 1 d .
N20 N 0.2126(6) 0.5649(6) 0.3400(4) 0.030(3) Uiso 1 1 d .
N21 N 0.2400(6) 0.5562(6) 0.3106(4) 0.037(4) Uiso 1 1 d .
N22 N 0.3082(6) 0.5252(6) 0.2628(4) 0.037(4) Uiso 1 1 d .
N23 N 0.3706(6) 0.5737(6) 0.2632(4) 0.040(4) Uiso 1 1 d .
N24 N 0.4100(6) 0.5958(6) 0.2679(4) 0.033(3) Uiso 1 1 d .
N25 N 0.4810(6) 0.6246(6) 0.2843(4) 0.039(4) Uiso 1 1 d .
N26 N 0.5424(7) 0.4339(7) 0.2845(4) 0.050(4) Uiso 1 1 d .
N27 N 0.6510(7) 0.3589(7) 0.2818(4) 0.051(4) Uiso 1 1 d .
N28 N 0.7120(6) 0.3239(6) 0.2830(4) 0.042(4) Uiso 1 1 d .
N29 N 0.8169(6) 0.2681(6) 0.2966(4) 0.040(4) Uiso 1 1 d .
N30 N 0.8227(7) 0.2030(6) 0.3483(4) 0.043(4) Uiso 1 1 d .
N31 N 0.6739(6) 0.4923(6) 0.2977(4) 0.036(4) Uiso 1 1 d .
N32 N 0.6497(6) 0.6003(6) 0.2809(4) 0.032(3) Uiso 1 1 d .
N33 N 0.6282(6) 0.6611(6) 0.2751(4) 0.036(4) Uiso 1 1 d .
N34 N 0.5779(6) 0.7684(6) 0.2732(4) 0.036(4) Uiso 1 1 d .
N35 N 0.5971(6) 0.7839(6) 0.3272(4) 0.038(4) Uiso 1 1 d .
N36 N 0.5983(6) 0.7891(6) 0.3603(4) 0.031(3) Uiso 1 1 d .
N37 N 0.5936(6) 0.7942(6) 0.4187(4) 0.039(4) Uiso 1 1 d .
N38 N 0.5107(6) 0.8709(6) 0.4973(4) 0.033(3) Uiso 1 1 d .
N39 N 0.4220(6) 0.8770(6) 0.4753(4) 0.033(3) Uiso 1 1 d .
N40 N 0.4263(6) 0.8457(6) 0.3711(4) 0.040(4) Uiso 1 1 d .
N41 N 0.3307(6) 0.9114(6) 0.3950(4) 0.035(3) Uiso 1 1 d .
N42 N 0.2779(6) 0.9478(6) 0.4104(4) 0.032(3) Uiso 1 1 d .
N43 N 1.1150(7) 0.6543(7) 0.2277(4) 0.049(4) Uiso 1 1 d .
N44 N 1.1904(6) 0.6357(6) 0.1796(4) 0.035(3) Uiso 1 1 d .
N45 N 1.2179(6) 0.6333(6) 0.1511(4) 0.041(4) Uiso 1 1 d .
N46 N 1.2583(6) 0.6364(6) 0.0933(4) 0.042(4) Uiso 1 1 d .
N47 N 1.1857(7) 0.5987(6) 0.0125(4) 0.041(4) Uiso 1 1 d .
N48 N 1.2914(6) 0.5768(6) 0.0058(4) 0.038(4) Uiso 1 1 d .
N49 N 1.3494(6) 0.5696(6) 0.0041(4) 0.040(4) Uiso 1 1 d .
N50 N 1.0846(7) 0.6342(7) 0.1076(4) 0.047(4) Uiso 1 1 d .
N51 N 1.0481(7) 0.5993(6) 0.0674(4) 0.044(4) Uiso 1 1 d .
N52 N 1.0311(6) 0.5833(6) 0.0417(4) 0.036(4) Uiso 1 1 d .
N53 N 1.0110(6) 0.5674(5) -0.0112(3) 0.029(3) Uiso 1 1 d .
N54 N 0.9186(6) 0.6569(6) -0.0292(4) 0.037(4) Uiso 1 1 d .
N55 N 0.8736(6) 0.7134(6) -0.0384(4) 0.039(4) Uiso 1 1 d .
N56 N 0.8028(7) 0.8181(7) -0.0600(4) 0.048(4) Uiso 1 1 d .
N57 N 0.9811(6) 0.7417(6) -0.1046(4) 0.040(4) Uiso 1 1 d .
N58 N 0.9925(6) 0.7757(6) -0.1632(4) 0.034(3) Uiso 1 1 d .
N59 N 0.9950(6) 0.8005(6) -0.1954(4) 0.043(4) Uiso 1 1 d .
N60 N 0.9938(6) 0.8650(6) -0.2474(4) 0.036(4) Uiso 1 1 d .
N61 N 1.0712(6) 0.8912(6) -0.2422(4) 0.043(4) Uiso 1 1 d .
N62 N 1.1104(6) 0.9115(6) -0.2352(4) 0.038(4) Uiso 1 1 d .
N63 N 0.8391(8) 0.9141(7) -0.1497(4) 0.056(5) Uiso 1 1 d .
N64 N 0.7328(7) 0.9487(6) -0.1326(4) 0.044(4) Uiso 1 1 d .
N65 N 0.6782(7) 0.9671(7) -0.1171(4) 0.049(4) Uiso 1 1 d .
N66 N 0.5952(7) 0.9966(7) -0.0754(4) 0.048(4) Uiso 1 1 d .
N67 N 0.5886(8) 1.0864(8) -0.0591(5) 0.061(5) Uiso 1 1 d .
N68 N 0.5969(7) 1.1287(7) -0.0464(4) 0.052(4) Uiso 1 1 d .
N69 N 0.6139(7) 1.2000(7) -0.0222(4) 0.052(4) Uiso 1 1 d .
N70 N 0.6088(7) 1.1880(7) 0.0849(4) 0.048(4) Uiso 1 1 d .
N71 N 0.5805(6) 1.2877(6) 0.0529(4) 0.042(4) Uiso 1 1 d .
N72 N 0.5683(7) 1.3377(6) 0.0323(4) 0.044(4) Uiso 1 1 d .
N73 N 0.5607(6) 1.4199(6) -0.0114(4) 0.038(4) Uiso 1 1 d .
N74 N 0.6367(7) 1.0323(7) 0.0416(5) 0.055(5) Uiso 1 1 d .
N75 N 0.6188(7) 1.0278(7) 0.1027(4) 0.050(4) Uiso 1 1 d .
N76 N 0.6197(7) 1.0241(7) 0.1345(4) 0.051(4) Uiso 1 1 d .
N77 N 0.6357(7) 1.0300(7) 0.1928(4) 0.051(4) Uiso 1 1 d .
N78 N 0.7397(7) 0.9491(7) 0.2028(4) 0.056(5) Uiso 1 1 d .
N79 N 0.7977(8) 0.9109(8) 0.2047(5) 0.060(5) Uiso 1 1 d .
N80 N 0.9089(6) 0.8533(6) 0.2031(4) 0.041(4) Uiso 1 1 d .
N81 N 0.8319(7) 1.0445(7) 0.2140(4) 0.046(4) Uiso 1 1 d .
N82 N 1.0278(6) 0.9276(6) 0.2270(4) 0.040(4) Uiso 1 1 d .
N83 N 1.0698(7) 0.8180(7) 0.2338(4) 0.052(4) Uiso 1 1 d .
N84 N 1.0885(7) 0.7558(7) 0.2363(4) 0.051(4) Uiso 1 1 d .
C1 C 0.2213(7) 1.0314(7) 0.4373(5) 0.036(4) Uiso 1 1 d .
C2 C 0.2016(9) 1.0844(9) 0.4434(5) 0.052(5) Uiso 1 1 d .
C3 C 0.1485(9) 1.1100(9) 0.4622(6) 0.057(6) Uiso 1 1 d .
C4 C 0.1210(9) 1.0757(9) 0.4731(5) 0.051(5) Uiso 1 1 d .
C5 C 0.1436(8) 1.0206(8) 0.4666(5) 0.042(5) Uiso 1 1 d .
C6 C 0.1232(8) 0.9774(8) 0.4738(5) 0.046(5) Uiso 1 1 d .
C7 C 0.1033(8) 0.8798(7) 0.4494(5) 0.039(4) Uiso 1 1 d .
C8 C 0.0799(10) 0.9201(10) 0.4192(6) 0.070(7) Uiso 1 1 d .
C9 C 0.0886(8) 0.8308(8) 0.4612(5) 0.042(5) Uiso 1 1 d .
C10 C 0.0516(12) 0.8200(12) 0.4415(7) 0.089(8) Uiso 1 1 d .
C11 C 0.1879(10) 0.8661(10) 0.6146(6) 0.061(6) Uiso 1 1 d .
C12 C 0.1888(14) 0.9038(14) 0.6387(8) 0.109(10) Uiso 1 1 d .
C13 C 0.1979(12) 0.8817(12) 0.5773(7) 0.083(8) Uiso 1 1 d .
C14 C 0.1986(16) 0.9423(17) 0.5667(10) 0.136(13) Uiso 1 1 d .
C15 C 0.1132(10) 0.6644(10) 0.6409(6) 0.067(7) Uiso 1 1 d .
C16 C 0.1077(8) 0.6847(8) 0.6061(5) 0.043(5) Uiso 1 1 d .
C17 C 0.0720(8) 0.6749(8) 0.5851(5) 0.040(5) Uiso 1 1 d .
C18 C 0.0335(10) 0.6454(10) 0.5976(6) 0.067(7) Uiso 1 1 d .
C19 C -0.0023(8) 0.7382(8) 0.5184(5) 0.040(5) Uiso 1 1 d .
C20 C -0.0243(7) 0.7275(7) 0.4905(5) 0.036(4) Uiso 1 1 d .
C21 C -0.0692(9) 0.7668(9) 0.4725(5) 0.053(5) Uiso 1 1 d .
C22 C -0.0837(10) 0.7501(10) 0.4464(6) 0.066(6) Uiso 1 1 d .
C23 C -0.0520(9) 0.6935(9) 0.4397(6) 0.057(6) Uiso 1 1 d .
C24 C -0.0082(8) 0.6556(7) 0.4592(5) 0.037(4) Uiso 1 1 d .
C25 C 0.0307(8) 0.5949(8) 0.4555(5) 0.047(5) Uiso 1 1 d .
C26 C 0.1126(8) 0.4639(7) 0.4954(5) 0.037(4) Uiso 1 1 d .
C27 C 0.0683(9) 0.4637(9) 0.5204(6) 0.057(6) Uiso 1 1 d .
C28 C 0.1633(8) 0.4044(8) 0.4887(5) 0.042(5) Uiso 1 1 d .
C29 C 0.1688(10) 0.3480(10) 0.5051(6) 0.069(7) Uiso 1 1 d .
C30 C 0.2688(8) 0.2469(8) 0.4377(5) 0.043(5) Uiso 1 1 d .
C31 C 0.2787(7) 0.2000(7) 0.4663(4) 0.034(4) Uiso 1 1 d .
C32 C 0.2356(8) 0.1859(8) 0.4809(5) 0.045(5) Uiso 1 1 d .
C33 C 0.2549(8) 0.1384(8) 0.5073(5) 0.040(5) Uiso 1 1 d .
C34 C 0.3097(8) 0.1126(7) 0.5185(5) 0.039(4) Uiso 1 1 d .
C35 C 0.3497(7) 0.1319(7) 0.5019(4) 0.033(4) Uiso 1 1 d .
C36 C 0.4104(8) 0.1110(8) 0.5097(5) 0.042(5) Uiso 1 1 d .
C37 C 0.3309(8) 0.2945(8) 0.3779(5) 0.043(5) Uiso 1 1 d .
C38 C 0.3604(11) 0.2340(10) 0.3659(6) 0.073(7) Uiso 1 1 d .
C39 C 0.3271(8) 0.3477(8) 0.3602(5) 0.045(5) Uiso 1 1 d .
C40 C 0.3477(10) 0.3481(10) 0.3254(6) 0.065(6) Uiso 1 1 d .
C41 C 0.0996(9) 0.6750(9) 0.3889(5) 0.055(6) Uiso 1 1 d .
C42 C 0.1490(8) 0.6192(8) 0.3785(5) 0.045(5) Uiso 1 1 d .
C43 C 0.1733(8) 0.6149(8) 0.3466(5) 0.042(5) Uiso 1 1 d .
C44 C 0.1522(13) 0.6678(13) 0.3198(8) 0.097(9) Uiso 1 1 d .
C45 C 0.2313(9) 0.5210(8) 0.2940(5) 0.049(5) Uiso 1 1 d .
C46 C 0.2717(8) 0.5044(8) 0.2653(5) 0.042(5) Uiso 1 1 d .
C47 C 0.2732(11) 0.4692(10) 0.2457(6) 0.070(7) Uiso 1 1 d .
C48 C 0.3154(11) 0.4534(11) 0.2204(7) 0.079(7) Uiso 1 1 d .
C49 C 0.3537(11) 0.4811(11) 0.2184(7) 0.080(8) Uiso 1 1 d .
C50 C 0.3483(8) 0.5141(8) 0.2385(5) 0.044(5) Uiso 1 1 d .
C51 C 0.3845(9) 0.5421(8) 0.2399(5) 0.046(5) Uiso 1 1 d .
C52 C 0.3958(8) 0.6463(8) 0.2603(5) 0.039(4) Uiso 1 1 d .
C53 C 0.3419(11) 0.6923(11) 0.2407(6) 0.075(7) Uiso 1 1 d .
C54 C 0.4380(7) 0.6665(7) 0.2689(4) 0.034(4) Uiso 1 1 d .
C55 C 0.4303(9) 0.7247(9) 0.2605(5) 0.054(6) Uiso 1 1 d .
C56 C 0.5019 0.3768 0.2646 0.167 Uiso 1 1 d .
C57 C 0.5524(10) 0.3855(10) 0.2749(6) 0.063(6) Uiso 1 1 d .
C58 C 0.6186(14) 0.3445(14) 0.2705(8) 0.106(10) Uiso 1 1 d .
C59 C 0.6510 0.2979 0.2426 0.194 Uiso 1 1 d .
C60 C 0.7438(9) 0.3368(9) 0.2645(6) 0.057(6) Uiso 1 1 d .
C61 C 0.8046(8) 0.3063(8) 0.2701(5) 0.046(5) Uiso 1 1 d .
C62 C 0.8491(11) 0.3158(10) 0.2528(6) 0.073(7) Uiso 1 1 d .
C63 C 0.9071(12) 0.2810(12) 0.2658(7) 0.085(8) Uiso 1 1 d .
C64 C 0.9166(10) 0.2418(10) 0.2940(6) 0.065(6) Uiso 1 1 d .
C65 C 0.8710(9) 0.2345(9) 0.3091(5) 0.055(6) Uiso 1 1 d .
C66 C 0.8714(9) 0.1992(9) 0.3383(5) 0.052(5) Uiso 1 1 d .
C67 C 0.7792(11) 0.4522(10) 0.2881(6) 0.071(7) Uiso 1 1 d .
C68 C 0.7196(8) 0.5016(7) 0.2877(5) 0.038(4) Uiso 1 1 d .
C69 C 0.7030(7) 0.5640(7) 0.2806(5) 0.036(4) Uiso 1 1 d .
C70 C 0.7489(11) 0.5824(11) 0.2712(6) 0.074(7) Uiso 1 1 d .
C71 C 0.6008(8) 0.6874(8) 0.2479(5) 0.040(5) Uiso 1 1 d .
C72 C 0.5749(7) 0.7533(7) 0.2453(4) 0.033(4) Uiso 1 1 d .
C73 C 0.5524(8) 0.7920(8) 0.2178(5) 0.044(5) Uiso 1 1 d .
C74 C 0.5299(8) 0.8506(8) 0.2221(5) 0.043(5) Uiso 1 1 d .
C75 C 0.5325(8) 0.8671(7) 0.2492(5) 0.038(4) Uiso 1 1 d .
C76 C 0.5572(8) 0.8253(7) 0.2752(5) 0.038(4) Uiso 1 1 d .
C77 C 0.5644(7) 0.8347(7) 0.3086(5) 0.036(4) Uiso 1 1 d .
C78 C 0.6435(8) 0.7875(8) 0.3709(5) 0.043(5) Uiso 1 1 d .
C79 C 0.6946(11) 0.7857(11) 0.3499(6) 0.073(7) Uiso 1 1 d .
C80 C 0.6411(8) 0.7907(8) 0.4057(5) 0.046(5) Uiso 1 1 d .
C81 C 0.6895(9) 0.7866(9) 0.4244(6) 0.057(6) Uiso 1 1 d .
C82 C 0.4549(10) 0.9406(10) 0.5363(6) 0.065(6) Uiso 1 1 d .
C83 C 0.4616(8) 0.9050(7) 0.5099(5) 0.038(4) Uiso 1 1 d .
C84 C 0.4105(8) 0.9103(8) 0.4963(5) 0.039(4) Uiso 1 1 d .
C85 C 0.3483(11) 0.9586(10) 0.5024(6) 0.072(7) Uiso 1 1 d .
C86 C 0.3940(10) 0.8652(10) 0.3159(6) 0.069(7) Uiso 1 1 d .
C87 C 0.3861(8) 0.8717(8) 0.3510(5) 0.040(5) Uiso 1 1 d .
C88 C 0.3298(8) 0.9092(8) 0.3660(5) 0.041(5) Uiso 1 1 d .
C89 C 0.2746(10) 0.9465(10) 0.3444(6) 0.065(6) Uiso 1 1 d .
C90 C 0.2748(7) 0.9989(7) 0.4149(4) 0.032(4) Uiso 1 1 d .
C91 C 1.0773(9) 0.6731(8) 0.2506(5) 0.049(5) Uiso 1 1 d .
C92 C 1.0583(10) 0.6373(10) 0.2681(6) 0.068(7) Uiso 1 1 d .
C93 C 1.0777(11) 0.5839(11) 0.2605(6) 0.071(7) Uiso 1 1 d .
C94 C 1.1163(10) 0.5653(10) 0.2351(6) 0.065(6) Uiso 1 1 d .
C95 C 1.1349(7) 0.6028(7) 0.2184(5) 0.036(4) Uiso 1 1 d .
C96 C 1.1769(8) 0.5921(8) 0.1888(5) 0.043(5) Uiso 1 1 d .
C97 C 1.2682(8) 0.6309(8) 0.1491(5) 0.044(5) Uiso 1 1 d .
C98 C 1.2990(10) 0.6326(10) 0.1758(6) 0.070(7) Uiso 1 1 d .
C99 C 1.2943(9) 0.6287(9) 0.1156(5) 0.052(5) Uiso 1 1 d .
C100 C 1.3564(9) 0.6171(9) 0.1087(6) 0.058(6) Uiso 1 1 d .
C101 C 1.1834(10) 0.5535(10) -0.0338(6) 0.067(6) Uiso 1 1 d .
C102 C 1.2106(9) 0.5732(9) -0.0102(5) 0.051(5) Uiso 1 1 d .
C103 C 1.2749(8) 0.5610(7) -0.0162(5) 0.036(4) Uiso 1 1 d .
C104 C 1.3098(10) 0.5334(9) -0.0427(6) 0.060(6) Uiso 1 1 d .
C105 C 1.0202(10) 0.6251(10) 0.1541(6) 0.069(7) Uiso 1 1 d .
C106 C 1.0432(8) 0.6233(8) 0.1192(5) 0.039(4) Uiso 1 1 d .
C107 C 1.0196(9) 0.6049(8) 0.0957(5) 0.048(5) Uiso 1 1 d .
C108 C 0.9695(11) 0.5928(10) 0.1045(6) 0.072(7) Uiso 1 1 d .
C109 C 1.0706(8) 0.5330(7) 0.0331(5) 0.037(4) Uiso 1 1 d .
C110 C 1.0594(8) 0.5227(7) 0.0010(5) 0.037(4) Uiso 1 1 d .
C111 C 1.0929(8) 0.4758(8) -0.0165(5) 0.045(5) Uiso 1 1 d .
C112 C 1.0781(8) 0.4770(8) -0.0443(5) 0.046(5) Uiso 1 1 d .
C113 C 1.0261(9) 0.5229(9) -0.0574(5) 0.053(5) Uiso 1 1 d .
C114 C 0.9949(7) 0.5681(7) -0.0405(5) 0.035(4) Uiso 1 1 d .
C115 C 0.9401(8) 0.6236(8) -0.0510(5) 0.042(5) Uiso 1 1 d .
C116 C 0.8235(12) 0.7253(11) -0.0290(7) 0.079(8) Uiso 1 1 d .
C117 C 0.8009(16) 0.6861(16) -0.0141(9) 0.129(12) Uiso 1 1 d .
C118 C 0.7777(11) 0.7884(10) -0.0405(6) 0.072(7) Uiso 1 1 d .
C119 C 0.7128(13) 0.8182(12) -0.0280(7) 0.094(9) Uiso 1 1 d .
C120 C 1.0637(10) 0.6398(10) -0.1044(6) 0.067(6) Uiso 1 1 d .
C121 C 1.0240(9) 0.7039(9) -0.1197(5) 0.050(5) Uiso 1 1 d .
C122 C 1.0286(8) 0.7241(8) -0.1532(5) 0.046(5) Uiso 1 1 d .
C123 C 1.0790(13) 0.6855(13) -0.1741(8) 0.098(9) Uiso 1 1 d .
C124 C 0.9547(9) 0.8102(8) -0.2132(5) 0.047(5) Uiso 1 1 d .
C125 C 0.9554(8) 0.8434(8) -0.2450(5) 0.044(5) Uiso 1 1 d .
C126 C 0.9197(8) 0.8549(8) -0.2715(5) 0.047(5) Uiso 1 1 d .
C127 C 0.9312(9) 0.8856(9) -0.3003(6) 0.059(6) Uiso 1 1 d .
C128 C 0.9704(9) 0.9087(8) -0.3005(5) 0.050(5) Uiso 1 1 d .
C129 C 1.0021(7) 0.8961(7) -0.2742(5) 0.037(4) Uiso 1 1 d .
C130 C 1.0437(7) 0.9148(7) -0.2691(4) 0.033(4) Uiso 1 1 d .
C131 C 1.1641(8) 0.8835(8) -0.2394(5) 0.039(4) Uiso 1 1 d .
C132 C 1.1939(11) 0.8309(11) -0.2556(6) 0.074(7) Uiso 1 1 d .
C133 C 0.8169(15) 0.9819(15) -0.2028(9) 0.123(12) Uiso 1 1 d .
C134 C 0.7991(10) 0.9546(10) -0.1683(6) 0.063(6) Uiso 1 1 d .
C135 C 0.7412(9) 0.9731(9) -0.1595(5) 0.051(5) Uiso 1 1 d .
C136 C 0.6911(12) 1.0261(12) -0.1793(7) 0.093(9) Uiso 1 1 d .
C137 C 0.6571(9) 0.9299(10) -0.1119(6) 0.057(6) Uiso 1 1 d .
C138 C 0.6057(9) 0.9483(9) -0.0903(6) 0.057(6) Uiso 1 1 d .
C139 C 0.5712(12) 0.9202(11) -0.0795(7) 0.083(8) Uiso 1 1 d .
C140 C 0.5292(14) 0.9429(13) -0.0562(8) 0.100(9) Uiso 1 1 d .
C141 C 0.5186(12) 0.9929(12) -0.0392(7) 0.091(8) Uiso 1 1 d .
C142 C 0.5569(10) 1.0164(10) -0.0549(6) 0.066(6) Uiso 1 1 d .
C143 C 0.5531(11) 1.0687(10) -0.0419(6) 0.066(6) Uiso 1 1 d .
C144 C 0.5792(10) 1.1798(10) -0.0634(6) 0.068(7) Uiso 1 1 d .
C145 C 0.5512(11) 1.1965(11) -0.0964(7) 0.079(8) Uiso 1 1 d .
C146 C 0.5897(9) 1.2198(9) -0.0484(5) 0.051(5) Uiso 1 1 d .
C147 C 0.5690(10) 1.2825(10) -0.0635(6) 0.068(7) Uiso 1 1 d .
C148 C 0.5651(12) 1.2237(12) 0.1376(7) 0.087(8) Uiso 1 1 d .
C149 C 0.5808(9) 1.2301(9) 0.1014(6) 0.055(6) Uiso 1 1 d .
C150 C 0.5674(11) 1.2869(11) 0.0818(7) 0.076(7) Uiso 1 1 d .
C151 C 0.5240(13) 1.3473(13) 0.0995(8) 0.099(9) Uiso 1 1 d .
C152 C 0.5214(8) 1.3594(8) 0.0154(5) 0.044(5) Uiso 1 1 d .
C153 C 0.5189(8) 1.4079(8) -0.0111(5) 0.047(5) Uiso 1 1 d .
C154 C 0.4731(9) 1.4381(9) -0.0330(5) 0.054(6) Uiso 1 1 d .
C155 C 0.4765(10) 1.4793(10) -0.0557(6) 0.061(6) Uiso 1 1 d .
C156 C 0.5212(9) 1.4953(9) -0.0550(5) 0.055(6) Uiso 1 1 d .
C157 C 0.5651(8) 1.4631(8) -0.0320(5) 0.044(5) Uiso 1 1 d .
C158 C 0.6176(9) 1.4677(8) -0.0295(5) 0.049(5) Uiso 1 1 d .
C159 C 0.6347(13) 0.9387(13) 0.0353(7) 0.094(9) Uiso 1 1 d .
C160 C 0.6311(9) 0.9840(9) 0.0530(6) 0.056(6) Uiso 1 1 d .
C161 C 0.6234(10) 0.9805(10) 0.0908(6) 0.061(6) Uiso 1 1 d .
C162 C 0.6242(12) 0.9281(12) 0.1083(7) 0.088(8) Uiso 1 1 d .
C163 C 0.5748(11) 1.0664(11) 0.1495(7) 0.072(7) Uiso 1 1 d .
C164 C 0.5864(10) 1.0683(9) 0.1811(6) 0.059(6) Uiso 1 1 d .
C165 C 0.5463(12) 1.1120(12) 0.2018(7) 0.083(8) Uiso 1 1 d .
C166 C 0.5644(12) 1.1075(12) 0.2288(7) 0.087(8) Uiso 1 1 d .
C167 C 0.6184(11) 1.0645(11) 0.2402(7) 0.078(7) Uiso 1 1 d .
C168 C 0.6561(9) 1.0227(9) 0.2209(6) 0.056(6) Uiso 1 1 d .
C169 C 0.7122(9) 0.9790(9) 0.2273(6) 0.054(6) Uiso 1 1 d .
C170 C 0.8165(9) 0.8547(9) 0.2048(5) 0.055(6) Uiso 1 1 d .
C171 C 0.7828(10) 0.8250(10) 0.2049(6) 0.068(7) Uiso 1 1 d .
C172 C 0.8839(9) 0.8204(9) 0.2063(5) 0.055(6) Uiso 1 1 d .
C173 C 0.9174(10) 0.7536(10) 0.2105(6) 0.065(6) Uiso 1 1 d .
C174 C 0.7997(9) 1.0927(9) 0.2286(5) 0.052(5) Uiso 1 1 d .
C175 C 0.7355(11) 1.1211(11) 0.2285(7) 0.078(7) Uiso 1 1 d .
C176 C 1.0986(9) 0.9322(9) 0.2559(6) 0.059(6) Uiso 1 1 d .
C177 C 1.0725(8) 0.9021(8) 0.2420(5) 0.048(5) Uiso 1 1 d .
C178 C 1.0988(8) 0.8362(8) 0.2461(5) 0.048(5) Uiso 1 1 d .
C179 C 1.1533(10) 0.7979(10) 0.2655(6) 0.063(6) Uiso 1 1 d .
C180 C 1.0601(9) 0.7348(9) 0.2554(6) 0.052(5) Uiso 1 1 d .
C181 C 0.2944(10) 0.6589(10) 0.3310(6) 0.067(7) Uiso 1 1 d .
C182 C 0.2950(11) 0.6761(11) 0.3612(7) 0.076(7) Uiso 1 1 d .
C183 C 1.1835(13) 0.7834(13) 0.1794(8) 0.090(9) Uiso 1 1 d .
C184 C 1.1856(14) 0.8305(14) 0.1520(8) 0.109(10) Uiso 1 1 d .
C185 C 1.1283(13) 0.7908(13) -0.1727(8) 0.087(8) Uiso 1 1 d .
C186 C 0.6709(10) 1.3429(10) 0.0751(6) 0.064(6) Uiso 1 1 d .
C187 C 0.8782(14) 0.7048(13) 0.0427(8) 0.096(9) Uiso 1 1 d .
C188 C 1.1688 0.7824 -0.1460 0.179 Uiso 1 1 d .
C189 C 0.6746(16) 0.2285(16) 0.3381(9) 0.121(12) Uiso 1 1 d .
C190 C 0.6250 0.2202 0.3655 0.203 Uiso 1 1 d .
C191 C 0.7086(18) 1.3185(18) 0.1059(10) 0.149(15) Uiso 1 1 d .
C192 C 0.8228 0.7648 0.0557 0.232 Uiso 1 1 d .
H1 H 0.2213 1.1070 0.4357 0.062 Uiso 1 1 d .
H2 H 0.1336 1.1479 0.4674 0.069 Uiso 1 1 d .
H3 H 0.0857 1.0921 0.4852 0.061 Uiso 1 1 d .
H4 H 0.0572 0.9591 0.4239 0.085 Uiso 1 1 d .
H5 H 0.1109 0.9174 0.4049 0.085 Uiso 1 1 d .
H6 H 0.0551 0.9095 0.4095 0.085 Uiso 1 1 d .
H7 H 0.0220 0.8129 0.4558 0.105 Uiso 1 1 d .
H8 H 0.0294 0.8532 0.4265 0.105 Uiso 1 1 d .
H9 H 0.0729 0.7869 0.4311 0.105 Uiso 1 1 d .
H10 H 0.1903 0.8858 0.6592 0.126 Uiso 1 1 d .
H11 H 0.2263 0.9060 0.6337 0.126 Uiso 1 1 d .
H12 H 0.1587 0.9413 0.6347 0.126 Uiso 1 1 d .
H13 H 0.2006 0.9585 0.5831 0.157 Uiso 1 1 d .
H14 H 0.2330 0.9332 0.5520 0.157 Uiso 1 1 d .
H15 H 0.1653 0.9677 0.5532 0.157 Uiso 1 1 d .
H16 H 0.1038 0.6961 0.6523 0.078 Uiso 1 1 d .
H17 H 0.0884 0.6476 0.6476 0.078 Uiso 1 1 d .
H18 H 0.1530 0.6356 0.6451 0.078 Uiso 1 1 d .
H19 H 0.0294 0.6442 0.6202 0.086 Uiso 1 1 d .
H20 H -0.0037 0.6688 0.5880 0.086 Uiso 1 1 d .
H21 H 0.0514 0.6082 0.5915 0.086 Uiso 1 1 d .
H22 H -0.0909 0.8057 0.4774 0.066 Uiso 1 1 d .
H23 H -0.1160 0.7781 0.4335 0.081 Uiso 1 1 d .
H24 H -0.0605 0.6813 0.4216 0.073 Uiso 1 1 d .
H25 H 0.0805 0.4648 0.5408 0.068 Uiso 1 1 d .
H26 H 0.0320 0.4977 0.5154 0.068 Uiso 1 1 d .
H27 H 0.0643 0.4300 0.5209 0.068 Uiso 1 1 d .
H28 H 0.1678 0.3480 0.5276 0.077 Uiso 1 1 d .
H29 H 0.1368 0.3437 0.4993 0.077 Uiso 1 1 d .
H30 H 0.2043 0.3180 0.4984 0.077 Uiso 1 1 d .
H31 H 0.1965 0.2054 0.4739 0.054 Uiso 1 1 d .
H32 H 0.2281 0.1254 0.5175 0.047 Uiso 1 1 d .
H33 H 0.3205 0.0836 0.5368 0.047 Uiso 1 1 d .
H34 H 0.3727 0.2053 0.3842 0.090 Uiso 1 1 d .
H35 H 0.3312 0.2316 0.3553 0.090 Uiso 1 1 d .
H36 H 0.3911 0.2315 0.3522 0.090 Uiso 1 1 d .
H37 H 0.3844 0.3464 0.3237 0.076 Uiso 1 1 d .
H38 H 0.3501 0.3141 0.3181 0.076 Uiso 1 1 d .
H39 H 0.3198 0.3818 0.3132 0.076 Uiso 1 1 d .
H40 H 0.1019 0.6743 0.4109 0.068 Uiso 1 1 d .
H41 H 0.1047 0.7076 0.3774 0.068 Uiso 1 1 d .
H42 H 0.0638 0.6791 0.3834 0.068 Uiso 1 1 d .
H43 H 0.1395 0.7016 0.3293 0.106 Uiso 1 1 d .
H44 H 0.1841 0.6629 0.3051 0.106 Uiso 1 1 d .
H45 H 0.1217 0.6689 0.3088 0.106 Uiso 1 1 d .
H46 H 0.2445 0.4555 0.2490 0.086 Uiso 1 1 d .
H47 H 0.3200 0.4268 0.2064 0.100 Uiso 1 1 d .
H48 H 0.3828 0.4741 0.2011 0.088 Uiso 1 1 d .
H49 H 0.3149 0.7177 0.2546 0.095 Uiso 1 1 d .
H50 H 0.3555 0.7142 0.2245 0.095 Uiso 1 1 d .
H51 H 0.3264 0.6737 0.2310 0.095 Uiso 1 1 d .
H52 H 0.4293 0.7410 0.2794 0.064 Uiso 1 1 d .
H53 H 0.4625 0.7246 0.2470 0.064 Uiso 1 1 d .
H54 H 0.3951 0.7493 0.2492 0.064 Uiso 1 1 d .
H55 H 0.4797 0.3735 0.2834 0.200 Uiso 1 1 d .
H56 H 0.4775 0.4091 0.2499 0.200 Uiso 1 1 d .
H57 H 0.5174 0.3421 0.2549 0.200 Uiso 1 1 d .
H58 H 0.6775 0.2604 0.2526 0.233 Uiso 1 1 d .
H59 H 0.6222 0.2951 0.2319 0.233 Uiso 1 1 d .
H60 H 0.6716 0.3129 0.2274 0.233 Uiso 1 1 d .
H61 H 0.8411 0.3428 0.2332 0.084 Uiso 1 1 d .
H62 H 0.9399 0.2860 0.2545 0.107 Uiso 1 1 d .
H63 H 0.9545 0.2198 0.3024 0.078 Uiso 1 1 d .
H64 H 0.7941 0.4384 0.3089 0.088 Uiso 1 1 d .
H65 H 0.7778 0.4206 0.2796 0.088 Uiso 1 1 d .
H66 H 0.8038 0.4636 0.2743 0.088 Uiso 1 1 d .
H67 H 0.7624 0.5879 0.2902 0.095 Uiso 1 1 d .
H68 H 0.7800 0.5542 0.2607 0.095 Uiso 1 1 d .
H69 H 0.7323 0.6190 0.2576 0.095 Uiso 1 1 d .
H70 H 0.5520 0.7796 0.1977 0.056 Uiso 1 1 d .
H71 H 0.5122 0.8797 0.2043 0.052 Uiso 1 1 d .
H72 H 0.5178 0.9069 0.2514 0.047 Uiso 1 1 d .
H73 H 0.7243 0.7825 0.3635 0.085 Uiso 1 1 d .
H74 H 0.7115 0.7513 0.3394 0.085 Uiso 1 1 d .
H75 H 0.6834 0.8189 0.3348 0.085 Uiso 1 1 d .
H76 H 0.6789 0.7866 0.4466 0.070 Uiso 1 1 d .
H77 H 0.7245 0.7514 0.4216 0.070 Uiso 1 1 d .
H78 H 0.6965 0.8190 0.4170 0.070 Uiso 1 1 d .
H79 H 0.4606 0.9157 0.5565 0.073 Uiso 1 1 d .
H80 H 0.4836 0.9531 0.5335 0.073 Uiso 1 1 d .
H81 H 0.4172 0.9722 0.5359 0.073 Uiso 1 1 d .
H82 H 0.3430 0.9628 0.5244 0.086 Uiso 1 1 d .
H83 H 0.3425 0.9938 0.4897 0.086 Uiso 1 1 d .
H84 H 0.3211 0.9471 0.4964 0.086 Uiso 1 1 d .
H85 H 0.4315 0.8343 0.3120 0.084 Uiso 1 1 d .
H86 H 0.3647 0.8574 0.3095 0.084 Uiso 1 1 d .
H87 H 0.3905 0.9007 0.3036 0.084 Uiso 1 1 d .
H88 H 0.2422 0.9684 0.3572 0.081 Uiso 1 1 d .
H89 H 0.2824 0.9715 0.3280 0.081 Uiso 1 1 d .
H90 H 0.2672 0.9203 0.3347 0.081 Uiso 1 1 d .
H91 H 1.0290 0.6511 0.2851 0.084 Uiso 1 1 d .
H92 H 1.0649 0.5577 0.2731 0.083 Uiso 1 1 d .
H93 H 1.1293 0.5279 0.2289 0.080 Uiso 1 1 d .
H94 H 1.2784 0.6302 0.1952 0.088 Uiso 1 1 d .
H95 H 1.3375 0.5996 0.1768 0.088 Uiso 1 1 d .
H96 H 1.3023 0.6672 0.1724 0.088 Uiso 1 1 d .
H97 H 1.3738 0.6137 0.1282 0.071 Uiso 1 1 d .
H98 H 1.3774 0.5825 0.0992 0.071 Uiso 1 1 d .
H99 H 1.3565 0.6492 0.0943 0.071 Uiso 1 1 d .
H100 H 1.1630 0.5350 -0.0215 0.082 Uiso 1 1 d .
H101 H 1.1607 0.5840 -0.0483 0.082 Uiso 1 1 d .
H102 H 1.2159 0.5234 -0.0451 0.082 Uiso 1 1 d .
H103 H 1.3470 0.5039 -0.0356 0.071 Uiso 1 1 d .
H104 H 1.2910 0.5165 -0.0525 0.071 Uiso 1 1 d .
H105 H 1.3141 0.5619 -0.0581 0.071 Uiso 1 1 d .
H106 H 1.0483 0.6229 0.1678 0.086 Uiso 1 1 d .
H107 H 0.9848 0.6595 0.1556 0.086 Uiso 1 1 d .
H108 H 1.0133 0.5919 0.1610 0.086 Uiso 1 1 d .
H109 H 0.9625 0.5904 0.1269 0.086 Uiso 1 1 d .
H110 H 0.9362 0.6212 0.0934 0.086 Uiso 1 1 d .
H111 H 0.9794 0.5549 0.0982 0.086 Uiso 1 1 d .
H112 H 1.1277 0.4429 -0.0074 0.053 Uiso 1 1 d .
H113 H 1.1030 0.4466 -0.0568 0.055 Uiso 1 1 d .
H114 H 1.0122 0.5225 -0.0774 0.063 Uiso 1 1 d .
H115 H 0.7982 0.6856 0.0078 0.150 Uiso 1 1 d .
H116 H 0.7621 0.7017 -0.0228 0.150 Uiso 1 1 d .
H117 H 0.8248 0.6495 -0.0207 0.150 Uiso 1 1 d .
H118 H 0.7114 0.8187 -0.0060 0.113 Uiso 1 1 d .
H119 H 0.6933 0.8560 -0.0394 0.113 Uiso 1 1 d .
H120 H 0.6948 0.7955 -0.0327 0.113 Uiso 1 1 d .
H121 H 1.0650 0.6380 -0.0818 0.088 Uiso 1 1 d .
H122 H 1.0497 0.6153 -0.1093 0.088 Uiso 1 1 d .
H123 H 1.1029 0.6274 -0.1132 0.088 Uiso 1 1 d .
H124 H 1.1104 0.6572 -0.1619 0.119 Uiso 1 1 d .
H125 H 1.0642 0.6635 -0.1850 0.119 Uiso 1 1 d .
H126 H 1.0896 0.7071 -0.1905 0.119 Uiso 1 1 d .
H127 H 0.8911 0.8422 -0.2703 0.056 Uiso 1 1 d .
H128 H 0.9111 0.8918 -0.3191 0.070 Uiso 1 1 d .
H129 H 0.9741 0.9331 -0.3187 0.062 Uiso 1 1 d .
H130 H 1.2122 0.7967 -0.2402 0.089 Uiso 1 1 d .
H131 H 1.1661 0.8264 -0.2669 0.089 Uiso 1 1 d .
H132 H 1.2224 0.8334 -0.2705 0.089 Uiso 1 1 d .
H133 H 0.8336 1.0034 -0.2018 0.144 Uiso 1 1 d .
H134 H 0.8433 0.9479 -0.2153 0.144 Uiso 1 1 d .
H135 H 0.7820 1.0022 -0.2167 0.144 Uiso 1 1 d .
H136 H 0.6666 1.0527 -0.1653 0.118 Uiso 1 1 d .
H137 H 0.7082 1.0434 -0.1953 0.118 Uiso 1 1 d .
H138 H 0.6698 1.0121 -0.1892 0.118 Uiso 1 1 d .
H139 H 0.5775 0.8864 -0.0890 0.101 Uiso 1 1 d .
H140 H 0.5042 0.9248 -0.0512 0.124 Uiso 1 1 d .
H141 H 0.4918 1.0086 -0.0219 0.108 Uiso 1 1 d .
H142 H 0.5108 1.2222 -0.0935 0.097 Uiso 1 1 d .
H143 H 0.5689 1.2161 -0.1103 0.097 Uiso 1 1 d .
H144 H 0.5571 1.1628 -0.1039 0.097 Uiso 1 1 d .
H145 H 0.5615 1.3070 -0.0477 0.082 Uiso 1 1 d .
H146 H 0.5980 1.2853 -0.0786 0.082 Uiso 1 1 d .
H147 H 0.5337 1.2964 -0.0752 0.082 Uiso 1 1 d .
H148 H 0.5876 1.2327 0.1492 0.110 Uiso 1 1 d .
H149 H 0.5250 1.2478 0.1403 0.110 Uiso 1 1 d .
H150 H 0.5738 1.1834 0.1441 0.110 Uiso 1 1 d .
H151 H 0.5319 1.3379 0.1224 0.129 Uiso 1 1 d .
H152 H 0.5348 1.3766 0.0909 0.129 Uiso 1 1 d .
H153 H 0.4854 1.3588 0.0963 0.129 Uiso 1 1 d .
H154 H 0.4416 1.4289 -0.0314 0.066 Uiso 1 1 d .
H155 H 0.4507 1.4945 -0.0731 0.081 Uiso 1 1 d .
H156 H 0.5212 1.5273 -0.0700 0.067 Uiso 1 1 d .
H157 H 0.6358 0.9076 0.0508 0.110 Uiso 1 1 d .
H158 H 0.6008 0.9551 0.0231 0.110 Uiso 1 1 d .
H159 H 0.6685 0.9263 0.0224 0.110 Uiso 1 1 d .
H160 H 0.6229 0.9296 0.1312 0.108 Uiso 1 1 d .
H161 H 0.5900 0.9269 0.1032 0.108 Uiso 1 1 d .
H162 H 0.6578 0.8956 0.1029 0.108 Uiso 1 1 d .
H163 H 0.5087 1.1405 0.1949 0.100 Uiso 1 1 d .
H164 H 0.5393 1.1354 0.2427 0.104 Uiso 1 1 d .
H165 H 0.6306 1.0638 0.2611 0.095 Uiso 1 1 d .
H166 H 0.7700 0.8171 0.2263 0.083 Uiso 1 1 d .
H167 H 0.7480 0.8504 0.1925 0.083 Uiso 1 1 d .
H168 H 0.8039 0.7904 0.1958 0.083 Uiso 1 1 d .
H169 H 0.9218 0.7394 0.2334 0.080 Uiso 1 1 d .
H170 H 0.8928 0.7394 0.2030 0.080 Uiso 1 1 d .
H171 H 0.9520 0.7407 0.1999 0.080 Uiso 1 1 d .
H172 H 0.7210 1.1290 0.2497 0.095 Uiso 1 1 d .
H173 H 0.7219 1.1575 0.2146 0.095 Uiso 1 1 d .
H174 H 0.7227 1.0974 0.2213 0.095 Uiso 1 1 d .
H175 H 1.0960 0.9262 0.2784 0.073 Uiso 1 1 d .
H176 H 1.1397 0.9156 0.2493 0.073 Uiso 1 1 d .
H177 H 1.0801 0.9720 0.2478 0.073 Uiso 1 1 d .
H178 H 1.1449 0.8037 0.2875 0.076 Uiso 1 1 d .
H179 H 1.1668 0.7583 0.2635 0.076 Uiso 1 1 d .
H180 H 1.1837 0.8083 0.2579 0.076 Uiso 1 1 d .
H181 H 0.2944 0.6477 0.3773 0.095 Uiso 1 1 d .
H182 H 0.3298 0.6794 0.3618 0.095 Uiso 1 1 d .
H183 H 0.2620 0.7128 0.3627 0.095 Uiso 1 1 d .
H184 H 1.1873 0.8612 0.1625 0.130 Uiso 1 1 d .
H185 H 1.2193 0.8157 0.1387 0.130 Uiso 1 1 d .
H186 H 1.1515 0.8495 0.1399 0.130 Uiso 1 1 d .
H187 H 1.1471 0.7864 -0.1263 0.215 Uiso 1 1 d .
H188 H 1.2016 0.7447 -0.1448 0.215 Uiso 1 1 d .
H189 H 1.1818 0.8111 -0.1500 0.215 Uiso 1 1 d .
H190 H 0.6348 0.2227 0.3861 0.244 Uiso 1 1 d .
H191 H 0.5865 0.2500 0.3607 0.244 Uiso 1 1 d .
H192 H 0.6272 0.1831 0.3655 0.244 Uiso 1 1 d .
H193 H 0.6900 1.3282 0.1217 0.184 Uiso 1 1 d .
H194 H 0.7250 1.2728 0.1049 0.184 Uiso 1 1 d .
H195 H 0.7429 1.3221 0.0991 0.184 Uiso 1 1 d .
H196 H 0.8262 0.7618 0.0783 0.278 Uiso 1 1 d .
H197 H 0.8249 0.7987 0.0453 0.278 Uiso 1 1 d .
H198 H 0.7863 0.7675 0.0514 0.278 Uiso 1 1 d .

loop_
_atom_site_aniso_label
_atom_site_aniso_U_11
_atom_site_aniso_U_22
_atom_site_aniso_U_33
_atom_site_aniso_U_23
_atom_site_aniso_U_13
_atom_site_aniso_U_12
Cu1 0.0290(11) 0.0341(11) 0.0518(17) -0.0034(11) 0.0013(11) -0.0170(10)
Cu2 0.0241(11) 0.0552(14) 0.0367(15) -0.0170(12) -0.0007(11) -0.0123(10)
Cu3 0.0248(11) 0.0452(12) 0.0291(14) -0.0053(11) 0.0025(10) -0.0159(10)
Cu4 0.0249(11) 0.0496(13) 0.0317(15) -0.0086(11) 0.0031(11) -0.0151(10)
Cu5 0.0407(13) 0.0342(12) 0.0327(15) -0.0038(10) -0.0038(11) -0.0130(10)
Cu6 0.0282(11) 0.0300(11) 0.0536(17) -0.0038(11) 0.0000(12) -0.0113(9)
Cu7 0.0331(12) 0.0317(11) 0.0458(16) -0.0016(11) -0.0045(11) -0.0138(9)
Cu8 0.0276(11) 0.0356(12) 0.0484(17) 0.0004(11) -0.0017(11) -0.0125(9)
Cu9 0.0332(12) 0.0393(12) 0.0364(15) 0.0011(11) 0.0013(11) -0.0183(10)
Cu10 0.0369(12) 0.0342(12) 0.0397(16) 0.0087(11) -0.0011(12) -0.0164(10)
Cu11 0.0476(14) 0.0311(12) 0.0528(19) 0.0114(12) 0.0142(14) -0.0082(11)
Cu12 0.0432(14) 0.0343(12) 0.0593(19) 0.0063(12) 0.0152(13) -0.0147(11)
Cu13 0.0397(13) 0.0306(11) 0.0414(16) 0.0006(11) -0.0042(12) -0.0038(10)
Cu14 0.0492(14) 0.0412(12) 0.0411(16) 0.0081(11) -0.0090(12) -0.0296(11)
Cu15 0.0401(12) 0.0340(11) 0.0356(15) 0.0024(10) -0.0062(11) -0.0193(10)
Cu16 0.0422(13) 0.0456(13) 0.0381(16) 0.0049(11) -0.0037(12) -0.0294(11)
Cu17 0.0378(12) 0.0346(12) 0.0339(15) -0.0019(10) -0.0045(11) -0.0140(10)
Cu18 0.0316(12) 0.0582(15) 0.074(2) 0.0344(15) -0.0112(13) -0.0281(12)
Cu19 0.0582(15) 0.0345(12) 0.0390(16) -0.0010(11) -0.0072(13) -0.0253(11)
Cu20 0.0549(15) 0.0564(15) 0.0348(15) -0.0103(12) -0.0016(13) -0.0364(12)
Cu21 0.0517(15) 0.0738(17) 0.0396(16) -0.0191(13) 0.0051(13) -0.0424(14)
Cu22 0.0491(14) 0.0701(16) 0.0323(15) -0.0142(13) 0.0040(12) -0.0406(13)
Cu23 0.0414(12) 0.0320(11) 0.0314(14) -0.0069(10) 0.0065(11) -0.0205(10)
Cu24 0.0370(12) 0.0428(12) 0.0328(15) 0.0024(11) 0.0037(11) -0.0208(10)
Cu25 0.0492(14) 0.0395(13) 0.0341(16) 0.0028(11) 0.0089(12) -0.0179(11)
Cu26 0.0475(14) 0.0519(14) 0.0478(18) 0.0142(13) -0.0035(13) -0.0223(12)
Cu27 0.0513(15) 0.0374(13) 0.073(2) -0.0070(13) -0.0024(14) -0.0262(12)
Cu28 0.113(2) 0.0541(16) 0.0427(18) -0.0042(13) -0.0019(17) -0.0548(17)
Cu29 0.0536(15) 0.0468(13) 0.0393(16) -0.0103(12) 0.0056(13) -0.0318(12)
Cu30 0.0709(17) 0.0395(13) 0.0455(18) -0.0024(12) 0.0063(14) -0.0283(13)
Cu31 0.0676(18) 0.0446(14) 0.0501(19) -0.0136(13) 0.0159(15) -0.0178(13)
Cu32 0.0551(16) 0.0459(14) 0.085(2) -0.0199(14) 0.0083(15) -0.0343(13)
Cu33 0.0436(13) 0.0392(12) 0.0501(17) -0.0140(12) 0.0062(12) -0.0233(11)
Cu34 0.0604(16) 0.0402(13) 0.0619(19) -0.0137(13) -0.0088(14) -0.0264(12)
Cu35 0.0545(15) 0.0475(13) 0.0302(15) 0.0003(11) -0.0010(12) -0.0313(12)
Cu36 0.0394(13) 0.0422(13) 0.0455(16) -0.0057(11) -0.0034(12) -0.0253(11)

loop_
_atom_type_symbol
_atom_type_description
_atom_type_scat_dispersion_real
_atom_type_scat_dispersion_imag
_atom_type_scat_source
C C 0.0033 0.0016 'International Tables Vol C Tables 4.2.6.8 and 6.1.1.4'
H H 0.0000 0.0000 'International Tables Vol C Tables 4.2.6.8 and 6.1.1.4'
O O 0.0106 0.0060 'International Tables Vol C Tables 4.2.6.8 and 6.1.1.4'
N N 0.0061 0.0033 'International Tables Vol C Tables 4.2.6.8 and 6.1.1.4'
Cu Cu 0.3201 1.2651 'International Tables Vol C Tables 4.2.6.8 and 6.1.1.4'

loop_
_geom_angle_atom_site_label_1
_geom_angle_atom_site_label_2
_geom_angle_atom_site_label_3
_geom_angle
_geom_angle_site_symmetry_1
_geom_angle_site_symmetry_3
N1 Cu1 O86 172.5(6) . .
N1 Cu1 N2 79.8(6) . .
O86 Cu1 N2 100.6(6) . .
N1 Cu1 N42 79.3(6) . .
O86 Cu1 N42 99.1(6) . .
N2 Cu1 N42 157.6(5) . .
N1 Cu1 O85 97.7(6) . .
O86 Cu1 O85 89.8(5) . .
N2 Cu1 O85 92.1(6) . .
N42 Cu1 O85 98.7(6) . .
N40 Cu2 N41 79.5(6) . .
N40 Cu2 O22 174.5(6) . .
N41 Cu2 O22 95.2(6) . .
N40 Cu2 O49 91.5(5) . .
N41 Cu2 O49 170.7(6) . .
O22 Cu2 O49 93.9(5) . .
O49 Cu3 O21 93.1(5) . .
O49 Cu3 N38 168.4(5) . .
O21 Cu3 N38 95.6(6) . .
O49 Cu3 N39 91.3(5) . .
O21 Cu3 N39 169.2(5) . .
N38 Cu3 N39 78.9(6) . .
O49 Cu3 O62 93.8(5) . .
O21 Cu3 O62 93.4(6) . .
N38 Cu3 O62 93.5(6) . .
N39 Cu3 O62 96.2(6) . .
O23 Cu4 N37 166.9(6) . .
O23 Cu4 N36 94.5(6) . .
N37 Cu4 N36 79.6(6) . .
O23 Cu4 O49 95.4(5) . .
N37 Cu4 O49 89.3(6) . .
N36 Cu4 O49 168.0(5) . .
O23 Cu4 O110 94.1(6) . .
N37 Cu4 O110 97.8(6) . .
N36 Cu4 O110 92.1(6) . .
O49 Cu4 O110 94.0(6) . .
N34 Cu5 O73 176.9(7) . .
N34 Cu5 N33 78.7(6) . .
O73 Cu5 N33 100.2(6) . .
N34 Cu5 N35 80.2(6) . .
O73 Cu5 N35 100.6(7) . .
N33 Cu5 N35 158.2(6) . .
N34 Cu5 O90 96.0(6) . .
O73 Cu5 O90 86.9(6) . .
N33 Cu5 O90 93.7(5) . .
N35 Cu5 O90 93.9(6) . .
O14 Cu6 N31 174.5(6) . .
O14 Cu6 O50 93.4(5) . .
N31 Cu6 O50 89.4(5) . .
O14 Cu6 N32 96.0(5) . .
N31 Cu6 N32 80.9(6) . .
O50 Cu6 N32 169.9(5) . .
O14 Cu6 O91 93.6(5) . .
N31 Cu6 O91 91.0(6) . .
O50 Cu6 O91 91.8(5) . .
N32 Cu6 O91 91.2(6) . .
O18 Cu7 O50 94.7(5) . .
O18 Cu7 N26 166.6(6) . .
O50 Cu7 N26 89.0(6) . .
O18 Cu7 N27 94.4(6) . .
O50 Cu7 N27 168.9(6) . .
N26 Cu7 N27 80.8(7) . .
O18 Cu7 O77 100.3(5) . .
O50 Cu7 O77 94.9(5) . .
N26 Cu7 O77 92.2(6) . .
N27 Cu7 O77 89.8(6) . .
O15 Cu8 O50 93.7(5) . .
O15 Cu8 N25 164.6(7) . .
O50 Cu8 N25 91.1(5) . .
O15 Cu8 N24 95.2(6) . .
O50 Cu8 N24 168.3(5) . .
N25 Cu8 N24 78.4(6) . .
O15 Cu8 O59 92.1(6) . .
O50 Cu8 O59 91.2(6) . .
N25 Cu8 O59 102.3(7) . .
N24 Cu8 O59 96.0(6) . .
O57 Cu9 N22 175.2(6) . .
O57 Cu9 N23 105.4(6) . .
N22 Cu9 N23 79.2(6) . .
O57 Cu9 N21 96.3(6) . .
N22 Cu9 N21 79.4(6) . .
N23 Cu9 N21 156.7(6) . .
O57 Cu9 O84 86.3(5) . .
N22 Cu9 O84 91.8(5) . .
N23 Cu9 O84 95.8(5) . .
N21 Cu9 O84 94.0(5) . .
N19 Cu10 O10 170.0(6) . .
N19 Cu10 O51 90.1(5) . .
O10 Cu10 O51 93.7(5) . .
N19 Cu10 N20 80.2(6) . .
O10 Cu10 N20 95.3(6) . .
O51 Cu10 N20 169.5(5) . .
N19 Cu10 O72 96.4(5) . .
O10 Cu10 O72 92.6(5) . .
O51 Cu10 O72 93.1(4) . .
N20 Cu10 O72 91.9(5) . .
O7 Cu11 O51 94.0(5) . .
O7 Cu11 N17 95.6(6) . .
O51 Cu11 N17 170.2(6) . .
O7 Cu11 N18 169.7(6) . .
O51 Cu11 N18 91.5(5) . .
N17 Cu11 N18 78.7(6) . .
O51 Cu12 O11 94.0(5) . .
O51 Cu12 N13 89.9(5) . .
O11 Cu12 N13 174.1(6) . .
O51 Cu12 N12 168.2(5) . .
O11 Cu12 N12 97.3(6) . .
N13 Cu12 N12 78.5(6) . .
N10 Cu13 O71 176.3(7) . .
N10 Cu13 N11 79.0(6) . .
O71 Cu13 N11 98.3(6) . .
N10 Cu13 N9 80.6(6) . .
O71 Cu13 N9 102.0(6) . .
N11 Cu13 N9 159.6(6) . .
O2 Cu14 O52 94.1(5) . .
O2 Cu14 N7 174.8(6) . .
O52 Cu14 N7 90.1(6) . .
O2 Cu14 N8 95.9(6) . .
O52 Cu14 N8 170.0(6) . .
N7 Cu14 N8 79.9(6) . .
O4 Cu15 O52 93.7(5) . .
O4 Cu15 N6 170.4(6) . .
O52 Cu15 N6 89.4(6) . .
O4 Cu15 N5 95.0(6) . .
O52 Cu15 N5 168.3(6) . .
N6 Cu15 N5 80.8(7) . .
O4 Cu15 O63 96.5(5) . .
O52 Cu15 O63 97.7(5) . .
N6 Cu15 O63 92.1(6) . .
N5 Cu15 O63 89.1(6) . .
O3 Cu16 N4 166.4(6) . .
O3 Cu16 O52 93.5(5) . .
N4 Cu16 O52 90.6(6) . .
O3 Cu16 N3 95.4(6) . .
N4 Cu16 N3 80.0(6) . .
O52 Cu16 N3 170.4(5) . .
O3 Cu16 O61 103.3(7) . .
N4 Cu16 O61 89.2(7) . .
O52 Cu16 O61 95.2(6) . .
N3 Cu16 O61 86.2(7) . .
N29 Cu17 O74 178.6(7) . .
N29 Cu17 N28 78.3(6) . .
O74 Cu17 N28 101.2(6) . .
N29 Cu17 N30 79.3(6) . .
O74 Cu17 N30 101.0(6) . .
N28 Cu17 N30 156.7(7) . .
N29 Cu17 O60 94.9(6) . .
O74 Cu17 O60 86.5(6) . .
N28 Cu17 O60 93.2(5) . .
N30 Cu17 O60 95.2(5) . .
N14 Cu18 N15 80.3(5) . .
N14 Cu18 O75 178.2(7) . .
N15 Cu18 O75 101.3(7) . .
N14 Cu18 N16 78.6(6) . .
N15 Cu18 N16 158.7(5) . .
O75 Cu18 N16 99.7(7) . .
O64 Cu19 N43 176.5(7) . .
O64 Cu19 N84 105.9(7) . .
N43 Cu19 N84 76.7(7) . .
O64 Cu19 N44 97.1(6) . .
N43 Cu19 N44 80.7(6) . .
N84 Cu19 N44 155.1(6) . .
O64 Cu19 O78 86.6(6) . .
N43 Cu19 O78 90.9(6) . .
N84 Cu19 O78 93.4(6) . .
N44 Cu19 O78 97.2(6) . .
N46 Cu20 O28 170.2(6) . .
N46 Cu20 O53 89.3(6) . .
O28 Cu20 O53 95.7(6) . .
N46 Cu20 N45 81.2(7) . .
O28 Cu20 N45 93.4(6) . .
O53 Cu20 N45 170.2(6) . .
N46 Cu20 O81 92.0(6) . .
O28 Cu20 O81 96.2(5) . .
O53 Cu20 O81 92.2(5) . .
N45 Cu20 O81 90.3(6) . .
O26 Cu21 N47 172.3(6) . .
O26 Cu21 O53 93.1(6) . .
N47 Cu21 O53 91.2(6) . .
O26 Cu21 N48 96.2(6) . .
N47 Cu21 N48 79.5(6) . .
O53 Cu21 N48 170.6(6) . .
O27 Cu22 N50 170.7(6) . .
O27 Cu22 O53 94.4(6) . .
N50 Cu22 O53 91.0(6) . .
O27 Cu22 N51 95.6(6) . .
N50 Cu22 N51 79.0(7) . .
O53 Cu22 N51 170.0(7) . .
N53 Cu23 O67 176.8(6) . .
N53 Cu23 N52 78.8(6) . .
O67 Cu23 N52 101.8(6) . .
N53 Cu23 N54 78.9(6) . .
O67 Cu23 N54 100.1(6) . .
N52 Cu23 N54 156.5(6) . .
N53 Cu23 O83 94.1(5) . .
O67 Cu23 O83 89.1(6) . .
N52 Cu23 O83 93.6(5) . .
N54 Cu23 O83 95.2(5) . .
O32 Cu24 N56 166.8(6) . .
O32 Cu24 O54 93.8(5) . .
N56 Cu24 O54 88.6(6) . .
O32 Cu24 N55 95.3(6) . .
N56 Cu24 N55 80.5(6) . .
O54 Cu24 N55 167.1(5) . .
O32 Cu24 O69 93.5(5) . .
N56 Cu24 O69 99.2(6) . .
O54 Cu24 O69 96.2(5) . .
N55 Cu24 O69 92.4(6) . .
O35 Cu25 O54 94.3(6) . .
O35 Cu25 N57 173.0(6) . .
O54 Cu25 N57 89.5(6) . .
O35 Cu25 N58 95.3(6) . .
O54 Cu25 N58 166.6(5) . .
N57 Cu25 N58 80.1(6) . .
O35 Cu25 O66 91.0(6) . .
O54 Cu25 O66 97.0(6) . .
N57 Cu25 O66 94.4(6) . .
N58 Cu25 O66 92.1(6) . .
O31 Cu26 N63 176.6(7) . .
O31 Cu26 O54 93.4(5) . .
N63 Cu26 O54 89.9(6) . .
O31 Cu26 N64 95.9(6) . .
N63 Cu26 N64 80.8(7) . .
O54 Cu26 N64 169.7(6) . .
N66 Cu27 O68 178.5(7) . .
N66 Cu27 N67 78.8(7) . .
O68 Cu27 N67 101.3(7) . .
N66 Cu27 N65 80.6(7) . .
O68 Cu27 N65 99.3(6) . .
N67 Cu27 N65 159.3(7) . .
O42 Cu28 N69 172.8(7) . .
O42 Cu28 N68 97.7(7) . .
N69 Cu28 N68 78.8(7) . .
O42 Cu28 O55 91.4(6) . .
N69 Cu28 O55 91.1(6) . .
N68 Cu28 O55 167.3(6) . .
O42 Cu28 O102 94.3(7) . .
N69 Cu28 O102 92.2(7) . .
N68 Cu28 O102 93.4(7) . .
O55 Cu28 O102 94.7(6) . .
N70 Cu29 O38 163.8(6) . .
N70 Cu29 O55 88.1(6) . .
O38 Cu29 O55 94.2(6) . .
N70 Cu29 N71 81.2(7) . .
O38 Cu29 N71 93.8(6) . .
O55 Cu29 N71 166.2(6) . .
N70 Cu29 O79 98.2(7) . .
O38 Cu29 O79 97.4(6) . .
O55 Cu29 O79 98.2(6) . .
N71 Cu29 O79 91.9(6) . .
O39 Cu30 N74 175.6(7) . .
O39 Cu30 O55 94.0(6) . .
N74 Cu30 O55 90.3(7) . .
O39 Cu30 N75 93.9(7) . .
N74 Cu30 N75 81.9(7) . .
O55 Cu30 N75 169.1(6) . .
O80 Cu31 N77 176.5(7) . .
O80 Cu31 N76 99.4(7) . .
N77 Cu31 N76 80.7(7) . .
O80 Cu31 N78 100.2(7) . .
N77 Cu31 N78 79.5(7) . .
N76 Cu31 N78 160.1(7) . .
O46 Cu32 N80 174.4(7) . .
O46 Cu32 O56 93.4(5) . .
N80 Cu32 O56 90.0(6) . .
O46 Cu32 N79 96.0(6) . .
N80 Cu32 N79 80.9(7) . .
O56 Cu32 N79 170.1(7) . .
O56 Cu33 O47 95.2(5) . .
O56 Cu33 N81 88.4(6) . .
O47 Cu33 N81 165.7(6) . .
O56 Cu33 N62 167.5(6) . 2_775
O47 Cu33 N62 94.2(6) . 2_775
N81 Cu33 N62 80.5(6) . 2_775
O56 Cu33 O82 91.4(6) . .
O47 Cu33 O82 95.7(6) . .
N81 Cu33 O82 98.1(6) . .
N62 Cu33 O82 95.8(6) 2_775 .
O45 Cu34 O56 94.1(5) . .
O45 Cu34 N83 96.2(6) . .
O56 Cu34 N83 168.2(6) . .
O45 Cu34 N82 169.4(6) . .
O56 Cu34 N82 90.7(5) . .
N83 Cu34 N82 78.2(6) . .
O45 Cu34 O115 93.6(6) . .
O56 Cu34 O115 92.2(6) . .
N83 Cu34 O115 92.8(7) . .
N82 Cu34 O115 95.6(6) . .
N60 Cu35 O89 176.4(7) . .
N60 Cu35 N61 78.3(6) . .
O89 Cu35 N61 103.7(7) . .
N60 Cu35 N59 79.6(6) . .
O89 Cu35 N59 98.7(7) . .
N61 Cu35 N59 156.6(6) . .
N60 Cu35 O88 92.7(6) . .
O89 Cu35 O88 84.2(7) . .
N61 Cu35 O88 95.1(6) . .
N59 Cu35 O88 93.8(6) . .
O87 Cu36 N73 176.8(7) . .
O87 Cu36 N49 101.7(6) . 2_775
N73 Cu36 N49 79.8(6) . 2_775
O87 Cu36 N72 99.0(6) . .
N73 Cu36 N72 79.1(6) . .
N49 Cu36 N72 157.8(6) 2_775 .
O87 Cu36 O70 88.1(6) . .
N73 Cu36 O70 94.7(6) . .
N49 Cu36 O70 94.5(6) 2_775 .
N72 Cu36 O70 93.9(6) . .
N4 O2 Cu14 111.8(11) . .
N6 O3 Cu16 111.3(11) . .
N7 O4 Cu15 111.9(10) . .
N13 O7 Cu11 111.3(10) . .
N18 O10 Cu10 112.5(11) . .
N19 O11 Cu12 113.1(10) . .
N25 O14 Cu6 111.0(9) . .
N26 O15 Cu8 112.7(11) . .
N31 O18 Cu7 110.5(9) . .
N37 O21 Cu3 111.4(9) . .
N39 O22 Cu2 109.1(10) . .
N40 O23 Cu4 110.2(10) . .
N46 O26 Cu21 110.6(11) . .
N47 O27 Cu22 111.9(10) . .
N50 O28 Cu20 111.0(11) . .
N56 O31 Cu26 109.4(12) . .
N57 O32 Cu24 110.1(10) . .
N63 O35 Cu25 110.4(12) . .
N69 O38 Cu29 112.6(11) . .
N70 O39 Cu30 107.7(11) . .
N74 O42 Cu28 113.9(13) . .
N80 O45 Cu34 113.2(10) . .
N81 O46 Cu32 112.8(10) . .
N82 O47 Cu33 113.0(10) . .
Cu3 O49 Cu4 113.0(5) . .
Cu3 O49 Cu2 109.1(5) . .
Cu4 O49 Cu2 108.2(5) . .
Cu8 O50 Cu7 112.1(6) . .
Cu8 O50 Cu6 109.8(5) . .
Cu7 O50 Cu6 108.2(6) . .
Cu12 O51 Cu11 111.0(5) . .
Cu12 O51 Cu10 109.7(5) . .
Cu11 O51 Cu10 110.7(6) . .
Cu15 O52 Cu14 110.8(6) . .
Cu15 O52 Cu16 112.0(5) . .
Cu14 O52 Cu16 110.4(5) . .
Cu20 O53 Cu21 109.7(6) . .
Cu20 O53 Cu22 109.3(6) . .
Cu21 O53 Cu22 107.9(6) . .
Cu26 O54 Cu25 107.4(6) . .
Cu26 O54 Cu24 109.8(6) . .
Cu25 O54 Cu24 110.3(6) . .
Cu30 O55 Cu29 111.2(7) . .
Cu30 O55 Cu28 108.8(6) . .
Cu29 O55 Cu28 110.6(6) . .
Cu32 O56 Cu34 111.3(6) . .
Cu32 O56 Cu33 112.9(6) . .
Cu34 O56 Cu33 112.0(6) . .
C181 O57 Cu9 131.2(15) . .
C183 O64 Cu19 122.0(19) . .
C187 O67 Cu23 110.3(18) . .
C189 O74 Cu17 112(2) . .
C186 O87 Cu36 112.1(14) . .
C185 O89 Cu35 110.3(19) . .
C1 N1 C5 123.8(15) . .
C1 N1 Cu1 119.9(13) . .
C5 N1 Cu1 116.2(11) . .
C6 N2 N3 118.2(16) . .
C6 N2 Cu1 114.8(13) . .
N3 N2 Cu1 125.2(11) . .
C7 N3 N2 119.7(15) . .
C7 N3 Cu16 113.5(12) . .
N2 N3 Cu16 126.2(11) . .
C9 N4 O2 116.4(15) . .
C9 N4 Cu16 119.9(13) . .
O2 N4 Cu16 123.8(12) . .
C11 N5 N30 121.5(19) . 2_666
C11 N5 Cu15 116.4(17) . .
N30 N5 Cu15 121.8(12) 2_666 .
C13 N6 O3 117.3(19) . .
C13 N6 Cu15 115.8(17) . .
O3 N6 Cu15 126.2(13) . .
C16 N7 O4 119.0(16) . .
C16 N7 Cu14 118.4(13) . .
O4 N7 Cu14 122.5(11) . .
C17 N8 N9 119.7(15) . .
C17 N8 Cu14 113.8(12) . .
N9 N8 Cu14 126.2(12) . .
N8 N9 C19 114.8(14) . .
N8 N9 Cu13 129.4(11) . .
C19 N9 Cu13 114.1(12) . .
C24 N10 C20 122.3(15) . .
C24 N10 Cu13 118.9(11) . .
C20 N10 Cu13 118.7(12) . .
C25 N11 N12 115.1(15) . .
C25 N11 Cu13 116.2(12) . .
N12 N11 Cu13 126.0(10) . .
C26 N12 N11 119.9(16) . .
C26 N12 Cu12 117.5(13) . .
N11 N12 Cu12 121.5(10) . .
C28 N13 O7 116.7(14) . .
C28 N13 Cu12 119.6(12) . .
O7 N13 Cu12 123.5(11) . .
C31 N14 C35 123.2(15) . .
C31 N14 Cu18 119.2(12) . .
C35 N14 Cu18 117.2(11) . .
C36 N15 N38 115.5(14) . 2_666
C36 N15 Cu18 115.4(11) . .
N38 N15 Cu18 126.6(10) 2_666 .
C30 N16 N17 115.4(14) . .
C30 N16 Cu18 118.3(12) . .
N17 N16 Cu18 123.3(10) . .
C37 N17 N16 119.7(15) . .
C37 N17 Cu11 114.7(12) . .
N16 N17 Cu11 125.3(12) . .
C39 N18 O10 118.6(17) . .
C39 N18 Cu11 117.2(13) . .
O10 N18 Cu11 124.2(11) . .
C42 N19 O11 123.6(16) . .
C42 N19 Cu10 114.5(14) . .
O11 N19 Cu10 121.9(10) . .
C43 N20 N21 122.9(15) . .
C43 N20 Cu10 110.3(13) . .
N21 N20 Cu10 125.2(10) . .
C45 N21 N20 116.2(15) . .
C45 N21 Cu9 113.9(13) . .
N20 N21 Cu9 126.7(11) . .
C46 N22 C50 120.7(17) . .
C46 N22 Cu9 120.8(14) . .
C50 N22 Cu9 118.4(12) . .
C51 N23 N24 116.0(16) . .
C51 N23 Cu9 115.2(13) . .
N24 N23 Cu9 126.5(12) . .
C52 N24 N23 119.8(14) . .
C52 N24 Cu8 117.3(12) . .
N23 N24 Cu8 122.3(10) . .
C54 N25 O14 118.6(14) . .
C54 N25 Cu8 117.7(12) . .
O14 N25 Cu8 123.6(10) . .
C57 N26 O15 119.9(17) . .
C57 N26 Cu7 115.4(14) . .
O15 N26 Cu7 123.8(12) . .
C58 N27 N28 123(2) . .
C58 N27 Cu7 115.4(19) . .
N28 N27 Cu7 121.7(12) . .
C60 N28 N27 120.2(17) . .
C60 N28 Cu17 113.5(14) . .
N27 N28 Cu17 123.5(13) . .
C61 N29 C65 125.2(18) . .
C61 N29 Cu17 117.7(12) . .
C65 N29 Cu17 116.5(14) . .
C66 N30 N5 118.4(16) . 2_666
C66 N30 Cu17 113.9(14) . .
N5 N30 Cu17 124.4(12) 2_666 .
O18 N31 C68 118.5(14) . .
O18 N31 Cu6 126.1(11) . .
C68 N31 Cu6 115.2(11) . .
C69 N32 N33 124.1(14) . .
C69 N32 Cu6 112.5(12) . .
N33 N32 Cu6 122.8(10) . .
C71 N33 N32 115.9(14) . .
C71 N33 Cu5 117.1(12) . .
N32 N33 Cu5 124.8(11) . .
C72 N34 C76 118.2(15) . .
C72 N34 Cu5 121.3(11) . .
C76 N34 Cu5 120.3(13) . .
C77 N35 N36 114.7(14) . .
C77 N35 Cu5 115.6(12) . .
N36 N35 Cu5 127.0(10) . .
C78 N36 N35 119.3(16) . .
C78 N36 Cu4 115.6(14) . .
N35 N36 Cu4 124.9(10) . .
C80 N37 O21 117.1(15) . .
C80 N37 Cu4 118.4(14) . .
O21 N37 Cu4 124.3(11) . .
C83 N38 N15 120.2(15) . 2_666
C83 N38 Cu3 114.9(12) . .
N15 N38 Cu3 124.7(11) 2_666 .
C84 N39 O22 118.9(14) . .
C84 N39 Cu3 117.0(12) . .
O22 N39 Cu3 123.6(11) . .
C87 N40 O23 119.4(16) . .
C87 N40 Cu2 116.9(14) . .
O23 N40 Cu2 123.6(10) . .
C88 N41 N42 118.2(14) . .
C88 N41 Cu2 115.5(13) . .
N42 N41 Cu2 126.3(11) . .
C90 N42 N41 112.9(13) . .
C90 N42 Cu1 118.3(12) . .
N41 N42 Cu1 126.4(10) . .
C91 N43 C95 124.8(18) . .
C91 N43 Cu19 118.5(14) . .
C95 N43 Cu19 116.2(14) . .
N45 N44 C96 114.3(15) . .
N45 N44 Cu19 126.2(11) . .
C96 N44 Cu19 113.7(13) . .
C97 N45 N44 119.5(16) . .
C97 N45 Cu20 113.6(14) . .
N44 N45 Cu20 125.4(11) . .
C99 N46 O26 118.2(16) . .
C99 N46 Cu20 115.6(15) . .
O26 N46 Cu20 126.2(11) . .
C102 N47 O27 119.1(17) . .
C102 N47 Cu21 117.7(14) . .
O27 N47 Cu21 123.1(12) . .
C103 N48 N49 118.8(16) . .
C103 N48 Cu21 115.7(12) . .
N49 N48 Cu21 124.9(11) . .
C158 N49 N48 112.6(15) 2_775 .
C158 N49 Cu36 115.3(12) 2_775 2_775
N48 N49 Cu36 126.6(10) . 2_775
C106 N50 O28 117.7(17) . .
C106 N50 Cu22 118.4(14) . .
O28 N50 Cu22 123.7(12) . .
C107 N51 N52 121.9(16) . .
C107 N51 Cu22 114.8(13) . .
N52 N51 Cu22 122.3(12) . .
C109 N52 N51 113.4(14) . .
C109 N52 Cu23 116.1(12) . .
N51 N52 Cu23 127.3(10) . .
C110 N53 C114 119.7(15) . .
C110 N53 Cu23 121.0(12) . .
C114 N53 Cu23 118.6(11) . .
C115 N54 N55 116.4(15) . .
C115 N54 Cu23 116.2(12) . .
N55 N54 Cu23 123.4(11) . .
C116 N55 N54 118.5(18) . .
C116 N55 Cu24 118.1(15) . .
N54 N55 Cu24 123.2(11) . .
O31 N56 C118 118.5(17) . .
O31 N56 Cu24 125.8(12) . .
C118 N56 Cu24 115.4(14) . .
C121 N57 O32 119.3(15) . .
C121 N57 Cu25 115.1(14) . .
O32 N57 Cu25 125.6(12) . .
C122 N58 N59 121.2(16) . .
C122 N58 Cu25 114.1(14) . .
N59 N58 Cu25 124.5(10) . .
C124 N59 N58 116.7(16) . .
C124 N59 Cu35 114.8(14) . .
N58 N59 Cu35 124.7(11) . .
C129 N60 C125 123.6(16) . .
C129 N60 Cu35 119.5(11) . .
C125 N60 Cu35 116.9(13) . .
C130 N61 N62 116.0(14) . .
C130 N61 Cu35 115.8(12) . .
N62 N61 Cu35 126.0(12) . .
C131 N62 N61 122.2(15) . .
C131 N62 Cu33 115.4(13) . 2_775
N61 N62 Cu33 121.9(11) . 2_775
C134 N63 O35 123.2(19) . .
C134 N63 Cu26 111.6(16) . .
O35 N63 Cu26 125.1(13) . .
C135 N64 N65 123.5(16) . .
C135 N64 Cu26 113.4(14) . .
N65 N64 Cu26 122.1(12) . .
C137 N65 N64 117.1(17) . .
C137 N65 Cu27 116.2(16) . .
N64 N65 Cu27 123.3(12) . .
C142 N66 C138 123.6(19) . .
C142 N66 Cu27 120.2(16) . .
C138 N66 Cu27 116.1(15) . .
C143 N67 N68 115.3(19) . .
C143 N67 Cu27 115.5(16) . .
N68 N67 Cu27 125.5(14) . .
C144 N68 N67 117.5(18) . .
C144 N68 Cu28 115.4(15) . .
N67 N68 Cu28 127.1(13) . .
C146 N69 O38 120.7(17) . .
C146 N69 Cu28 116.8(15) . .
O38 N69 Cu28 122.3(12) . .
C149 N70 O39 117.3(18) . .
C149 N70 Cu29 116.5(14) . .
O39 N70 Cu29 126.0(13) . .
C150 N71 N72 123.4(19) . .
C150 N71 Cu29 111.9(16) . .
N72 N71 Cu29 124.4(13) . .
C152 N72 N71 116.7(15) . .
C152 N72 Cu36 115.2(13) . .
N71 N72 Cu36 126.5(11) . .
C153 N73 C157 124.0(16) . .
C153 N73 Cu36 118.8(13) . .
C157 N73 Cu36 117.1(12) . .
O42 N74 C160 115.8(18) . .
O42 N74 Cu30 123.3(13) . .
C160 N74 Cu30 120.8(16) . .
N76 N75 C161 116.9(17) . .
N76 N75 Cu30 126.6(13) . .
C161 N75 Cu30 114.3(15) . .
N75 N76 C163 118.3(18) . .
N75 N76 Cu31 128.2(13) . .
C163 N76 Cu31 111.4(15) . .
C164 N77 C168 129(2) . .
C164 N77 Cu31 115.4(16) . .
C168 N77 Cu31 115.2(14) . .
C169 N78 N79 119.3(18) . .
C169 N78 Cu31 112.6(14) . .
N79 N78 Cu31 127.6(15) . .
C170 N79 N78 120.4(18) . .
C170 N79 Cu32 116.0(15) . .
N78 N79 Cu32 123.0(13) . .
C172 N80 O45 117.7(15) . .
C172 N80 Cu32 117.7(13) . .
O45 N80 Cu32 124.0(11) . .
O46 N81 C174 120.6(16) . .
O46 N81 Cu33 124.6(12) . .
C174 N81 Cu33 114.7(13) . .
C177 N82 O47 119.8(16) . .
C177 N82 Cu34 117.1(13) . .
O47 N82 Cu34 123.0(10) . .
C178 N83 N84 120.9(16) . .
C178 N83 Cu34 116.4(13) . .
N84 N83 Cu34 122.7(12) . .
C180 N84 N83 118.3(18) . .
C180 N84 Cu19 117.8(15) . .
N83 N84 Cu19 120.4(13) . .
C2 C1 N1 121.6(19) . .
C2 C1 C90 125.8(17) . .
N1 C1 C90 112.4(15) . .
C1 C2 C3 119.0(19) . .
C1 C2 H1 122(2) . .
C3 C2 H1 119(2) . .
C4 C3 C2 117.4(19) . .
C4 C3 H2 122(2) . .
C2 C3 H2 121(2) . .
C5 C4 C3 121(2) . .
C5 C4 H3 120(2) . .
C3 C4 H3 119(2) . .
C4 C5 N1 116.6(17) . .
C4 C5 C6 132(2) . .
N1 C5 C6 111.0(16) . .
N2 C6 O1 126.0(18) . .
N2 C6 C5 117.6(19) . .
O1 C6 C5 116.5(18) . .
N3 C7 C8 121.6(17) . .
N3 C7 C9 115.5(16) . .
C8 C7 C9 122.6(17) . .
C7 C8 H4 110(2) . .
C7 C8 H5 110(2) . .
H4 C8 H5 110(2) . .
C7 C8 H6 109(2) . .
H4 C8 H6 108(2) . .
H5 C8 H6 110(3) . .
N4 C9 C10 129.6(19) . .
N4 C9 C7 110.5(16) . .
C10 C9 C7 119.6(18) . .
C9 C10 H7 109(2) . .
C9 C10 H8 112(2) . .
H7 C10 H8 105(3) . .
C9 C10 H9 113(2) . .
H7 C10 H9 107(3) . .
H8 C10 H9 111(3) . .
N5 C11 C12 128(2) . .
N5 C11 C13 112(2) . .
C12 C11 C13 120(2) . .
C11 C12 H10 111(3) . .
C11 C12 H11 105(3) . .
H10 C12 H11 108(3) . .
C11 C12 H12 110(3) . .
H10 C12 H12 116(4) . .
H11 C12 H12 107(3) . .
N6 C13 C11 113(2) . .
N6 C13 C14 128(3) . .
C11 C13 C14 116(2) . .
C13 C14 H13 114(4) . .
C13 C14 H14 105(3) . .
H13 C14 H14 111(4) . .
C13 C14 H15 109(3) . .
H13 C14 H15 113(4) . .
H14 C14 H15 104(4) . .
C16 C15 H16 110(2) . .
C16 C15 H17 110(2) . .
H16 C15 H17 110(3) . .
C16 C15 H18 109(2) . .
H16 C15 H18 109(2) . .
H17 C15 H18 109(2) . .
N7 C16 C15 123.5(18) . .
N7 C16 C17 112.4(18) . .
C15 C16 C17 123.8(18) . .
N8 C17 C16 115.4(16) . .
N8 C17 C18 121.2(17) . .
C16 C17 C18 123.4(18) . .
C17 C18 H19 109(2) . .
C17 C18 H20 107(2) . .
H19 C18 H20 110(2) . .
C17 C18 H21 108(2) . .
H19 C18 H21 112(2) . .
H20 C18 H21 111(2) . .
O5 C19 N9 125.7(17) . .
O5 C19 C20 122.2(16) . .
N9 C19 C20 112.1(15) . .
C21 C20 N10 119.5(18) . .
C21 C20 C19 126.1(18) . .
N10 C20 C19 114.4(15) . .
C20 C21 C22 119(2) . .
C20 C21 H22 120(2) . .
C22 C21 H22 120(2) . .
C23 C22 C21 120(2) . .
C23 C22 H23 121(2) . .
C21 C22 H23 119(2) . .
C24 C23 C22 118(2) . .
C24 C23 H24 120(2) . .
C22 C23 H24 122(2) . .
N10 C24 C23 121.0(18) . .
N10 C24 C25 113.1(15) . .
C23 C24 C25 125.9(19) . .
O6 C25 N11 124.8(17) . .
O6 C25 C24 123.1(17) . .
N11 C25 C24 111.8(17) . .
N12 C26 C27 128.3(17) . .
N12 C26 C28 114.0(17) . .
C27 C26 C28 117.4(16) . .
C26 C27 H25 109(2) . .
C26 C27 H26 109(2) . .
H25 C27 H26 109(2) . .
C26 C27 H27 110(2) . .
H25 C27 H27 110(2) . .
H26 C27 H27 110(2) . .
N13 C28 C29 127.1(18) . .
N13 C28 C26 109.3(16) . .
C29 C28 C26 123.4(18) . .
C28 C29 H28 109(2) . .
C28 C29 H29 108(2) . .
H28 C29 H29 110(2) . .
C28 C29 H30 108(2) . .
H28 C29 H30 111(2) . .
H29 C29 H30 111(2) . .
O8 C30 N16 129.5(18) . .
O8 C30 C31 120.2(17) . .
N16 C30 C31 109.9(15) . .
N14 C31 C32 122.0(17) . .
N14 C31 C30 113.4(15) . .
C32 C31 C30 124.6(15) . .
C31 C32 C33 115.6(16) . .
C31 C32 H31 123(2) . .
C33 C32 H31 122(2) . .
C34 C33 C32 121.9(18) . .
C34 C33 H32 119(2) . .
C32 C33 H32 120(2) . .
C33 C34 C35 117.1(17) . .
C33 C34 H33 121(2) . .
C35 C34 H33 122(2) . .
N14 C35 C34 120.0(15) . .
N14 C35 C36 113.0(16) . .
C34 C35 C36 127.0(16) . .
N15 C36 O9 126.2(16) . .
N15 C36 C35 113.9(16) . .
O9 C36 C35 119.4(17) . .
N17 C37 C39 113.1(17) . .
N17 C37 C38 120.7(18) . .
C39 C37 C38 126(2) . .
C37 C38 H34 108(2) . .
C37 C38 H35 107(2) . .
H34 C38 H35 110(2) . .
C37 C38 H36 109(2) . .
H34 C38 H36 112(2) . .
H35 C38 H36 112(3) . .
N18 C39 C37 116.3(19) . .
N18 C39 C40 124.6(19) . .
C37 C39 C40 119.0(18) . .
C39 C40 H37 110(2) . .
C39 C40 H38 107(2) . .
H37 C40 H38 110(2) . .
C39 C40 H39 109(2) . .
H37 C40 H39 112(2) . .
H38 C40 H39 109(2) . .
C42 C41 H40 109(2) . .
C42 C41 H41 108(2) . .
H40 C41 H41 109(2) . .
C42 C41 H42 110(2) . .
H40 C41 H42 112(2) . .
H41 C41 H42 109(2) . .
N19 C42 C43 115.8(18) . .
N19 C42 C41 120.6(19) . .
C43 C42 C41 123.5(17) . .
N20 C43 C42 118.1(17) . .
N20 C43 C44 120(2) . .
C42 C43 C44 122.2(19) . .
C43 C44 H43 109(3) . .
C43 C44 H44 109(2) . .
H43 C44 H44 110(3) . .
C43 C44 H45 109(3) . .
H43 C44 H45 111(3) . .
H44 C44 H45 109(3) . .
O12 C45 N21 124(2) . .
O12 C45 C46 122.6(19) . .
N21 C45 C46 112.7(17) . .
N22 C46 C47 123(2) . .
N22 C46 C45 112.6(18) . .
C47 C46 C45 125(2) . .
C46 C47 C48 120(2) . .
C46 C47 H46 118(3) . .
C48 C47 H46 122(3) . .
C47 C48 C49 113(2) . .
C47 C48 H47 124(3) . .
C49 C48 H47 122(3) . .
C50 C49 C48 121(3) . .
C50 C49 H48 120(3) . .
C48 C49 H48 119(3) . .
C49 C50 N22 122(2) . .
C49 C50 C51 126(2) . .
N22 C50 C51 111.8(18) . .
O13 C51 N23 124.3(19) . .
O13 C51 C50 121(2) . .
N23 C51 C50 114.6(19) . .
N24 C52 C54 115.8(15) . .
N24 C52 C53 127.3(18) . .
C54 C52 C53 116.7(16) . .
C52 C53 H49 108(2) . .
C52 C53 H50 107(2) . .
H49 C53 H50 109(2) . .
C52 C53 H51 110(2) . .
H49 C53 H51 113(3) . .
H50 C53 H51 110(3) . .
N25 C54 C55 124.9(17) . .
N25 C54 C52 110.7(14) . .
C55 C54 C52 124.4(15) . .
C54 C55 H52 110(2) . .
C54 C55 H53 110(2) . .
H52 C55 H53 108(2) . .
C54 C55 H54 111(2) . .
H52 C55 H54 109(2) . .
H53 C55 H54 108(2) . .
C57 C56 H55 108(1) . .
C57 C56 H56 111(1) . .
H55 C56 H56 109(2) . .
C57 C56 H57 110(2) . .
H55 C56 H57 109(2) . .
H56 C56 H57 109(2) . .
N26 C57 C56 121.1(18) . .
N26 C57 C58 112(2) . .
C56 C57 C58 126(2) . .
N27 C58 C57 115(3) . .
N27 C58 C59 115(2) . .
C57 C58 C59 127(2) . .
C58 C59 H58 110(2) . .
C58 C59 H59 110(1) . .
H58 C59 H59 109(1) . .
C58 C59 H60 108(1) . .
H58 C59 H60 109(2) . .
H59 C59 H60 109(2) . .
N28 C60 O16 121(2) . .
N28 C60 C61 118(2) . .
O16 C60 C61 121(2) . .
N29 C61 C62 120.3(18) . .
N29 C61 C60 111.6(19) . .
C62 C61 C60 128(2) . .
C61 C62 C63 116(2) . .
C61 C62 H61 121(2) . .
C63 C62 H61 123(3) . .
C64 C63 C62 121(3) . .
C64 C63 H62 120(3) . .
C62 C63 H62 119(3) . .
C65 C64 C63 120(2) . .
C65 C64 H63 120(2) . .
C63 C64 H63 120(2) . .
N29 C65 C64 118(2) . .
N29 C65 C66 113.6(19) . .
C64 C65 C66 128(2) . .
N30 C66 O17 123(2) . .
N30 C66 C65 115.9(18) . .
O17 C66 C65 121(2) . .
C68 C67 H64 112(2) . .
C68 C67 H65 108(2) . .
H64 C67 H65 108(2) . .
C68 C67 H66 109(2) . .
H64 C67 H66 111(2) . .
H65 C67 H66 108(3) . .
N31 C68 C69 112.4(15) . .
N31 C68 C67 120.3(17) . .
C69 C68 C67 127.0(17) . .
N32 C69 C68 118.5(16) . .
N32 C69 C70 121.7(17) . .
C68 C69 C70 119.7(17) . .
C69 C70 H67 109(2) . .
C69 C70 H68 110(2) . .
H67 C70 H68 110(2) . .
C69 C70 H69 109(2) . .
H67 C70 H69 108(2) . .
H68 C70 H69 111(3) . .
O19 C71 N33 126.2(16) . .
O19 C71 C72 122.3(16) . .
N33 C71 C72 111.5(16) . .
N34 C72 C73 124.5(16) . .
N34 C72 C71 110.3(15) . .
C73 C72 C71 125.2(17) . .
C72 C73 C74 113.9(18) . .
C72 C73 H70 123(2) . .
C74 C73 H70 123(2) . .
C75 C74 C73 123.1(18) . .
C75 C74 H71 118(2) . .
C73 C74 H71 118(2) . .
C74 C75 C76 118.9(17) . .
C74 C75 H72 122(2) . .
C76 C75 H72 119(2) . .
N34 C76 C75 121.3(18) . .
N34 C76 C77 111.2(15) . .
C75 C76 C77 127.5(16) . .
O20 C77 N35 126.8(18) . .
O20 C77 C76 121.1(16) . .
N35 C77 C76 112.1(15) . .
N36 C78 C80 114.7(18) . .
N36 C78 C79 123.8(19) . .
C80 C78 C79 121.4(18) . .
C78 C79 H73 109(2) . .
C78 C79 H74 109(2) . .
H73 C79 H74 107(2) . .
C78 C79 H75 112(2) . .
H73 C79 H75 110(2) . .
H74 C79 H75 110(3) . .
N37 C80 C78 111.4(17) . .
N37 C80 C81 123(2) . .
C78 C80 C81 125.3(19) . .
C80 C81 H76 110(2) . .
C80 C81 H77 110(2) . .
H76 C81 H77 109(2) . .
C80 C81 H78 110(2) . .
H76 C81 H78 109(2) . .
H77 C81 H78 109(2) . .
C83 C82 H79 108(2) . .
C83 C82 H80 110(2) . .
H79 C82 H80 109(2) . .
C83 C82 H81 109(2) . .
H79 C82 H81 110(2) . .
H80 C82 H81 112(2) . .
N38 C83 C84 115.6(17) . .
N38 C83 C82 124.7(16) . .
C84 C83 C82 119.7(17) . .
N39 C84 C83 113.4(17) . .
N39 C84 C85 122.3(17) . .
C83 C84 C85 123.5(18) . .
C84 C85 H82 109(2) . .
C84 C85 H83 110(2) . .
H82 C85 H83 111(2) . .
C84 C85 H84 108(2) . .
H82 C85 H84 109(3) . .
H83 C85 H84 110(2) . .
C87 C86 H85 110(2) . .
C87 C86 H86 110(2) . .
H85 C86 H86 110(2) . .
C87 C86 H87 110(2) . .
H85 C86 H87 109(2) . .
H86 C86 H87 109(2) . .
N40 C87 C88 112.0(18) . .
N40 C87 C86 124.5(19) . .
C88 C87 C86 123.5(17) . .
N41 C88 C87 115.9(16) . .
N41 C88 C89 124.7(19) . .
C87 C88 C89 119.3(18) . .
C88 C89 H88 110(2) . .
C88 C89 H89 110(2) . .
H88 C89 H89 111(2) . .
C88 C89 H90 108(2) . .
H88 C89 H90 110(2) . .
H89 C89 H90 109(2) . .
O24 C90 N42 130.6(17) . .
O24 C90 C1 119.5(15) . .
N42 C90 C1 109.8(14) . .
N43 C91 C92 119(2) . .
N43 C91 C180 113.9(19) . .
C92 C91 C180 127(2) . .
C93 C92 C91 119(2) . .
C93 C92 H91 120(3) . .
C91 C92 H91 120(2) . .
C92 C93 C94 121(2) . .
C92 C93 H92 120(3) . .
C94 C93 H92 119(2) . .
C95 C94 C93 118(2) . .
C95 C94 H93 120(2) . .
C93 C94 H93 122(2) . .
N43 C95 C94 118.0(19) . .
N43 C95 C96 114.8(16) . .
C94 C95 C96 127.3(18) . .
O25 C96 N44 130(2) . .
O25 C96 C95 117.3(17) . .
N44 C96 C95 112.7(16) . .
N45 C97 C98 125(2) . .
N45 C97 C99 114.3(18) . .
C98 C97 C99 120.4(18) . .
C97 C98 H94 109(2) . .
C97 C98 H95 109(2) . .
H94 C98 H95 109(2) . .
C97 C98 H96 109(2) . .
H94 C98 H96 111(3) . .
H95 C98 H96 109(2) . .
N46 C99 C97 113.9(18) . .
N46 C99 C100 124(2) . .
C97 C99 C100 122.5(18) . .
C99 C100 H97 109(2) . .
C99 C100 H98 110(2) . .
H97 C100 H98 110(2) . .
C99 C100 H99 109(2) . .
H97 C100 H99 109(2) . .
H98 C100 H99 110(2) . .
C102 C101 H100 108(2) . .
C102 C101 H101 111(2) . .
H100 C101 H101 113(2) . .
C102 C101 H102 107(2) . .
H100 C101 H102 107(2) . .
H101 C101 H102 110(3) . .
N47 C102 C103 115.7(18) . .
N47 C102 C101 126(2) . .
C103 C102 C101 118.3(19) . .
N48 C103 C104 126.4(18) . .
N48 C103 C102 110.8(17) . .
C104 C103 C102 122.8(17) . .
C103 C104 H103 110(2) . .
C103 C104 H104 110(2) . .
H103 C104 H104 109(2) . .
C103 C104 H105 109(2) . .
H103 C104 H105 110(2) . .
H104 C104 H105 109(2) . .
C106 C105 H106 110(2) . .
C106 C105 H107 110(2) . .
H106 C105 H107 110(2) . .
C106 C105 H108 109(2) . .
H106 C105 H108 108(2) . .
H107 C105 H108 109(2) . .
N50 C106 C107 113.0(19) . .
N50 C106 C105 126.4(18) . .
C107 C106 C105 120.5(18) . .
N51 C107 C106 113.8(17) . .
N51 C107 C108 125(2) . .
C106 C107 C108 121(2) . .
C107 C108 H109 111(2) . .
C107 C108 H110 111(2) . .
H109 C108 H110 111(3) . .
C107 C108 H111 108(2) . .
H109 C108 H111 108(2) . .
H110 C108 H111 108(2) . .
O29 C109 N52 127.2(18) . .
O29 C109 C110 119.5(17) . .
N52 C109 C110 113.3(15) . .
N53 C110 C111 119.9(17) . .
N53 C110 C109 110.3(16) . .
C111 C110 C109 129.7(16) . .
C112 C111 C110 120.2(18) . .
C112 C111 H112 120(2) . .
C110 C111 H112 120(2) . .
C111 C112 C113 121(2) . .
C111 C112 H113 119(2) . .
C113 C112 H113 120(2) . .
C114 C113 C112 118(2) . .
C114 C113 H114 120(2) . .
C112 C113 H114 122(2) . .
N53 C114 C113 121.1(16) . .
N53 C114 C115 112.2(16) . .
C113 C114 C115 126.7(18) . .
O30 C115 N54 125.4(18) . .
O30 C115 C114 122.2(19) . .
N54 C115 C114 112.4(17) . .
N55 C116 C117 129(3) . .
N55 C116 C118 114(2) . .
C117 C116 C118 116(3) . .
C116 C117 H115 110(3) . .
C116 C117 H116 106(3) . .
H115 C117 H116 110(4) . .
C116 C117 H117 108(3) . .
H115 C117 H117 114(4) . .
H116 C117 H117 109(4) . .
N56 C118 C116 111(2) . .
N56 C118 C119 123(2) . .
C116 C118 C119 125(2) . .
C118 C119 H118 110(3) . .
C118 C119 H119 109(3) . .
H118 C119 H119 112(3) . .
C118 C119 H120 108(3) . .
H118 C119 H120 110(3) . .
H119 C119 H120 108(3) . .
C121 C120 H121 110(2) . .
C121 C120 H122 110(2) . .
H121 C120 H122 111(2) . .
C121 C120 H123 108(2) . .
H121 C120 H123 108(2) . .
H122 C120 H123 110(2) . .
N57 C121 C122 113.5(17) . .
N57 C121 C120 124(2) . .
C122 C121 C120 122.4(19) . .
N58 C122 C121 116.8(19) . .
N58 C122 C123 123(2) . .
C121 C122 C123 120.1(19) . .
C122 C123 H124 112(3) . .
C122 C123 H125 107(2) . .
H124 C123 H125 106(3) . .
C122 C123 H126 112(3) . .
H124 C123 H126 113(3) . .
H125 C123 H126 106(3) . .
N59 C124 O33 128(2) . .
N59 C124 C125 113.9(18) . .
O33 C124 C125 118.3(17) . .
N60 C125 C126 120.0(18) . .
N60 C125 C124 113.4(16) . .
C126 C125 C124 126.5(17) . .
C125 C126 C127 115.5(18) . .
C125 C126 H127 122(2) . .
C127 C126 H127 122(2) . .
C128 C127 C126 121(2) . .
C128 C127 H128 120(2) . .
C126 C127 H128 120(2) . .
C129 C128 C127 119(2) . .
C129 C128 H129 120(2) . .
C127 C128 H129 121(2) . .
C128 C129 N60 120.3(17) . .
C128 C129 C130 128.7(18) . .
N60 C129 C130 110.9(15) . .
O34 C130 N61 125.6(16) . .
O34 C130 C129 120.0(16) . .
N61 C130 C129 114.4(16) . .
N62 C131 C132 125.2(18) . .
N62 C131 C174 116.6(17) . 2_775
C132 C131 C174 118.1(18) . 2_775
C131 C132 H130 110(2) . .
C131 C132 H131 110(2) . .
H130 C132 H131 107(2) . .
C131 C132 H132 111(2) . .
H130 C132 H132 109(2) . .
H131 C132 H132 109(3) . .
C134 C133 H133 116(3) . .
C134 C133 H134 108(3) . .
H133 C133 H134 110(4) . .
C134 C133 H135 109(3) . .
H133 C133 H135 112(4) . .
H134 C133 H135 100(3) . .
N63 C134 C135 119(2) . .
N63 C134 C133 120(2) . .
C135 C134 C133 120(2) . .
N64 C135 C134 114.5(19) . .
N64 C135 C136 123(2) . .
C134 C135 C136 122(2) . .
C135 C136 H136 109(3) . .
C135 C136 H137 108(2) . .
H136 C136 H137 111(3) . .
C135 C136 H138 108(2) . .
H136 C136 H138 110(3) . .
H137 C136 H138 110(3) . .
O36 C137 N65 128(2) . .
O36 C137 C138 119(2) . .
N65 C137 C138 113(2) . .
N66 C138 C139 117(2) . .
N66 C138 C137 113.1(19) . .
C139 C138 C137 129(2) . .
C140 C139 C138 118(3) . .
C140 C139 H139 123(3) . .
C138 C139 H139 119(3) . .
C139 C140 C141 126(3) . .
C139 C140 H140 115(3) . .
C141 C140 H140 119(3) . .
C142 C141 C140 107(3) . .
C142 C141 H141 124(3) . .
C140 C141 H141 129(3) . .
N66 C142 C141 128(2) . .
N66 C142 C143 115(2) . .
C141 C142 C143 116(2) . .
O37 C143 N67 129(2) . .
O37 C143 C142 121(2) . .
N67 C143 C142 109(2) . .
N68 C144 C146 113(2) . .
N68 C144 C145 124(2) . .
C146 C144 C145 123(2) . .
C144 C145 H142 107(2) . .
C144 C145 H143 108(2) . .
H142 C145 H143 110(3) . .
C144 C145 H144 109(2) . .
H142 C145 H144 111(3) . .
H143 C145 H144 112(3) . .
N69 C146 C144 115.7(19) . .
N69 C146 C147 123(2) . .
C144 C146 C147 121.3(19) . .
C146 C147 H145 111(2) . .
C146 C147 H146 110(2) . .
H145 C147 H146 109(2) . .
C146 C147 H147 110(2) . .
H145 C147 H147 109(2) . .
H146 C147 H147 108(2) . .
C149 C148 H148 110(3) . .
C149 C148 H149 108(2) . .
H148 C148 H149 113(3) . .
C149 C148 H150 107(2) . .
H148 C148 H150 110(3) . .
H149 C148 H150 109(3) . .
N70 C149 C150 111(2) . .
N70 C149 C148 125(2) . .
C150 C149 C148 123(2) . .
N71 C150 C149 119(2) . .
N71 C150 C151 124(2) . .
C149 C150 C151 116(2) . .
C150 C151 H151 108(2) . .
C150 C151 H152 108(3) . .
H151 C151 H152 108(3) . .
C150 C151 H153 110(3) . .
H151 C151 H153 110(3) . .
H152 C151 H153 113(3) . .
O40 C152 N72 126.9(18) . .
O40 C152 C153 121.1(17) . .
N72 C152 C153 111.6(17) . .
N73 C153 C154 122.1(18) . .
N73 C153 C152 114.8(16) . .
C154 C153 C152 123.1(18) . .
C155 C154 C153 117.4(19) . .
C155 C154 H154 123(2) . .
C153 C154 H154 120(2) . .
C154 C155 C156 121(2) . .
C154 C155 H155 119(2) . .
C156 C155 H155 121(2) . .
C157 C156 C155 118.0(19) . .
C157 C156 H156 122(2) . .
C155 C156 H156 120(2) . .
N73 C157 C156 117.7(17) . .
N73 C157 C158 115.3(16) . .
C156 C157 C158 126.8(18) . .
O41 C158 N49 126.9(18) . 2_775
O41 C158 C157 121.4(18) . .
N49 C158 C157 111.7(17) 2_775 .
C160 C159 H157 107(3) . .
C160 C159 H158 108(3) . .
H157 C159 H158 110(3) . .
C160 C159 H159 109(3) . .
H157 C159 H159 111(3) . .
H158 C159 H159 112(3) . .
N74 C160 C159 129(2) . .
N74 C160 C161 108.3(19) . .
C159 C160 C161 123(2) . .
N75 C161 C162 128(2) . .
N75 C161 C160 114.2(19) . .
C162 C161 C160 117(2) . .
C161 C162 H160 109(3) . .
C161 C162 H161 108(2) . .
H160 C162 H161 108(3) . .
C161 C162 H162 110(3) . .
H160 C162 H162 110(3) . .
H161 C162 H162 111(3) . .
O43 C163 N76 120(2) . .
O43 C163 C164 125(2) . .
N76 C163 C164 114(2) . .
N77 C164 C163 118(2) . .
N77 C164 C165 117(2) . .
C163 C164 C165 125(2) . .
C166 C165 C164 116(3) . .
C166 C165 H163 123(3) . .
C164 C165 H163 121(3) . .
C165 C166 C167 124(3) . .
C165 C166 H164 118(3) . .
C167 C166 H164 118(3) . .
C166 C167 C168 120(3) . .
C166 C167 H165 121(3) . .
C168 C167 H165 119(2) . .
N77 C168 C169 118(2) . .
N77 C168 C167 113(2) . .
C169 C168 C167 128(2) . .
O44 C169 N78 122(2) . .
O44 C169 C168 123(2) . .
N78 C169 C168 114(2) . .
N79 C170 C171 128(2) . .
N79 C170 C172 111.0(18) . .
C171 C170 C172 120.7(19) . .
C170 C171 H166 110(2) . .
C170 C171 H167 108(2) . .
H166 C171 H167 107(2) . .
C170 C171 H168 111(2) . .
H166 C171 H168 110(2) . .
H167 C171 H168 109(2) . .
N80 C172 C173 123.7(19) . .
N80 C172 C170 113.8(18) . .
C173 C172 C170 122.5(18) . .
C172 C173 H169 108(2) . .
C172 C173 H170 108(2) . .
H169 C173 H170 105(2) . .
C172 C173 H171 111(2) . .
H169 C173 H171 112(2) . .
H170 C173 H171 112(2) . .
N81 C174 C175 121(2) . .
N81 C174 C131 112.8(17) . 2_775
C175 C174 C131 126.0(19) . 2_775
C174 C175 H172 109(2) . .
C174 C175 H173 108(2) . .
H172 C175 H173 109(3) . .
C174 C175 H174 111(2) . .
H172 C175 H174 111(3) . .
H173 C175 H174 110(3) . .
C177 C176 H175 110(2) . .
C177 C176 H176 108(2) . .
H175 C176 H176 109(2) . .
C177 C176 H177 110(2) . .
H175 C176 H177 112(2) . .
H176 C176 H177 108(2) . .
N82 C177 C176 123.3(18) . .
N82 C177 C178 114.2(18) . .
C176 C177 C178 122.5(17) . .
N83 C178 C179 124.9(18) . .
N83 C178 C177 114.1(17) . .
C179 C178 C177 120.8(18) . .
C178 C179 H178 110(2) . .
C178 C179 H179 110(2) . .
H178 C179 H179 110(2) . .
C178 C179 H180 110(2) . .
H178 C179 H180 108(2) . .
H179 C179 H180 109(2) . .
O48 C180 N84 125(2) . .
O48 C180 C91 123(2) . .
N84 C180 C91 112(2) . .
O57 C181 O58 120(2) . .
O57 C181 C182 119(2) . .
O58 C181 C182 121(2) . .
C181 C182 H181 108(2) . .
C181 C182 H182 108(2) . .
H181 C182 H182 111(3) . .
C181 C182 H183 108(2) . .
H181 C182 H183 112(3) . .
H182 C182 H183 110(3) . .
O64 C183 O65 129(3) . .
O64 C183 C184 110(3) . .
O65 C183 C184 121(3) . .
C183 C184 H184 108(3) . .
C183 C184 H185 113(3) . .
H184 C184 H185 106(3) . .
C183 C184 H186 112(3) . .
H184 C184 H186 106(3) . .
H185 C184 H186 111(3) . .
O111 C185 O89 132(3) . .
O111 C185 C188 112(3) . .
O89 C185 C188 114(2) . .
O118 C186 O87 127(2) . .
O118 C186 C191 105(3) . .
O87 C186 C191 128(3) . .
O117 C187 O67 130(3) . .
O117 C187 C192 108(3) . .
O67 C187 C192 122(2) . .
C185 C188 H187 108(2) . .
C185 C188 H188 110(2) . .
H187 C188 H188 109(2) . .
C185 C188 H189 111(2) . .
H187 C188 H189 109(2) . .
H188 C188 H189 109(2) . .
O142 C189 O74 127(4) . .
O142 C189 C190 122(3) . .
O74 C189 C190 109(3) . .
C189 C190 H190 108(2) . .
C189 C190 H191 111(2) . .
H190 C190 H191 109(2) . .
C189 C190 H192 110(2) . .
H190 C190 H192 109(2) . .
H191 C190 H192 109(2) . .
C186 C191 H193 113(4) . .
C186 C191 H194 98(3) . .
H193 C191 H194 112(4) . .
C186 C191 H195 104(3) . .
H193 C191 H195 126(5) . .
H194 C191 H195 100(4) . .
C187 C192 H196 108(2) . .
C187 C192 H197 110(2) . .
H196 C192 H197 109(2) . .
C187 C192 H198 110(2) . .
H196 C192 H198 109(2) . .
H197 C192 H198 109(2) . .

loop_
_geom_bond_atom_site_label_1
_geom_bond_atom_site_label_2
_geom_bond_distance
_geom_bond_site_symmetry_2
Cu1 N1 1.950(14) .
Cu1 O86 1.954(13) .
Cu1 N2 1.995(14) .
Cu1 N42 2.002(14) .
Cu1 O85 2.337(16) .
Cu2 N40 1.941(17) .
Cu2 N41 1.942(13) .
Cu2 O22 1.965(13) .
Cu2 O49 1.975(10) .
Cu3 O49 1.932(11) .
Cu3 O21 1.934(12) .
Cu3 N38 1.963(14) .
Cu3 N39 1.965(14) .
Cu3 O62 2.334(18) .
Cu4 O23 1.928(12) .
Cu4 N37 1.929(14) .
Cu4 N36 1.938(15) .
Cu4 O49 1.964(12) .
Cu4 O110 2.385(19) .
Cu5 N34 1.903(14) .
Cu5 O73 1.936(16) .
Cu5 N33 1.991(15) .
Cu5 N35 2.003(15) .
Cu5 O90 2.349(14) .
Cu6 O14 1.946(11) .
Cu6 N31 1.957(14) .
Cu6 O50 2.002(12) .
Cu6 N32 2.030(14) .
Cu6 O91 2.388(17) .
Cu7 O18 1.944(11) .
Cu7 O50 1.959(12) .
Cu7 N26 1.965(16) .
Cu7 N27 1.998(17) .
Cu7 O77 2.359(17) .
Cu8 O15 1.896(14) .
Cu8 O50 1.953(11) .
Cu8 N25 1.961(14) .
Cu8 N24 1.981(13) .
Cu8 O59 2.232(19) .
Cu9 O57 1.907(13) .
Cu9 N22 1.912(15) .
Cu9 N23 2.007(16) .
Cu9 N21 2.024(15) .
Cu9 O84 2.341(13) .
Cu10 N19 1.982(15) .
Cu10 O10 1.986(14) .
Cu10 O51 1.987(11) .
Cu10 N20 2.016(14) .
Cu10 O72 2.367(12) .
Cu11 O7 1.902(14) .
Cu11 O51 1.941(11) .
Cu11 N17 1.973(15) .
Cu11 N18 1.977(15) .
Cu12 O51 1.921(11) .
Cu12 O11 1.938(12) .
Cu12 N13 1.946(14) .
Cu12 N12 1.965(16) .
Cu13 N10 1.913(13) .
Cu13 O71 1.933(15) .
Cu13 N11 1.979(14) .
Cu13 N9 2.036(15) .
Cu14 O2 1.934(13) .
Cu14 O52 1.949(11) .
Cu14 N7 1.958(16) .
Cu14 N8 1.980(15) .
Cu15 O4 1.930(13) .
Cu15 O52 1.934(12) .
Cu15 N6 1.949(17) .
Cu15 N5 2.005(17) .
Cu15 O63 2.326(15) .
Cu16 O3 1.927(14) .
Cu16 N4 1.930(16) .
Cu16 O52 1.985(11) .
Cu16 N3 1.987(15) .
Cu16 O61 2.33(2) .
Cu17 N29 1.886(16) .
Cu17 O74 1.897(15) .
Cu17 N28 2.033(15) .
Cu17 N30 2.044(15) .
Cu17 O60 2.276(14) .
Cu18 N14 1.893(13) .
Cu18 N15 1.984(13) .
Cu18 O75 1.99(2) .
Cu18 N16 2.010(13) .
Cu19 O64 1.919(15) .
Cu19 N43 1.987(16) .
Cu19 N84 2.043(18) .
Cu19 N44 2.047(15) .
Cu19 O78 2.311(15) .
Cu20 N46 1.925(16) .
Cu20 O28 1.942(13) .
Cu20 O53 1.944(13) .
Cu20 N45 2.011(16) .
Cu20 O81 2.357(15) .
Cu21 O26 1.924(14) .
Cu21 N47 1.934(15) .
Cu21 O53 1.973(14) .
Cu21 N48 2.013(16) .
Cu22 O27 1.904(14) .
Cu22 N50 1.962(18) .
Cu22 O53 1.973(13) .
Cu22 N51 1.974(15) .
Cu23 N53 1.904(14) .
Cu23 O67 1.930(16) .
Cu23 N52 2.009(14) .
Cu23 N54 2.033(14) .
Cu23 O83 2.320(13) .
Cu24 O32 1.935(13) .
Cu24 N56 1.947(16) .
Cu24 O54 1.964(12) .
Cu24 N55 1.994(15) .
Cu24 O69 2.308(15) .
Cu25 O35 1.922(14) .
Cu25 O54 1.954(13) .
Cu25 N57 1.955(14) .
Cu25 N58 1.967(15) .
Cu25 O66 2.349(17) .
Cu26 O31 1.918(14) .
Cu26 N63 1.927(19) .
Cu26 O54 1.953(11) .
Cu26 N64 1.985(15) .
Cu27 N66 1.908(16) .
Cu27 O68 1.974(14) .
Cu27 N67 2.007(19) .
Cu27 N65 2.017(17) .
Cu28 O42 1.932(15) .
Cu28 N69 1.969(16) .
Cu28 N68 1.972(17) .
Cu28 O55 1.974(14) .
Cu28 O102 2.299(19) .
Cu29 N70 1.922(17) .
Cu29 O38 1.935(15) .
Cu29 O55 1.971(13) .
Cu29 N71 1.977(15) .
Cu29 O79 2.269(17) .
Cu30 O39 1.902(14) .
Cu30 N74 1.922(18) .
Cu30 O55 1.945(14) .
Cu30 N75 1.991(17) .
Cu31 O80 1.936(17) .
Cu31 N77 1.947(18) .
Cu31 N76 2.027(16) .
Cu31 N78 2.029(17) .
Cu32 O46 1.916(13) .
Cu32 N80 1.931(15) .
Cu32 O56 1.936(12) .
Cu32 N79 1.998(18) .
Cu33 O56 1.955(12) .
Cu33 O47 1.956(12) .
Cu33 N81 1.971(15) .
Cu33 N62 2.015(15) 2_775
Cu33 O82 2.323(18) .
Cu34 O45 1.909(13) .
Cu34 O56 1.953(11) .
Cu34 N83 1.987(16) .
Cu34 N82 2.014(15) .
Cu34 O115 2.316(19) .
Cu35 N60 1.899(14) .
Cu35 O89 1.917(17) .
Cu35 N61 1.990(16) .
Cu35 N59 2.055(15) .
Cu35 O88 2.300(17) .
Cu36 O87 1.919(14) .
Cu36 N73 1.935(14) .
Cu36 N49 2.015(15) 2_775
Cu36 N72 2.057(15) .
Cu36 O70 2.281(17) .
O1 C6 1.34(2) .
O2 N4 1.374(19) .
O3 N6 1.32(2) .
O4 N7 1.383(18) .
O5 C19 1.24(2) .
O6 C25 1.27(2) .
O7 N13 1.366(18) .
O8 C30 1.24(2) .
O9 C36 1.31(2) .
O10 N18 1.314(17) .
O11 N19 1.326(18) .
O12 C45 1.25(2) .
O13 C51 1.25(2) .
O14 N25 1.371(17) .
O15 N26 1.34(2) .
O16 C60 1.34(3) .
O17 C66 1.27(2) .
O18 N31 1.313(17) .
O19 C71 1.27(2) .
O20 C77 1.23(2) .
O21 N37 1.366(19) .
O22 N39 1.376(17) .
O23 N40 1.385(18) .
O24 C90 1.212(19) .
O25 C96 1.23(2) .
O26 N46 1.34(2) .
O27 N47 1.364(18) .
O28 N50 1.367(19) .
O29 C109 1.24(2) .
O30 C115 1.24(2) .
O31 N56 1.308(18) .
O32 N57 1.330(19) .
O33 C124 1.27(2) .
O34 C130 1.28(2) .
O35 N63 1.34(2) .
O36 C137 1.21(2) .
O37 C143 1.26(3) .
O38 N69 1.37(2) .
O39 N70 1.377(19) .
O40 C152 1.27(2) .
O41 C158 1.23(2) .
O42 N74 1.32(2) .
O43 C163 1.33(3) .
O44 C169 1.26(2) .
O45 N80 1.370(18) .
O46 N81 1.318(19) .
O47 N82 1.341(18) .
O48 C180 1.26(2) .
O57 C181 1.26(2) .
O58 C181 1.30(3) .
O64 C183 1.16(3) .
O65 C183 1.27(3) .
O67 C187 1.27(3) .
O74 C189 1.33(4) .
O87 C186 1.24(3) .
O89 C185 1.24(3) .
O111 C185 1.15(3) .
O117 C187 1.20(3) .
O118 C186 1.24(3) .
O142 C189 1.14(4) .
N1 C1 1.32(2) .
N1 C5 1.37(2) .
N2 C6 1.27(2) .
N2 N3 1.388(19) .
N3 C7 1.30(2) .
N4 C9 1.26(2) .
N5 C11 1.25(3) .
N5 N30 1.39(2) 2_666
N6 C13 1.27(3) .
N7 C16 1.27(2) .
N8 C17 1.32(2) .
N8 N9 1.347(19) .
N9 C19 1.39(2) .
N10 C24 1.32(2) .
N10 C20 1.34(2) .
N11 C25 1.34(2) .
N11 N12 1.502(19) .
N12 C26 1.23(2) .
N13 C28 1.27(2) .
N14 C31 1.30(2) .
N14 C35 1.34(2) .
N15 C36 1.29(2) .
N15 N38 1.429(18) 2_666
N16 C30 1.28(2) .
N16 N17 1.442(19) .
N17 C37 1.33(2) .
N18 C39 1.23(2) .
N19 C42 1.24(2) .
N20 C43 1.28(2) .
N20 N21 1.36(2) .
N21 C45 1.36(2) .
N22 C46 1.29(2) .
N22 C50 1.35(2) .
N23 C51 1.30(2) .
N23 N24 1.441(19) .
N24 C52 1.19(2) .
N25 C54 1.27(2) .
N26 C57 1.30(3) .
N27 C58 1.24(3) .
N27 N28 1.41(2) .
N28 C60 1.21(2) .
N29 C61 1.32(2) .
N29 C65 1.36(2) .
N30 C66 1.26(2) .
N30 N5 1.39(2) 2_666
N31 C68 1.34(2) .
N32 C69 1.25(2) .
N32 N33 1.405(18) .
N33 C71 1.32(2) .
N34 C72 1.32(2) .
N34 C76 1.34(2) .
N35 C77 1.35(2) .
N35 N36 1.43(2) .
N36 C78 1.28(2) .
N37 C80 1.27(2) .
N38 C83 1.28(2) .
N38 N15 1.429(18) 2_666
N39 C84 1.26(2) .
N40 C87 1.26(2) .
N41 C88 1.24(2) .
N41 N42 1.415(19) .
N42 C90 1.35(2) .
N43 C91 1.28(2) .
N43 C95 1.31(2) .
N44 N45 1.33(2) .
N44 C96 1.34(2) .
N45 C97 1.28(2) .
N46 C99 1.32(2) .
N47 C102 1.21(2) .
N48 C103 1.26(2) .
N48 N49 1.426(19) .
N49 C158 1.37(2) 2_775
N49 Cu36 2.015(15) 2_775
N50 C106 1.27(2) .
N51 C107 1.33(2) .
N51 N52 1.40(2) .
N52 C109 1.31(2) .
N53 C110 1.33(2) .
N53 C114 1.33(2) .
N54 C115 1.27(2) .
N54 N55 1.405(19) .
N55 C116 1.23(3) .
N56 C118 1.37(3) .
N57 C121 1.28(2) .
N58 C122 1.26(2) .
N58 N59 1.42(2) .
N59 C124 1.25(2) .
N60 C129 1.35(2) .
N60 C125 1.35(2) .
N61 C130 1.30(2) .
N61 N62 1.43(2) .
N62 C131 1.24(2) .
N62 Cu33 2.015(15) 2_775
N63 C134 1.29(3) .
N64 C135 1.26(2) .
N64 N65 1.39(2) .
N65 C137 1.31(3) .
N66 C142 1.22(3) .
N66 C138 1.41(3) .
N67 C143 1.33(3) .
N67 N68 1.42(2) .
N68 C144 1.30(3) .
N69 C146 1.24(2) .
N70 C149 1.27(3) .
N71 C150 1.23(3) .
N71 N72 1.36(2) .
N72 C152 1.30(2) .
N73 C153 1.27(2) .
N73 C157 1.35(2) .
N74 C160 1.35(3) .
N75 N76 1.33(2) .
N75 C161 1.36(3) .
N76 C163 1.36(3) .
N77 C164 1.28(2) .
N77 C168 1.29(3) .
N78 C169 1.34(3) .
N78 N79 1.36(2) .
N79 C170 1.32(3) .
N80 C172 1.29(2) .
N81 C174 1.35(3) .
N82 C177 1.21(2) .
N83 C178 1.25(2) .
N83 N84 1.46(2) .
N84 C180 1.28(3) .
C1 C2 1.29(3) .
C1 C90 1.56(3) .
C2 C3 1.44(3) .
C2 H1 0.96(2) .
C3 C4 1.40(3) .
C3 H2 0.94(2) .
C4 C5 1.35(3) .
C4 H3 0.94(2) .
C5 C6 1.45(3) .
C7 C8 1.49(3) .
C7 C9 1.51(2) .
C8 H4 0.95(2) .
C8 H5 0.94(3) .
C8 H6 0.96(2) .
C9 C10 1.48(3) .
C10 H7 1.00(3) .
C10 H8 0.95(3) .
C10 H9 0.93(3) .
C11 C12 1.54(4) .
C11 C13 1.59(4) .
C12 H10 0.91(3) .
C12 H11 1.01(3) .
C12 H12 0.92(3) .
C13 C14 1.59(4) .
C14 H13 0.89(4) .
C14 H14 0.99(4) .
C14 H15 0.97(4) .
C15 C16 1.47(3) .
C15 H16 0.95(2) .
C15 H17 0.94(2) .
C15 H18 0.96(2) .
C16 C17 1.48(3) .
C17 C18 1.54(3) .
C18 H19 0.94(3) .
C18 H20 0.95(2) .
C18 H21 0.93(2) .
C19 C20 1.48(3) .
C20 C21 1.33(2) .
C21 C22 1.39(3) .
C21 H22 0.95(2) .
C22 C23 1.38(3) .
C22 H23 0.96(2) .
C23 C24 1.34(3) .
C23 H24 0.95(2) .
C24 C25 1.45(3) .
C26 C27 1.48(3) .
C26 C28 1.54(3) .
C27 H25 0.95(2) .
C27 H26 0.95(2) .
C27 H27 0.93(2) .
C28 C29 1.48(3) .
C29 H28 0.95(3) .
C29 H29 0.95(2) .
C29 H30 0.94(2) .
C30 C31 1.52(3) .
C31 C32 1.40(3) .
C32 C33 1.45(3) .
C32 H31 0.95(2) .
C33 C34 1.35(2) .
C33 H32 0.95(2) .
C34 C35 1.44(2) .
C34 H33 0.95(2) .
C35 C36 1.46(2) .
C37 C39 1.44(3) .
C37 C38 1.55(3) .
C38 H34 0.95(2) .
C38 H35 0.95(2) .
C38 H36 0.92(3) .
C39 C40 1.51(3) .
C40 H37 0.93(2) .
C40 H38 0.97(2) .
C40 H39 0.94(2) .
C41 C42 1.52(3) .
C41 H40 0.93(2) .
C41 H41 0.97(2) .
C41 H42 0.94(2) .
C42 C43 1.43(3) .
C43 C44 1.55(3) .
C44 H43 0.93(3) .
C44 H44 0.96(3) .
C44 H45 0.95(3) .
C45 C46 1.50(3) .
C46 C47 1.32(3) .
C47 C48 1.41(3) .
C47 H46 0.96(2) .
C48 C49 1.48(3) .
C48 H47 0.94(3) .
C49 C50 1.26(3) .
C49 H48 0.97(3) .
C50 C51 1.45(3) .
C52 C54 1.52(2) .
C52 C53 1.55(3) .
C53 H49 0.94(3) .
C53 H50 0.97(3) .
C53 H51 0.92(3) .
C54 C55 1.43(3) .
C55 H52 0.96(2) .
C55 H53 0.96(2) .
C55 H54 0.95(2) .
C56 C57 1.55(2) .
C56 H55 0.95(2) .
C56 H56 0.95(2) .
C56 H57 0.95(2) .
C57 C58 1.55(4) .
C58 C59 1.70(3) .
C59 H58 0.95(2) .
C59 H59 0.95(2) .
C59 H60 0.95(2) .
C60 C61 1.42(3) .
C61 C62 1.41(3) .
C62 C63 1.45(3) .
C62 H61 0.97(3) .
C63 C64 1.40(3) .
C63 H62 0.99(3) .
C64 C65 1.37(3) .
C64 H63 0.94(2) .
C65 C66 1.41(3) .
C67 C68 1.47(3) .
C67 H64 0.94(2) .
C67 H65 0.97(2) .
C67 H66 0.94(3) .
C68 C69 1.47(2) .
C69 C70 1.49(3) .
C70 H67 0.96(3) .
C70 H68 0.93(3) .
C70 H69 0.95(2) .
C71 C72 1.52(2) .
C72 C73 1.38(2) .
C73 C74 1.40(3) .
C73 H70 0.96(2) .
C74 C75 1.30(3) .
C74 H71 0.95(2) .
C75 C76 1.38(2) .
C75 H72 0.95(2) .
C76 C77 1.52(3) .
C78 C80 1.48(3) .
C78 C79 1.51(3) .
C79 H73 0.97(2) .
C79 H74 0.96(3) .
C79 H75 0.93(2) .
C80 C81 1.50(3) .
C81 H76 0.95(2) .
C81 H77 0.95(2) .
C81 H78 0.95(2) .
C82 C83 1.51(3) .
C82 H79 0.96(2) .
C82 H80 0.94(2) .
C82 H81 0.94(2) .
C83 C84 1.44(2) .
C84 C85 1.54(3) .
C85 H82 0.94(3) .
C85 H83 0.94(2) .
C85 H84 0.96(2) .
C86 C87 1.50(3) .
C86 H85 0.95(2) .
C86 H86 0.95(2) .
C86 H87 0.96(2) .
C87 C88 1.47(3) .
C88 C89 1.57(3) .
C89 H88 0.94(2) .
C89 H89 0.95(2) .
C89 H90 0.96(2) .
C91 C92 1.35(3) .
C91 C180 1.51(3) .
C92 C93 1.33(3) .
C92 H91 0.97(3) .
C93 C94 1.37(3) .
C93 H92 0.96(3) .
C94 C95 1.37(3) .
C94 H93 0.95(2) .
C95 C96 1.54(3) .
C97 C98 1.46(3) .
C97 C99 1.50(3) .
C98 H94 0.94(3) .
C98 H95 0.96(2) .
C98 H96 0.94(2) .
C99 C100 1.50(3) .
C100 H97 0.95(2) .
C100 H98 0.94(2) .
C100 H99 0.96(2) .
C101 C102 1.56(3) .
C101 H100 0.95(2) .
C101 H101 0.91(2) .
C101 H102 0.99(2) .
C102 C103 1.55(3) .
C103 C104 1.43(3) .
C104 H103 0.95(2) .
C104 H104 0.96(2) .
C104 H105 0.95(2) .
C105 C106 1.53(3) .
C105 H106 0.95(2) .
C105 H107 0.94(2) .
C105 H108 0.97(2) .
C106 C107 1.47(3) .
C107 C108 1.48(3) .
C108 H109 0.94(3) .
C108 H110 0.94(2) .
C108 H111 0.98(2) .
C109 C110 1.50(3) .
C110 C111 1.40(3) .
C111 C112 1.26(3) .
C111 H112 0.96(2) .
C112 C113 1.40(3) .
C112 H113 0.95(2) .
C113 C114 1.35(3) .
C113 H114 0.95(2) .
C114 C115 1.51(2) .
C116 C117 1.45(4) .
C116 C118 1.54(3) .
C117 H115 0.92(4) .
C117 H116 0.97(4) .
C117 H117 0.93(4) .
C118 C119 1.56(4) .
C119 H118 0.93(3) .
C119 H119 0.94(3) .
C119 H120 0.97(3) .
C120 C121 1.56(3) .
C120 H121 0.95(2) .
C120 H122 0.93(2) .
C120 H123 0.97(2) .
C121 C122 1.44(3) .
C122 C123 1.52(4) .
C123 H124 0.93(3) .
C123 H125 1.01(3) .
C123 H126 0.93(3) .
C124 C125 1.48(3) .
C125 C126 1.42(3) .
C126 C127 1.43(3) .
C126 H127 0.95(2) .
C127 C128 1.41(3) .
C127 H128 0.94(2) .
C128 C129 1.35(3) .
C128 H129 0.94(2) .
C129 C130 1.43(2) .
C131 C132 1.47(3) .
C131 C174 1.49(3) 2_775
C132 H130 0.96(2) .
C132 H131 0.96(2) .
C132 H132 0.94(3) .
C133 C134 1.64(4) .
C133 H133 0.87(4) .
C133 H134 1.02(4) .
C133 H135 1.00(3) .
C134 C135 1.38(3) .
C135 C136 1.56(3) .
C136 H136 0.94(3) .
C136 H137 0.94(3) .
C136 H138 0.95(3) .
C137 C138 1.46(3) .
C138 C139 1.42(3) .
C139 C140 1.37(4) .
C139 H139 0.97(3) .
C140 C141 1.50(4) .
C140 H140 0.96(3) .
C141 C142 1.46(4) .
C141 H141 0.96(3) .
C142 C143 1.52(3) .
C144 C146 1.45(3) .
C144 C145 1.53(3) .
C145 H142 0.95(3) .
C145 H143 0.95(3) .
C145 H144 0.93(3) .
C146 C147 1.51(3) .
C147 H145 0.95(3) .
C147 H146 0.96(3) .
C147 H147 0.96(2) .
C148 C149 1.54(4) .
C148 H148 0.93(3) .
C148 H149 0.93(3) .
C148 H150 0.97(3) .
C149 C150 1.48(3) .
C150 C151 1.69(4) .
C151 H151 0.97(3) .
C151 H152 0.95(3) .
C151 H153 0.92(3) .
C152 C153 1.53(3) .
C153 C154 1.41(3) .
C154 C155 1.36(3) .
C154 H154 0.95(2) .
C155 C156 1.42(3) .
C155 H155 0.94(2) .
C156 C157 1.41(3) .
C156 H156 0.97(2) .
C157 C158 1.44(3) .
C158 N49 1.37(2) 2_775
C159 C160 1.47(3) .
C159 H157 0.95(3) .
C159 H158 0.94(3) .
C159 H159 0.93(3) .
C160 C161 1.58(3) .
C161 C162 1.45(3) .
C162 H160 0.97(3) .
C162 H161 0.95(3) .
C162 H162 0.93(3) .
C163 C164 1.41(3) .
C164 C165 1.47(3) .
C165 C166 1.24(3) .
C165 H163 0.94(3) .
C166 C167 1.39(3) .
C166 H164 0.96(3) .
C167 C168 1.39(3) .
C167 H165 0.96(3) .
C168 C169 1.38(3) .
C170 C171 1.42(3) .
C170 C172 1.55(3) .
C171 H166 0.96(3) .
C171 H167 0.97(2) .
C171 H168 0.93(2) .
C172 C173 1.53(3) .
C173 H169 0.97(2) .
C173 H170 0.98(2) .
C173 H171 0.90(2) .
C174 C175 1.47(3) .
C174 C131 1.49(3) 2_775
C175 H172 0.95(3) .
C175 H173 0.96(3) .
C175 H174 0.94(3) .
C176 C177 1.47(3) .
C176 H175 0.94(2) .
C176 H176 0.97(2) .
C176 H177 0.94(2) .
C177 C178 1.52(3) .
C178 C179 1.52(3) .
C179 H178 0.95(2) .
C179 H179 0.94(2) .
C179 H180 0.96(2) .
C181 C182 1.42(3) .
C182 H181 0.93(3) .
C182 H182 0.95(3) .
C182 H183 0.95(3) .
C183 C184 1.57(4) .
C184 H184 1.00(3) .
C184 H185 0.94(3) .
C184 H186 0.94(3) .
C185 C188 1.54(3) .
C186 C191 1.56(4) .
C187 C192 1.68(3) .
C188 H187 0.95(2) .
C188 H188 0.95(2) .
C188 H189 0.95(2) .
C189 C190 1.71(4) .
C190 H190 0.95(2) .
C190 H191 0.95(2) .
C190 H192 0.95(2) .
C191 H193 0.79(4) .
C191 H194 1.07(4) .
C191 H195 0.95(4) .
C192 H196 0.95(2) .
C192 H197 0.95(2) .
C192 H198 0.95(2) .

loop_
_geom_torsion_atom_site_label_1
_geom_torsion_atom_site_label_2
_geom_torsion_atom_site_label_3
_geom_torsion_atom_site_label_4
_geom_torsion
_geom_torsion_site_symmetry_1
_geom_torsion_site_symmetry_4
O52 Cu14 O2 N4 -29.1(11) . .
N7 Cu14 O2 N4 114(6) . .
N8 Cu14 O2 N4 150.6(11) . .
N4 Cu16 O3 N6 81(3) . .
O52 Cu16 O3 N6 -26.6(12) . .
N3 Cu16 O3 N6 149.8(12) . .
O61 Cu16 O3 N6 -122.8(12) . .
O52 Cu15 O4 N7 -29.1(11) . .
N6 Cu15 O4 N7 79(4) . .
N5 Cu15 O4 N7 143.0(11) . .
O63 Cu15 O4 N7 -127.4(11) . .
O51 Cu11 O7 N13 28.9(10) . .
N17 Cu11 O7 N13 -149.0(10) . .
N18 Cu11 O7 N13 -93(3) . .
N19 Cu10 O10 N18 -87(4) . .
O51 Cu10 O10 N18 25.1(10) . .
N20 Cu10 O10 N18 -149.4(10) . .
O72 Cu10 O10 N18 118.4(10) . .
O51 Cu12 O11 N19 31.5(10) . .
N13 Cu12 O11 N19 -101(6) . .
N12 Cu12 O11 N19 -145.4(10) . .
N31 Cu6 O14 N25 90(6) . .
O50 Cu6 O14 N25 -31.4(11) . .
N32 Cu6 O14 N25 144.9(11) . .
O91 Cu6 O14 N25 -123.5(11) . .
O50 Cu8 O15 N26 -29.1(13) . .
N25 Cu8 O15 N26 79(3) . .
N24 Cu8 O15 N26 143.3(13) . .
O59 Cu8 O15 N26 -120.5(13) . .
O50 Cu7 O18 N31 -30.6(11) . .
N26 Cu7 O18 N31 75(3) . .
N27 Cu7 O18 N31 143.1(11) . .
O77 Cu7 O18 N31 -126.4(11) . .
O49 Cu3 O21 N37 28.9(10) . .
N38 Cu3 O21 N37 -143.3(10) . .
N39 Cu3 O21 N37 -85(3) . .
O62 Cu3 O21 N37 122.9(10) . .
N40 Cu2 O22 N39 -135(6) . .
N41 Cu2 O22 N39 -149.1(9) . .
O49 Cu2 O22 N39 32.7(9) . .
N37 Cu4 O23 N40 -80(3) . .
N36 Cu4 O23 N40 -142.3(10) . .
O49 Cu4 O23 N40 30.9(10) . .
O110 Cu4 O23 N40 125.3(10) . .
N47 Cu21 O26 N46 -95(5) . .
O53 Cu21 O26 N46 28.9(11) . .
N48 Cu21 O26 N46 -150.7(11) . .
N50 Cu22 O27 N47 -94(4) . .
O53 Cu22 O27 N47 31.4(10) . .
N51 Cu22 O27 N47 -148.5(10) . .
N46 Cu20 O28 N50 -93(4) . .
O53 Cu20 O28 N50 27.6(11) . .
N45 Cu20 O28 N50 -148.9(10) . .
O81 Cu20 O28 N50 120.4(10) . .
N63 Cu26 O31 N56 130(11) . .
O54 Cu26 O31 N56 -34.7(11) . .
N64 Cu26 O31 N56 149.6(11) . .
N56 Cu24 O32 N57 69(3) . .
O54 Cu24 O32 N57 -31.0(11) . .
N55 Cu24 O32 N57 139.9(11) . .
O69 Cu24 O32 N57 -127.4(10) . .
O54 Cu25 O35 N63 -28.7(12) . .
N57 Cu25 O35 N63 94(6) . .
N58 Cu25 O35 N63 141.9(12) . .
O66 Cu25 O35 N63 -125.8(12) . .
N70 Cu29 O38 N69 -68(3) . .
O55 Cu29 O38 N69 29.5(12) . .
N71 Cu29 O38 N69 -139.3(12) . .
O79 Cu29 O38 N69 128.3(12) . .
N74 Cu30 O39 N70 -135(8) . .
O55 Cu30 O39 N70 34.8(11) . .
N75 Cu30 O39 N70 -152.7(11) . .
N69 Cu28 O42 N74 -82(6) . .
N68 Cu28 O42 N74 -142.0(13) . .
O55 Cu28 O42 N74 29.2(13) . .
O102 Cu28 O42 N74 124.0(13) . .
O56 Cu34 O45 N80 -20.2(12) . .
N83 Cu34 O45 N80 154.2(12) . .
N82 Cu34 O45 N80 97(3) . .
O115 Cu34 O45 N80 -112.7(12) . .
N80 Cu32 O46 N81 100(6) . .
O56 Cu32 O46 N81 -27.1(12) . .
N79 Cu32 O46 N81 155.9(12) . .
O56 Cu33 O47 N82 -23.5(12) . .
N81 Cu33 O47 N82 81(3) . .
N62 Cu33 O47 N82 148.3(12) 2_775 .
O82 Cu33 O47 N82 -115.4(12) . .
O21 Cu3 O49 Cu4 -25.6(6) . .
N38 Cu3 O49 Cu4 112(3) . .
N39 Cu3 O49 Cu4 144.5(6) . .
O62 Cu3 O49 Cu4 -119.2(6) . .
O21 Cu3 O49 Cu2 -146.1(6) . .
N38 Cu3 O49 Cu2 -8(3) . .
N39 Cu3 O49 Cu2 24.0(6) . .
O62 Cu3 O49 Cu2 120.3(6) . .
O23 Cu4 O49 Cu3 -152.0(6) . .
N37 Cu4 O49 Cu3 15.7(6) . .
N36 Cu4 O49 Cu3 -7(3) . .
O110 Cu4 O49 Cu3 113.5(6) . .
O23 Cu4 O49 Cu2 -31.0(6) . .
N37 Cu4 O49 Cu2 136.7(6) . .
N36 Cu4 O49 Cu2 114(2) . .
O110 Cu4 O49 Cu2 -125.5(6) . .
N40 Cu2 O49 Cu3 145.0(6) . .
N41 Cu2 O49 Cu3 158(3) . .
O22 Cu2 O49 Cu3 -33.8(6) . .
N40 Cu2 O49 Cu4 21.7(6) . .
N41 Cu2 O49 Cu4 34(3) . .
O22 Cu2 O49 Cu4 -157.2(5) . .
O15 Cu8 O50 Cu7 24.9(7) . .
N25 Cu8 O50 Cu7 -140.5(7) . .
N24 Cu8 O50 Cu7 -115(3) . .
O59 Cu8 O50 Cu7 117.2(7) . .
O15 Cu8 O50 Cu6 145.2(7) . .
N25 Cu8 O50 Cu6 -20.3(7) . .
N24 Cu8 O50 Cu6 5(3) . .
O59 Cu8 O50 Cu6 -122.6(7) . .
O18 Cu7 O50 Cu8 152.3(6) . .
N26 Cu7 O50 Cu8 -14.7(7) . .
N27 Cu7 O50 Cu8 8(4) . .
O77 Cu7 O50 Cu8 -106.9(7) . .
O18 Cu7 O50 Cu6 31.2(6) . .
N26 Cu7 O50 Cu6 -135.9(7) . .
N27 Cu7 O50 Cu6 -114(3) . .
O77 Cu7 O50 Cu6 132.0(6) . .
O14 Cu6 O50 Cu8 30.2(7) . .
N31 Cu6 O50 Cu8 -145.1(7) . .
N32 Cu6 O50 Cu8 -129(3) . .
O91 Cu6 O50 Cu8 123.9(7) . .
O14 Cu6 O50 Cu7 152.8(6) . .
N31 Cu6 O50 Cu7 -22.6(7) . .
N32 Cu6 O50 Cu7 -6(3) . .
O91 Cu6 O50 Cu7 -113.5(6) . .
O11 Cu12 O51 Cu11 -153.7(6) . .
N13 Cu12 O51 Cu11 22.0(6) . .
N12 Cu12 O51 Cu11 11(3) . .
O11 Cu12 O51 Cu10 -31.1(6) . .
N13 Cu12 O51 Cu10 144.6(6) . .
N12 Cu12 O51 Cu10 134(3) . .
O7 Cu11 O51 Cu12 -30.6(6) . .
N17 Cu11 O51 Cu12 137(3) . .
N18 Cu11 O51 Cu12 140.6(6) . .
O7 Cu11 O51 Cu10 -152.7(6) . .
N17 Cu11 O51 Cu10 15(3) . .
N18 Cu11 O51 Cu10 18.6(6) . .
N19 Cu10 O51 Cu12 22.4(6) . .
O10 Cu10 O51 Cu12 -148.3(6) . .
N20 Cu10 O51 Cu12 0(3) . .
O72 Cu10 O51 Cu12 118.9(5) . .
N19 Cu10 O51 Cu11 145.3(6) . .
O10 Cu10 O51 Cu11 -25.4(6) . .
N20 Cu10 O51 Cu11 123(3) . .
O72 Cu10 O51 Cu11 -118.2(5) . .
O4 Cu15 O52 Cu14 32.2(6) . .
N6 Cu15 O52 Cu14 -138.7(7) . .
N5 Cu15 O52 Cu14 -106(3) . .
O63 Cu15 O52 Cu14 129.3(6) . .
O4 Cu15 O52 Cu16 155.9(6) . .
N6 Cu15 O52 Cu16 -15.0(7) . .
N5 Cu15 O52 Cu16 18(3) . .
O63 Cu15 O52 Cu16 -107.0(6) . .
O2 Cu14 O52 Cu15 152.5(6) . .
N7 Cu14 O52 Cu15 -24.4(6) . .
N8 Cu14 O52 Cu15 -26(3) . .
O2 Cu14 O52 Cu16 27.9(7) . .
N7 Cu14 O52 Cu16 -149.0(7) . .
N8 Cu14 O52 Cu16 -150(3) . .
O3 Cu16 O52 Cu15 24.1(7) . .
N4 Cu16 O52 Cu15 -142.9(7) . .
N3 Cu16 O52 Cu15 -134(3) . .
O61 Cu16 O52 Cu15 127.8(7) . .
O3 Cu16 O52 Cu14 148.1(7) . .
N4 Cu16 O52 Cu14 -19.0(7) . .
N3 Cu16 O52 Cu14 -10(4) . .
O61 Cu16 O52 Cu14 -108.2(7) . .
N46 Cu20 O53 Cu21 24.2(7) . .
O28 Cu20 O53 Cu21 -147.4(6) . .
N45 Cu20 O53 Cu21 11(4) . .
O81 Cu20 O53 Cu21 116.2(6) . .
N46 Cu20 O53 Cu22 142.3(7) . .
O28 Cu20 O53 Cu22 -29.3(7) . .
N45 Cu20 O53 Cu22 130(3) . .
O81 Cu20 O53 Cu22 -125.7(6) . .
O26 Cu21 O53 Cu20 -32.1(7) . .
N47 Cu21 O53 Cu20 141.5(7) . .
N48 Cu21 O53 Cu20 145(3) . .
O26 Cu21 O53 Cu22 -151.0(6) . .
N47 Cu21 O53 Cu22 22.6(7) . .
N48 Cu21 O53 Cu22 26(4) . .
O27 Cu22 O53 Cu20 -150.8(6) . .
N50 Cu22 O53 Cu20 21.6(7) . .
N51 Cu22 O53 Cu20 28(4) . .
O27 Cu22 O53 Cu21 -31.6(7) . .
N50 Cu22 O53 Cu21 140.8(7) . .
N51 Cu22 O53 Cu21 148(3) . .
O31 Cu26 O54 Cu25 150.9(6) . .
N63 Cu26 O54 Cu25 -28.2(7) . .
N64 Cu26 O54 Cu25 -54(4) . .
O31 Cu26 O54 Cu24 31.0(7) . .
N63 Cu26 O54 Cu24 -148.2(7) . .
N64 Cu26 O54 Cu24 -174(3) . .
O35 Cu25 O54 Cu26 34.8(6) . .
N57 Cu25 O54 Cu26 -139.3(6) . .
N58 Cu25 O54 Cu26 -101(2) . .
O66 Cu25 O54 Cu26 126.3(6) . .
O35 Cu25 O54 Cu24 154.4(6) . .
N57 Cu25 O54 Cu24 -19.6(6) . .
N58 Cu25 O54 Cu24 19(3) . .
O66 Cu25 O54 Cu24 -114.0(6) . .
O32 Cu24 O54 Cu26 147.9(6) . .
N56 Cu24 O54 Cu26 -19.1(7) . .
N55 Cu24 O54 Cu26 13(3) . .
O69 Cu24 O54 Cu26 -118.2(6) . .
O32 Cu24 O54 Cu25 29.7(6) . .
N56 Cu24 O54 Cu25 -137.3(7) . .
N55 Cu24 O54 Cu25 -105(3) . .
O69 Cu24 O54 Cu25 123.6(6) . .
O39 Cu30 O55 Cu29 -29.7(7) . .
N74 Cu30 O55 Cu29 149.5(7) . .
N75 Cu30 O55 Cu29 -166(3) . .
O39 Cu30 O55 Cu28 -151.8(6) . .
N74 Cu30 O55 Cu28 27.5(7) . .
N75 Cu30 O55 Cu28 72(3) . .
N70 Cu29 O55 Cu30 16.2(7) . .
O38 Cu29 O55 Cu30 -147.8(7) . .
N71 Cu29 O55 Cu30 -23(3) . .
O79 Cu29 O55 Cu30 114.1(7) . .
N70 Cu29 O55 Cu28 137.2(7) . .
O38 Cu29 O55 Cu28 -26.8(7) . .
N71 Cu29 O55 Cu28 98(3) . .
O79 Cu29 O55 Cu28 -124.9(7) . .
O42 Cu28 O55 Cu30 -33.5(7) . .
N69 Cu28 O55 Cu30 139.8(7) . .
N68 Cu28 O55 Cu30 103(3) . .
O102 Cu28 O55 Cu30 -127.9(7) . .
O42 Cu28 O55 Cu29 -156.0(7) . .
N69 Cu28 O55 Cu29 17.3(8) . .
N68 Cu28 O55 Cu29 -20(3) . .
O102 Cu28 O55 Cu29 109.6(7) . .
O46 Cu32 O56 Cu34 152.2(7) . .
N80 Cu32 O56 Cu34 -23.3(7) . .
N79 Cu32 O56 Cu34 -45(4) . .
O46 Cu32 O56 Cu33 25.2(7) . .
N80 Cu32 O56 Cu33 -150.3(7) . .
N79 Cu32 O56 Cu33 -172(4) . .
O45 Cu34 O56 Cu32 27.1(7) . .
N83 Cu34 O56 Cu32 -124(3) . .
N82 Cu34 O56 Cu32 -143.4(7) . .
O115 Cu34 O56 Cu32 120.9(7) . .
O45 Cu34 O56 Cu33 154.5(7) . .
N83 Cu34 O56 Cu33 3(3) . .
N82 Cu34 O56 Cu33 -16.0(7) . .
O115 Cu34 O56 Cu33 -111.7(7) . .
O47 Cu33 O56 Cu32 149.6(6) . .
N81 Cu33 O56 Cu32 -16.5(7) . .
N62 Cu33 O56 Cu32 11(3) 2_775 .
O82 Cu33 O56 Cu32 -114.6(7) . .
O47 Cu33 O56 Cu34 23.1(7) . .
N81 Cu33 O56 Cu34 -143.0(7) . .
N62 Cu33 O56 Cu34 -116(2) 2_775 .
O82 Cu33 O56 Cu34 118.9(7) . .
N22 Cu9 O57 C181 -131(6) . .
N23 Cu9 O57 C181 66.4(19) . .
N21 Cu9 O57 C181 -105.0(19) . .
O84 Cu9 O57 C181 161.4(19) . .
N43 Cu19 O64 C183 -165(10) . .
N84 Cu19 O64 C183 58(2) . .
N44 Cu19 O64 C183 -113(2) . .
O78 Cu19 O64 C183 150(2) . .
N53 Cu23 O67 C187 -2(12) . .
N52 Cu23 O67 C187 -101.5(18) . .
N54 Cu23 O67 C187 70.0(18) . .
O83 Cu23 O67 C187 165.1(18) . .
N29 Cu17 O74 C189 9(28) . .
N28 Cu17 O74 C189 82.6(19) . .
N30 Cu17 O74 C189 -90.1(19) . .
O60 Cu17 O74 C189 175.2(19) . .
N73 Cu36 O87 C186 -23(11) . .
N49 Cu36 O87 C186 94.6(16) 2_775 .
N72 Cu36 O87 C186 -77.6(16) . .
O70 Cu36 O87 C186 -171.2(16) . .
N60 Cu35 O89 C185 155(10) . .
N61 Cu35 O89 C185 -81.1(19) . .
N59 Cu35 O89 C185 92.2(19) . .
O88 Cu35 O89 C185 -174.9(19) . .
O86 Cu1 N1 C1 -82(5) . .
N2 Cu1 N1 C1 -176.3(14) . .
N42 Cu1 N1 C1 -4.4(13) . .
O85 Cu1 N1 C1 93.0(14) . .
O86 Cu1 N1 C5 97(5) . .
N2 Cu1 N1 C5 3.3(12) . .
N42 Cu1 N1 C5 175.2(13) . .
O85 Cu1 N1 C5 -87.4(13) . .
N1 Cu1 N2 C6 -6.8(13) . .
O86 Cu1 N2 C6 -179.2(13) . .
N42 Cu1 N2 C6 -28(2) . .
O85 Cu1 N2 C6 90.7(14) . .
N1 Cu1 N2 N3 -171.2(14) . .
O86 Cu1 N2 N3 16.5(14) . .
N42 Cu1 N2 N3 167.4(13) . .
O85 Cu1 N2 N3 -73.7(13) . .
C6 N2 N3 C7 106(2) . .
Cu1 N2 N3 C7 -89.7(18) . .
C6 N2 N3 Cu16 -83.3(18) . .
Cu1 N2 N3 Cu16 80.5(17) . .
O3 Cu16 N3 C7 -172.0(14) . .
N4 Cu16 N3 C7 -4.9(14) . .
O52 Cu16 N3 C7 -14(4) . .
O61 Cu16 N3 C7 85.0(14) . .
O3 Cu16 N3 N2 17.3(15) . .
N4 Cu16 N3 N2 -175.6(15) . .
O52 Cu16 N3 N2 175(3) . .
O61 Cu16 N3 N2 -85.8(15) . .
Cu14 O2 N4 C9 -158.4(14) . .
Cu14 O2 N4 Cu16 21.2(17) . .
O3 Cu16 N4 C9 71(4) . .
O52 Cu16 N4 C9 178.4(16) . .
N3 Cu16 N4 C9 -0.1(16) . .
O61 Cu16 N4 C9 -86.4(17) . .
O3 Cu16 N4 O2 -109(3) . .
O52 Cu16 N4 O2 -1.2(14) . .
N3 Cu16 N4 O2 -179.7(15) . .
O61 Cu16 N4 O2 94.0(15) . .
O4 Cu15 N5 C11 -177.5(16) . .
O52 Cu15 N5 C11 -40(4) . .
N6 Cu15 N5 C11 -6.2(16) . .
O63 Cu15 N5 C11 86.1(16) . .
O4 Cu15 N5 N30 8.1(14) . 2_666
O52 Cu15 N5 N30 146(2) . 2_666
N6 Cu15 N5 N30 179.4(14) . 2_666
O63 Cu15 N5 N30 -88.4(13) . 2_666
Cu16 O3 N6 C13 -167.8(17) . .
Cu16 O3 N6 Cu15 22.5(18) . .
O4 Cu15 N6 C13 77(4) . .
O52 Cu15 N6 C13 -174.4(18) . .
N5 Cu15 N6 C13 12.0(18) . .
O63 Cu15 N6 C13 -76.7(18) . .
O4 Cu15 N6 O3 -113(4) . .
O52 Cu15 N6 O3 -4.6(15) . .
N5 Cu15 N6 O3 -178.1(16) . .
O63 Cu15 N6 O3 93.1(15) . .
Cu15 O4 N7 C16 -158.1(14) . .
Cu15 O4 N7 Cu14 16.8(15) . .
O2 Cu14 N7 C16 36(7) . .
O52 Cu14 N7 C16 179.9(14) . .
N8 Cu14 N7 C16 -0.4(14) . .
O2 Cu14 N7 O4 -139(6) . .
O52 Cu14 N7 O4 4.9(12) . .
N8 Cu14 N7 O4 -175.3(13) . .
O2 Cu14 N8 C17 -179.4(13) . .
O52 Cu14 N8 C17 -1(4) . .
N7 Cu14 N8 C17 -2.5(13) . .
O2 Cu14 N8 N9 7.8(14) . .
O52 Cu14 N8 N9 -174(3) . .
N7 Cu14 N8 N9 -175.3(14) . .
C17 N8 N9 C19 117.3(18) . .
Cu14 N8 N9 C19 -70.3(19) . .
C17 N8 N9 Cu13 -79(2) . .
Cu14 N8 N9 Cu13 93.8(15) . .
N10 Cu13 N9 N8 -163.0(16) . .
O71 Cu13 N9 N8 14.4(16) . .
N11 Cu13 N9 N8 -158.8(16) . .
N10 Cu13 N9 C19 1.3(13) . .
O71 Cu13 N9 C19 178.7(13) . .
N11 Cu13 N9 C19 5(3) . .
O71 Cu13 N10 C24 43(10) . .
N11 Cu13 N10 C24 0.2(14) . .
N9 Cu13 N10 C24 178.8(15) . .
O71 Cu13 N10 C20 -139(9) . .
N11 Cu13 N10 C20 178.5(14) . .
N9 Cu13 N10 C20 -3.0(13) . .
N10 Cu13 N11 C25 5.7(13) . .
O71 Cu13 N11 C25 -171.8(14) . .
N9 Cu13 N11 C25 2(3) . .
N10 Cu13 N11 N12 166.1(14) . .
O71 Cu13 N11 N12 -11.3(14) . .
N9 Cu13 N11 N12 162.0(15) . .
C25 N11 N12 C26 -118.5(19) . .
Cu13 N11 N12 C26 80.9(18) . .
C25 N11 N12 Cu12 73.4(17) . .
Cu13 N11 N12 Cu12 -87.2(15) . .
O51 Cu12 N12 C26 18(4) . .
O11 Cu12 N12 C26 -177.7(14) . .
N13 Cu12 N12 C26 6.5(14) . .
O51 Cu12 N12 N11 -174(2) . .
O11 Cu12 N12 N11 -9.4(12) . .
N13 Cu12 N12 N11 174.8(13) . .
Cu11 O7 N13 C28 156.0(13) . .
Cu11 O7 N13 Cu12 -18.8(15) . .
O51 Cu12 N13 C28 -177.0(14) . .
O11 Cu12 N13 C28 -44(7) . .
N12 Cu12 N13 C28 0.7(14) . .
O51 Cu12 N13 O7 -2.3(12) . .
O11 Cu12 N13 O7 130(6) . .
N12 Cu12 N13 O7 175.4(13) . .
N15 Cu18 N14 C31 177.1(15) . .
O75 Cu18 N14 C31 -27(24) . .
N16 Cu18 N14 C31 -6.4(14) . .
N15 Cu18 N14 C35 3.7(13) . .
O75 Cu18 N14 C35 159(23) . .
N16 Cu18 N14 C35 -179.9(14) . .
N14 Cu18 N15 C36 -2.7(13) . .
O75 Cu18 N15 C36 178.0(14) . .
N16 Cu18 N15 C36 -12(2) . .
N14 Cu18 N15 N38 -163.9(14) . 2_666
O75 Cu18 N15 N38 16.9(15) . 2_666
N16 Cu18 N15 N38 -173.4(14) . 2_666
N14 Cu18 N16 C30 6.8(14) . .
N15 Cu18 N16 C30 16(3) . .
O75 Cu18 N16 C30 -173.8(15) . .
N14 Cu18 N16 N17 166.1(14) . .
N15 Cu18 N16 N17 175.7(14) . .
O75 Cu18 N16 N17 -14.5(14) . .
C30 N16 N17 C37 -110(2) . .
Cu18 N16 N17 C37 90.0(17) . .
C30 N16 N17 Cu11 75.9(18) . .
Cu18 N16 N17 Cu11 -84.0(15) . .
O7 Cu11 N17 C37 172.0(13) . .
O51 Cu11 N17 C37 4(4) . .
N18 Cu11 N17 C37 0.7(13) . .
O7 Cu11 N17 N16 -13.8(13) . .
O51 Cu11 N17 N16 178(1) . .
N18 Cu11 N17 N16 175.0(13) . .
Cu10 O10 N18 C39 163.5(14) . .
Cu10 O10 N18 Cu11 -16.8(15) . .
O7 Cu11 N18 C39 -60(4) . .
O51 Cu11 N18 C39 178.4(14) . .
N17 Cu11 N18 C39 -2.2(14) . .
O7 Cu11 N18 O10 121(3) . .
O51 Cu11 N18 O10 -1.3(12) . .
N17 Cu11 N18 O10 178.1(13) . .
Cu12 O11 N19 C42 159.4(14) . .
Cu12 O11 N19 Cu10 -20.3(14) . .
O10 Cu10 N19 C42 -69(4) . .
O51 Cu10 N19 C42 178.7(13) . .
N20 Cu10 N19 C42 -5.2(13) . .
O72 Cu10 N19 C42 85.6(13) . .
O10 Cu10 N19 O11 111(3) . .
O51 Cu10 N19 O11 -1.5(12) . .
N20 Cu10 N19 O11 174.5(13) . .
O72 Cu10 N19 O11 -94.7(12) . .
N19 Cu10 N20 C43 8.7(12) . .
O10 Cu10 N20 C43 179.7(12) . .
O51 Cu10 N20 C43 31(3) . .
O72 Cu10 N20 C43 -87.5(12) . .
N19 Cu10 N20 N21 174.9(13) . .
O10 Cu10 N20 N21 -14.1(13) . .
O51 Cu10 N20 N21 -163(2) . .
O72 Cu10 N20 N21 78.7(12) . .
C43 N20 N21 C45 -116.4(18) . .
Cu10 N20 N21 C45 79.1(17) . .
C43 N20 N21 Cu9 84.8(18) . .
Cu10 N20 N21 Cu9 -79.7(15) . .
O57 Cu9 N21 C45 -170.5(12) . .
N22 Cu9 N21 C45 7.3(12) . .
N23 Cu9 N21 C45 31(2) . .
O84 Cu9 N21 C45 -83.8(13) . .
O57 Cu9 N21 N20 -11.3(13) . .
N22 Cu9 N21 N20 166.5(13) . .
N23 Cu9 N21 N20 -169.8(13) . .
O84 Cu9 N21 N20 75.4(13) . .
O57 Cu9 N22 C46 20(7) . .
N23 Cu9 N22 C46 -177.1(15) . .
N21 Cu9 N22 C46 -6.4(13) . .
O84 Cu9 N22 C46 87.3(14) . .
O57 Cu9 N22 C50 -155(6) . .
N23 Cu9 N22 C50 7.6(13) . .
N21 Cu9 N22 C50 178.3(14) . .
O84 Cu9 N22 C50 -88.0(13) . .
O57 Cu9 N23 C51 169.9(13) . .
N22 Cu9 N23 C51 -8.6(13) . .
N21 Cu9 N23 C51 -32(2) . .
O84 Cu9 N23 C51 82.1(13) . .
O57 Cu9 N23 N24 7.8(13) . .
N22 Cu9 N23 N24 -170.7(13) . .
N21 Cu9 N23 N24 165.6(12) . .
O84 Cu9 N23 N24 -80.0(12) . .
C51 N23 N24 C52 107(2) . .
Cu9 N23 N24 C52 -91(2) . .
C51 N23 N24 Cu8 -82.2(18) . .
Cu9 N23 N24 Cu8 79.8(15) . .
O15 Cu8 N24 C52 -168.4(16) . .
O50 Cu8 N24 C52 -29(4) . .
N25 Cu8 N24 C52 -2.5(16) . .
O59 Cu8 N24 C52 98.9(16) . .
O15 Cu8 N24 N23 20.6(14) . .
O50 Cu8 N24 N23 160(2) . .
N25 Cu8 N24 N23 -173.6(14) . .
O59 Cu8 N24 N23 -72.2(14) . .
Cu6 O14 N25 C54 -153.8(14) . .
Cu6 O14 N25 Cu8 23.4(16) . .
O15 Cu8 N25 C54 67(3) . .
O50 Cu8 N25 C54 175.7(15) . .
N24 Cu8 N25 C54 0.9(15) . .
O59 Cu8 N25 C54 -92.8(15) . .
O15 Cu8 N25 O14 -110(2) . .
O50 Cu8 N25 O14 -1.5(14) . .
N24 Cu8 N25 O14 -176.3(15) . .
O59 Cu8 N25 O14 90.1(14) . .
Cu8 O15 N26 C57 -166.2(17) . .
Cu8 O15 N26 Cu7 25.0(18) . .
O18 Cu7 N26 C57 79(3) . .
O50 Cu7 N26 C57 -175.3(17) . .
N27 Cu7 N26 C57 8.9(17) . .
O77 Cu7 N26 C57 -80.5(17) . .
O18 Cu7 N26 O15 -112(3) . .
O50 Cu7 N26 O15 -6.1(15) . .
N27 Cu7 N26 O15 178.2(16) . .
O77 Cu7 N26 O15 88.7(15) . .
O18 Cu7 N27 C58 -169(2) . .
O50 Cu7 N27 C58 -24(5) . .
N26 Cu7 N27 C58 -2(2) . .
O77 Cu7 N27 C58 91(2) . .
O18 Cu7 N27 N28 13.0(15) . .
O50 Cu7 N27 N28 158(3) . .
N26 Cu7 N27 N28 -179.6(15) . .
O77 Cu7 N27 N28 -87.3(14) . .
C58 N27 N28 C60 105(3) . .
Cu7 N27 N28 C60 -77(2) . .
C58 N27 N28 Cu17 -95(3) . .
Cu7 N27 N28 Cu17 82.7(15) . .
N29 Cu17 N28 C60 -8.2(16) . .
O74 Cu17 N28 C60 173.2(16) . .
N30 Cu17 N28 C60 -25(3) . .
O60 Cu17 N28 C60 86.1(16) . .
N29 Cu17 N28 N27 -169.1(14) . .
O74 Cu17 N28 N27 12.3(15) . .
N30 Cu17 N28 N27 174.1(14) . .
O60 Cu17 N28 N27 -74.8(14) . .
O74 Cu17 N29 C61 81(28) . .
N28 Cu17 N29 C61 7.2(14) . .
N30 Cu17 N29 C61 -179.5(15) . .
O60 Cu17 N29 C61 -85.1(14) . .
O74 Cu17 N29 C65 -107(27) . .
N28 Cu17 N29 C65 179.0(15) . .
N30 Cu17 N29 C65 -7.7(14) . .
O60 Cu17 N29 C65 86.8(14) . .
N29 Cu17 N30 C66 8.1(15) . .
O74 Cu17 N30 C66 -173.3(15) . .
N28 Cu17 N30 C66 25(2) . .
O60 Cu17 N30 C66 -85.9(15) . .
N29 Cu17 N30 N5 167.1(15) . 2_666
O74 Cu17 N30 N5 -14.3(15) . 2_666
N28 Cu17 N30 N5 -176.1(14) . 2_666
O60 Cu17 N30 N5 73.1(14) . 2_666
Cu7 O18 N31 C68 -155.2(13) . .
Cu7 O18 N31 Cu6 19.5(16) . .
O14 Cu6 N31 O18 -119(5) . .
O50 Cu6 N31 O18 2.3(14) . .
N32 Cu6 N31 O18 -174.8(15) . .
O91 Cu6 N31 O18 94.1(14) . .
O14 Cu6 N31 C68 56(6) . .
O50 Cu6 N31 C68 177.2(14) . .
N32 Cu6 N31 C68 0.1(13) . .
O91 Cu6 N31 C68 -91.0(14) . .
O14 Cu6 N32 C69 -179.7(13) . .
N31 Cu6 N32 C69 -4.3(13) . .
O50 Cu6 N32 C69 -21(4) . .
O91 Cu6 N32 C69 86.5(14) . .
O14 Cu6 N32 N33 9.0(13) . .
N31 Cu6 N32 N33 -175.6(13) . .
O50 Cu6 N32 N33 168(3) . .
O91 Cu6 N32 N33 -84.8(13) . .
C69 N32 N33 C71 110(2) . .
Cu6 N32 N33 C71 -79.6(18) . .
C69 N32 N33 Cu5 -88(2) . .
Cu6 N32 N33 Cu5 82.8(14) . .
N34 Cu5 N33 C71 -7.1(13) . .
O73 Cu5 N33 C71 175.8(13) . .
N35 Cu5 N33 C71 -22(2) . .
O90 Cu5 N33 C71 88.3(13) . .
N34 Cu5 N33 N32 -169.3(13) . .
O73 Cu5 N33 N32 13.6(13) . .
N35 Cu5 N33 N32 175.7(13) . .
O90 Cu5 N33 N32 -74.0(12) . .
O73 Cu5 N34 C72 70(13) . .
N33 Cu5 N34 C72 0.6(13) . .
N35 Cu5 N34 C72 175.0(15) . .
O90 Cu5 N34 C72 -92.0(14) . .
O73 Cu5 N34 C76 -105(12) . .
N33 Cu5 N34 C76 -174.1(15) . .
N35 Cu5 N34 C76 0.3(14) . .
O90 Cu5 N34 C76 93.3(14) . .
N34 Cu5 N35 C77 5.0(13) . .
O73 Cu5 N35 C77 -178.0(13) . .
N33 Cu5 N35 C77 20(2) . .
O90 Cu5 N35 C77 -90.4(13) . .
N34 Cu5 N35 N36 164.9(14) . .
O73 Cu5 N35 N36 -18.1(14) . .
N33 Cu5 N35 N36 179.8(13) . .
O90 Cu5 N35 N36 69.5(13) . .
C77 N35 N36 C78 -103.2(18) . .
Cu5 N35 N36 C78 96.7(17) . .
C77 N35 N36 Cu4 82.1(16) . .
Cu5 N35 N36 Cu4 -78.0(15) . .
O23 Cu4 N36 C78 170.8(13) . .
N37 Cu4 N36 C78 2.6(13) . .
O49 Cu4 N36 C78 26(3) . .
O110 Cu4 N36 C78 -94.9(13) . .
O23 Cu4 N36 N35 -14.4(12) . .
N37 Cu4 N36 N35 177.5(13) . .
O49 Cu4 N36 N35 -159.6(19) . .
O110 Cu4 N36 N35 79.9(12) . .
Cu3 O21 N37 C80 159.1(13) . .
Cu3 O21 N37 Cu4 -24.6(15) . .
O23 Cu4 N37 C80 -67(3) . .
N36 Cu4 N37 C80 -2.6(14) . .
O49 Cu4 N37 C80 -178.0(14) . .
O110 Cu4 N37 C80 88.1(14) . .
O23 Cu4 N37 O21 117(3) . .
N36 Cu4 N37 O21 -178.9(13) . .
O49 Cu4 N37 O21 5.7(12) . .
O110 Cu4 N37 O21 -88.2(13) . .
O49 Cu3 N38 C83 35(3) . .
O21 Cu3 N38 C83 172.6(12) . .
N39 Cu3 N38 C83 2.0(12) . .
O62 Cu3 N38 C83 -93.7(13) . .
O49 Cu3 N38 N15 -149(2) . 2_666
O21 Cu3 N38 N15 -11.2(12) . 2_666
N39 Cu3 N38 N15 178.2(13) . 2_666
O62 Cu3 N38 N15 82.5(12) . 2_666
Cu2 O22 N39 C84 149.5(14) . .
Cu2 O22 N39 Cu3 -21.8(13) . .
O49 Cu3 N39 C84 -173.0(14) . .
O21 Cu3 N39 C84 -59(4) . .
N38 Cu3 N39 C84 0.7(13) . .
O62 Cu3 N39 C84 93.1(14) . .
O49 Cu3 N39 O22 -1.5(12) . .
O21 Cu3 N39 O22 112(3) . .
N38 Cu3 N39 O22 172.2(13) . .
O62 Cu3 N39 O22 -95.5(12) . .
Cu4 O23 N40 C87 162.6(13) . .
Cu4 O23 N40 Cu2 -20.6(14) . .
N41 Cu2 N40 C87 -2.2(13) . .
O22 Cu2 N40 C87 -17(7) . .
O49 Cu2 N40 C87 175.8(14) . .
N41 Cu2 N40 O23 -179.1(13) . .
O22 Cu2 N40 O23 166(5) . .
O49 Cu2 N40 O23 -1.1(12) . .
N40 Cu2 N41 C88 3.6(14) . .
O22 Cu2 N41 C88 -177.7(14) . .
O49 Cu2 N41 C88 -9(4) . .
N40 Cu2 N41 N42 -179.8(13) . .
O22 Cu2 N41 N42 -1.2(13) . .
O49 Cu2 N41 N42 167(3) . .
C88 N41 N42 C90 -101.5(19) . .
Cu2 N41 N42 C90 82.1(16) . .
C88 N41 N42 Cu1 96.8(17) . .
Cu2 N41 N42 Cu1 -79.7(15) . .
N1 Cu1 N42 C90 6.1(12) . .
O86 Cu1 N42 C90 178.6(12) . .
N2 Cu1 N42 C90 28(2) . .
O85 Cu1 N42 C90 -90.2(12) . .
N1 Cu1 N42 N41 167.0(13) . .
O86 Cu1 N42 N41 -20.4(13) . .
N2 Cu1 N42 N41 -171.5(13) . .
O85 Cu1 N42 N41 70.8(13) . .
O64 Cu19 N43 C91 -128(10) . .
N84 Cu19 N43 C91 9.0(15) . .
N44 Cu19 N43 C91 178.5(16) . .
O78 Cu19 N43 C91 -84.3(15) . .
O64 Cu19 N43 C95 43(11) . .
N84 Cu19 N43 C95 -179.1(15) . .
N44 Cu19 N43 C95 -9.6(13) . .
O78 Cu19 N43 C95 87.6(14) . .
O64 Cu19 N44 N45 -12.7(14) . .
N43 Cu19 N44 N45 164.5(14) . .
N84 Cu19 N44 N45 -170.6(14) . .
O78 Cu19 N44 N45 74.8(14) . .
O64 Cu19 N44 C96 -164.1(13) . .
N43 Cu19 N44 C96 13.1(13) . .
N84 Cu19 N44 C96 38(2) . .
O78 Cu19 N44 C96 -76.6(13) . .
C96 N44 N45 C97 -121.7(18) . .
Cu19 N44 N45 C97 87.0(18) . .
C96 N44 N45 Cu20 72.9(18) . .
Cu19 N44 N45 Cu20 -78.3(16) . .
N46 Cu20 N45 C97 10.9(13) . .
O28 Cu20 N45 C97 -177.3(13) . .
O53 Cu20 N45 C97 24(4) . .
O81 Cu20 N45 C97 -81.1(14) . .
N46 Cu20 N45 N44 177.0(14) . .
O28 Cu20 N45 N44 -11.2(14) . .
O53 Cu20 N45 N44 -170(3) . .
O81 Cu20 N45 N44 85.0(14) . .
Cu21 O26 N46 C99 162.2(14) . .
Cu21 O26 N46 Cu20 -17.1(16) . .
O28 Cu20 N46 C99 -64(4) . .
O53 Cu20 N46 C99 175.6(14) . .
N45 Cu20 N46 C99 -6.6(14) . .
O81 Cu20 N46 C99 83.4(14) . .
O28 Cu20 N46 O26 116(4) . .
O53 Cu20 N46 O26 -5.1(14) . .
N45 Cu20 N46 O26 172.7(14) . .
O81 Cu20 N46 O26 -97.3(14) . .
Cu22 O27 N47 C102 162.0(15) . .
Cu22 O27 N47 Cu21 -20.3(15) . .
O26 Cu21 N47 C102 -60(6) . .
O53 Cu21 N47 C102 175.4(15) . .
N48 Cu21 N47 C102 -4.0(15) . .
O26 Cu21 N47 O27 122(5) . .
O53 Cu21 N47 O27 -2.4(12) . .
N48 Cu21 N47 O27 178.2(13) . .
O26 Cu21 N48 C103 -179.5(13) . .
N47 Cu21 N48 C103 6.9(13) . .
O53 Cu21 N48 C103 3(4) . .
O26 Cu21 N48 N49 -8.7(13) . .
N47 Cu21 N48 N49 177.7(13) . .
O53 Cu21 N48 N49 174(3) . .
C103 N48 N49 C158 -117.6(18) . 2_775
Cu21 N48 N49 C158 71.9(18) . 2_775
C103 N48 N49 Cu36 90.0(18) . 2_775
Cu21 N48 N49 Cu36 -80.5(16) . 2_775
Cu20 O28 N50 C106 168.2(13) . .
Cu20 O28 N50 Cu22 -16.4(15) . .
O27 Cu22 N50 C106 -63(4) . .
O53 Cu22 N50 C106 171.9(14) . .
N51 Cu22 N50 C106 -6.9(14) . .
O27 Cu22 N50 O28 122(3) . .
O53 Cu22 N50 O28 -3.5(13) . .
N51 Cu22 N50 O28 177.7(14) . .
O27 Cu22 N51 C107 -178.7(13) . .
N50 Cu22 N51 C107 9.0(13) . .
O53 Cu22 N51 C107 2(4) . .
O27 Cu22 N51 N52 -9.9(13) . .
N50 Cu22 N51 N52 177.8(13) . .
O53 Cu22 N51 N52 171(3) . .
C107 N51 N52 C109 -116.3(19) . .
Cu22 N51 N52 C109 75.8(17) . .
C107 N51 N52 Cu23 85(2) . .
Cu22 N51 N52 Cu23 -82.9(16) . .
N53 Cu23 N52 C109 6.0(13) . .
O67 Cu23 N52 C109 -177.3(13) . .
N54 Cu23 N52 C109 24(2) . .
O83 Cu23 N52 C109 -87.5(13) . .
N53 Cu23 N52 N51 164.2(15) . .
O67 Cu23 N52 N51 -19.1(15) . .
N54 Cu23 N52 N51 -177.6(14) . .
O83 Cu23 N52 N51 70.7(14) . .
O67 Cu23 N53 C110 -107(11) . .
N52 Cu23 N53 C110 -6.7(13) . .
N54 Cu23 N53 C110 -179.4(14) . .
O83 Cu23 N53 C110 86.2(13) . .
O67 Cu23 N53 C114 82(11) . .
N52 Cu23 N53 C114 -177.4(13) . .
N54 Cu23 N53 C114 9.9(13) . .
O83 Cu23 N53 C114 -84.6(13) . .
N53 Cu23 N54 C115 -12.1(14) . .
O67 Cu23 N54 C115 171.1(14) . .
N52 Cu23 N54 C115 -30(2) . .
O83 Cu23 N54 C115 81.1(14) . .
N53 Cu23 N54 N55 -168.6(14) . .
O67 Cu23 N54 N55 14.5(14) . .
N52 Cu23 N54 N55 173.1(13) . .
O83 Cu23 N54 N55 -75.4(13) . .
C115 N54 N55 C116 108(2) . .
Cu23 N54 N55 C116 -96(2) . .
C115 N54 N55 Cu24 -76.4(18) . .
Cu23 N54 N55 Cu24 80.2(16) . .
O32 Cu24 N55 C116 -173.1(18) . .
N56 Cu24 N55 C116 -5.7(19) . .
O54 Cu24 N55 C116 -38(4) . .
O69 Cu24 N55 C116 93.2(19) . .
O32 Cu24 N55 N54 10.8(14) . .
N56 Cu24 N55 N54 178.2(14) . .
O54 Cu24 N55 N54 146(2) . .
O69 Cu24 N55 N54 -82.9(13) . .
Cu26 O31 N56 C118 -157.2(16) . .
Cu26 O31 N56 Cu24 28.8(17) . .
O32 Cu24 N56 O31 -107(3) . .
O54 Cu24 N56 O31 -6.1(15) . .
N55 Cu24 N56 O31 -179.2(16) . .
O69 Cu24 N56 O31 89.9(15) . .
O32 Cu24 N56 C118 79(3) . .
O54 Cu24 N56 C118 179.8(16) . .
N55 Cu24 N56 C118 6.7(16) . .
O69 Cu24 N56 C118 -84.2(16) . .
Cu24 O32 N57 C121 -156.3(14) . .
Cu24 O32 N57 Cu25 23.5(15) . .
O35 Cu25 N57 C121 55(6) . .
O54 Cu25 N57 C121 177.5(14) . .
N58 Cu25 N57 C121 5.9(14) . .
O66 Cu25 N57 C121 -85.5(14) . .
O35 Cu25 N57 O32 -125(5) . .
O54 Cu25 N57 O32 -2.3(13) . .
N58 Cu25 N57 O32 -173.9(14) . .
O66 Cu25 N57 O32 94.6(13) . .
O35 Cu25 N58 C122 -179.0(13) . .
O54 Cu25 N58 C122 -43(3) . .
N57 Cu25 N58 C122 -4.3(13) . .
O66 Cu25 N58 C122 89.8(13) . .
O35 Cu25 N58 N59 6.4(13) . .
O54 Cu25 N58 N59 142(2) . .
N57 Cu25 N58 N59 -178.9(13) . .
O66 Cu25 N58 N59 -84.8(13) . .
C122 N58 N59 C124 110(2) . .
Cu25 N58 N59 C124 -75.5(19) . .
C122 N58 N59 Cu35 -93.2(18) . .
Cu25 N58 N59 Cu35 81.1(15) . .
N60 Cu35 N59 C124 -10.4(15) . .
O89 Cu35 N59 C124 166.3(15) . .
N61 Cu35 N59 C124 -30(2) . .
O88 Cu35 N59 C124 81.6(15) . .
N60 Cu35 N59 N58 -167.3(14) . .
O89 Cu35 N59 N58 9.4(14) . .
N61 Cu35 N59 N58 172.7(13) . .
O88 Cu35 N59 N58 -75.3(13) . .
O89 Cu35 N60 C129 122(10) . .
N61 Cu35 N60 C129 -2.1(13) . .
N59 Cu35 N60 C129 -174.1(14) . .
O88 Cu35 N60 C129 92.5(14) . .
O89 Cu35 N60 C125 -59(11) . .
N61 Cu35 N60 C125 176.7(15) . .
N59 Cu35 N60 C125 4.7(13) . .
O88 Cu35 N60 C125 -88.6(14) . .
N60 Cu35 N61 C130 8.0(13) . .
O89 Cu35 N61 C130 -168.9(13) . .
N59 Cu35 N61 C130 28(2) . .
O88 Cu35 N61 C130 -83.7(14) . .
N60 Cu35 N61 N62 170.3(14) . .
O89 Cu35 N61 N62 -6.6(15) . .
N59 Cu35 N61 N62 -169.6(13) . .
O88 Cu35 N61 N62 78.6(14) . .
C130 N61 N62 C131 -101(2) . .
Cu35 N61 N62 C131 97(2) . .
C130 N61 N62 Cu33 86.7(18) . 2_775
Cu35 N61 N62 Cu33 -75.6(15) . 2_775
Cu25 O35 N63 C134 -165.1(17) . .
Cu25 O35 N63 Cu26 12.5(18) . .
O31 Cu26 N63 C134 23(12) . .
O54 Cu26 N63 C134 -171.4(16) . .
N64 Cu26 N63 C134 4.2(16) . .
O31 Cu26 N63 O35 -154(11) . .
O54 Cu26 N63 O35 10.8(15) . .
N64 Cu26 N63 O35 -173.6(16) . .
O31 Cu26 N64 C135 178.0(15) . .
N63 Cu26 N64 C135 -3.1(15) . .
O54 Cu26 N64 C135 23(4) . .
O31 Cu26 N64 N65 9.3(14) . .
N63 Cu26 N64 N65 -171.8(14) . .
O54 Cu26 N64 N65 -146(3) . .
C135 N64 N65 C137 118(2) . .
Cu26 N64 N65 C137 -74(2) . .
C135 N64 N65 Cu27 -84(2) . .
Cu26 N64 N65 Cu27 84.0(15) . .
N66 Cu27 N65 C137 -4.3(15) . .
O68 Cu27 N65 C137 174.2(15) . .
N67 Cu27 N65 C137 -13(3) . .
N66 Cu27 N65 N64 -162.8(15) . .
O68 Cu27 N65 N64 15.7(14) . .
N67 Cu27 N65 N64 -171.1(17) . .
O68 Cu27 N66 C142 93(30) . .
N67 Cu27 N66 C142 -3.0(18) . .
N65 Cu27 N66 C142 179.9(19) . .
O68 Cu27 N66 C138 -88(30) . .
N67 Cu27 N66 C138 175.4(15) . .
N65 Cu27 N66 C138 -1.6(14) . .
N66 Cu27 N67 C143 7.9(16) . .
O68 Cu27 N67 C143 -170.6(16) . .
N65 Cu27 N67 C143 16(3) . .
N66 Cu27 N67 N68 165.1(16) . .
O68 Cu27 N67 N68 -13.4(16) . .
N65 Cu27 N67 N68 173.4(15) . .
C143 N67 N68 C144 -117(2) . .
Cu27 N67 N68 C144 86(2) . .
C143 N67 N68 Cu28 65(2) . .
Cu27 N67 N68 Cu28 -91.9(19) . .
O42 Cu28 N68 C144 175.4(17) . .
N69 Cu28 N68 C144 1.8(17) . .
O55 Cu28 N68 C144 40(4) . .
O102 Cu28 N68 C144 -89.8(17) . .
O42 Cu28 N68 N67 -6.7(17) . .
N69 Cu28 N68 N67 179.7(18) . .
O55 Cu28 N68 N67 -142(3) . .
O102 Cu28 N68 N67 88.1(17) . .
Cu29 O38 N69 C146 153.9(17) . .
Cu29 O38 N69 Cu28 -22.7(17) . .
O42 Cu28 N69 C146 -63(7) . .
N68 Cu28 N69 C146 -1.5(16) . .
O55 Cu28 N69 C146 -173.7(17) . .
O102 Cu28 N69 C146 91.5(17) . .
O42 Cu28 N69 O38 114(6) . .
N68 Cu28 N69 O38 175.2(16) . .
O55 Cu28 N69 O38 3.0(14) . .
O102 Cu28 N69 O38 -91.7(15) . .
Cu30 O39 N70 C149 153.4(15) . .
Cu30 O39 N70 Cu29 -32.1(15) . .
O38 Cu29 N70 C149 -77(3) . .
O55 Cu29 N70 C149 -175.2(16) . .
N71 Cu29 N70 C149 -3.9(15) . .
O79 Cu29 N70 C149 86.8(16) . .
O38 Cu29 N70 O39 109(2) . .
O55 Cu29 N70 O39 10.3(14) . .
N71 Cu29 N70 O39 -178.4(14) . .
O79 Cu29 N70 O39 -87.8(14) . .
N70 Cu29 N71 C150 6.3(16) . .
O38 Cu29 N71 C150 170.8(16) . .
O55 Cu29 N71 C150 46(3) . .
O79 Cu29 N71 C150 -91.7(17) . .
N70 Cu29 N71 N72 -178.8(14) . .
O38 Cu29 N71 N72 -14.3(14) . .
O55 Cu29 N71 N72 -139(2) . .
O79 Cu29 N71 N72 83.2(14) . .
C150 N71 N72 C152 -97(2) . .
Cu29 N71 N72 C152 88.2(19) . .
C150 N71 N72 Cu36 98(2) . .
Cu29 N71 N72 Cu36 -76.6(17) . .
O87 Cu36 N72 C152 -178.5(15) . .
N73 Cu36 N72 C152 4.2(15) . .
N49 Cu36 N72 C152 22(3) 2_775 .
O70 Cu36 N72 C152 -89.8(15) . .
O87 Cu36 N72 N71 -13.4(16) . .
N73 Cu36 N72 N71 169.2(16) . .
N49 Cu36 N72 N71 -172.6(15) 2_775 .
O70 Cu36 N72 N71 75.2(16) . .
O87 Cu36 N73 C153 -61(11) . .
N49 Cu36 N73 C153 -178.9(17) 2_775 .
N72 Cu36 N73 C153 -5.8(16) . .
O70 Cu36 N73 C153 87.3(16) . .
O87 Cu36 N73 C157 122(10) . .
N49 Cu36 N73 C157 4.1(14) 2_775 .
N72 Cu36 N73 C157 177.2(15) . .
O70 Cu36 N73 C157 -89.7(14) . .
Cu28 O42 N74 C160 166.4(14) . .
Cu28 O42 N74 Cu30 -14.4(19) . .
O39 Cu30 N74 O42 161(8) . .
O55 Cu30 N74 O42 -9.2(15) . .
N75 Cu30 N74 O42 178.5(16) . .
O39 Cu30 N74 C160 -20(10) . .
O55 Cu30 N74 C160 170.0(16) . .
N75 Cu30 N74 C160 -2.3(16) . .
O39 Cu30 N75 N76 -13.5(16) . .
N74 Cu30 N75 N76 167.8(16) . .
O55 Cu30 N75 N76 123(3) . .
O39 Cu30 N75 C161 -175.7(14) . .
N74 Cu30 N75 C161 5.7(14) . .
O55 Cu30 N75 C161 -39(4) . .
C161 N75 N76 C163 -125(2) . .
Cu30 N75 N76 C163 73(2) . .
C161 N75 N76 Cu31 72(2) . .
Cu30 N75 N76 Cu31 -89.4(18) . .
O80 Cu31 N76 N75 -13.5(17) . .
N77 Cu31 N76 N75 162.9(17) . .
N78 Cu31 N76 N75 157.1(18) . .
O80 Cu31 N76 C163 -176.8(15) . .
N77 Cu31 N76 C163 -0.3(15) . .
N78 Cu31 N76 C163 -6(3) . .
O80 Cu31 N77 C164 91(12) . .
N76 Cu31 N77 C164 -0.9(15) . .
N78 Cu31 N77 C164 177.1(17) . .
O80 Cu31 N77 C168 -87(12) . .
N76 Cu31 N77 C168 -179.5(16) . .
N78 Cu31 N77 C168 -1.5(15) . .
O80 Cu31 N78 C169 178.3(14) . .
N77 Cu31 N78 C169 1.8(14) . .
N76 Cu31 N78 C169 8(3) . .
O80 Cu31 N78 N79 6.7(18) . .
N77 Cu31 N78 N79 -169.8(18) . .
N76 Cu31 N78 N79 -163.9(17) . .
C169 N78 N79 C170 116(2) . .
Cu31 N78 N79 C170 -72(3) . .
C169 N78 N79 Cu32 -73(2) . .
Cu31 N78 N79 Cu32 98.5(17) . .
O46 Cu32 N79 C170 -178.7(17) . .
N80 Cu32 N79 C170 -3.4(17) . .
O56 Cu32 N79 C170 19(5) . .
O46 Cu32 N79 N78 10.0(18) . .
N80 Cu32 N79 N78 -174.8(18) . .
O56 Cu32 N79 N78 -152(3) . .
Cu34 O45 N80 C172 -164.4(16) . .
Cu34 O45 N80 Cu32 6.5(18) . .
O46 Cu32 N80 C172 55(7) . .
O56 Cu32 N80 C172 -178.0(16) . .
N79 Cu32 N80 C172 -1.8(17) . .
O46 Cu32 N80 O45 -116(6) . .
O56 Cu32 N80 O45 11.1(14) . .
N79 Cu32 N80 O45 -172.7(15) . .
Cu32 O46 N81 C174 -154.5(15) . .
Cu32 O46 N81 Cu33 21.3(17) . .
O56 Cu33 N81 O46 -2.9(14) . .
O47 Cu33 N81 O46 -108(3) . .
N62 Cu33 N81 O46 -177.1(15) 2_775 .
O82 Cu33 N81 O46 88.3(14) . .
O56 Cu33 N81 C174 173.0(15) . .
O47 Cu33 N81 C174 68(3) . .
N62 Cu33 N81 C174 -1.2(14) 2_775 .
O82 Cu33 N81 C174 -95.8(15) . .
Cu33 O47 N82 C177 -158.9(16) . .
Cu33 O47 N82 Cu34 16.3(17) . .
O45 Cu34 N82 C177 58(4) . .
O56 Cu34 N82 C177 175.3(17) . .
N83 Cu34 N82 C177 -0.8(17) . .
O115 Cu34 N82 C177 -92.4(17) . .
O45 Cu34 N82 O47 -117(3) . .
O56 Cu34 N82 O47 -0.1(14) . .
N83 Cu34 N82 O47 -176.2(15) . .
O115 Cu34 N82 O47 92.2(14) . .
O45 Cu34 N83 C178 -170.9(17) . .
O56 Cu34 N83 C178 -20(4) . .
N82 Cu34 N83 C178 0.0(16) . .
O115 Cu34 N83 C178 95.1(17) . .
O45 Cu34 N83 N84 8.4(16) . .
O56 Cu34 N83 N84 160(3) . .
N82 Cu34 N83 N84 179.3(16) . .
O115 Cu34 N83 N84 -85.6(15) . .
C178 N83 N84 C180 107(2) . .
Cu34 N83 N84 C180 -73(2) . .
C178 N83 N84 Cu19 -95(2) . .
Cu34 N83 N84 Cu19 85.8(15) . .
O64 Cu19 N84 C180 166.8(15) . .
N43 Cu19 N84 C180 -10.7(15) . .
N44 Cu19 N84 C180 -36(2) . .
O78 Cu19 N84 C180 79.4(16) . .
O64 Cu19 N84 N83 8.3(14) . .
N43 Cu19 N84 N83 -169.3(14) . .
N44 Cu19 N84 N83 165.4(12) . .
O78 Cu19 N84 N83 -79.2(13) . .
C5 N1 C1 C2 -3(3) . .
Cu1 N1 C1 C2 176.5(15) . .
C5 N1 C1 C90 -177.3(15) . .
Cu1 N1 C1 C90 2(2) . .
N1 C1 C2 C3 1(3) . .
C90 C1 C2 C3 174.3(17) . .
C1 C2 C3 C4 0(3) . .
C2 C3 C4 C5 1(3) . .
C3 C4 C5 N1 -3(3) . .
C3 C4 C5 C6 -177(2) . .
C1 N1 C5 C4 4(3) . .
Cu1 N1 C5 C4 -175.7(14) . .
C1 N1 C5 C6 179.8(17) . .
Cu1 N1 C5 C6 0(2) . .
N3 N2 C6 O1 -5(3) . .
Cu1 N2 C6 O1 -170.6(15) . .
N3 N2 C6 C5 174.6(15) . .
Cu1 N2 C6 C5 9(2) . .
C4 C5 C6 N2 169(2) . .
N1 C5 C6 N2 -6(2) . .
C4 C5 C6 O1 -11(3) . .
N1 C5 C6 O1 173.5(15) . .
N2 N3 C7 C8 -6(3) . .
Cu16 N3 C7 C8 -177.2(16) . .
N2 N3 C7 C9 179.9(15) . .
Cu16 N3 C7 C9 9(2) . .
O2 N4 C9 C10 -2(3) . .
Cu16 N4 C9 C10 178(2) . .
O2 N4 C9 C7 -176.1(15) . .
Cu16 N4 C9 C7 4(2) . .
N3 C7 C9 N4 -9(2) . .
C8 C7 C9 N4 177.3(19) . .
N3 C7 C9 C10 177(2) . .
C8 C7 C9 C10 3(3) . .
N30 N5 C11 C12 -3(4) 2_666 .
Cu15 N5 C11 C12 -177(2) . .
N30 N5 C11 C13 174.8(17) 2_666 .
Cu15 N5 C11 C13 0(2) . .
O3 N6 C13 C11 174.4(17) . .
Cu15 N6 C13 C11 -15(3) . .
O3 N6 C13 C14 13(4) . .
Cu15 N6 C13 C14 -176(2) . .
N5 C11 C13 N6 9(3) . .
C12 C11 C13 N6 -173(2) . .
N5 C11 C13 C14 173(2) . .
C12 C11 C13 C14 -9(4) . .
O4 N7 C16 C15 -7(3) . .
Cu14 N7 C16 C15 177.6(15) . .
O4 N7 C16 C17 178.0(14) . .
Cu14 N7 C16 C17 3(2) . .
N9 N8 C17 C16 178.0(15) . .
Cu14 N8 C17 C16 5(2) . .
N9 N8 C17 C18 -5(3) . .
Cu14 N8 C17 C18 -178.7(14) . .
N7 C16 C17 N8 -5(2) . .
C15 C16 C17 N8 -179.7(18) . .
N7 C16 C17 C18 178.5(18) . .
C15 C16 C17 C18 4(3) . .
N8 N9 C19 O5 -11(3) . .
Cu13 N9 C19 O5 -177.3(16) . .
N8 N9 C19 C20 167.0(15) . .
Cu13 N9 C19 C20 0(2) . .
C24 N10 C20 C21 3(3) . .
Cu13 N10 C20 C21 -174.8(15) . .
C24 N10 C20 C19 -177.8(17) . .
Cu13 N10 C20 C19 4(2) . .
O5 C19 C20 C21 -6(3) . .
N9 C19 C20 C21 176.1(19) . .
O5 C19 C20 N10 175.0(17) . .
N9 C19 C20 N10 -3(2) . .
N10 C20 C21 C22 -3(3) . .
C19 C20 C21 C22 178(2) . .
C20 C21 C22 C23 1(4) . .
C21 C22 C23 C24 1(4) . .
C20 N10 C24 C23 -2(3) . .
Cu13 N10 C24 C23 176.6(15) . .
C20 N10 C24 C25 176.3(17) . .
Cu13 N10 C24 C25 -6(2) . .
C22 C23 C24 N10 -1(3) . .
C22 C23 C24 C25 -178(2) . .
N12 N11 C25 O6 13(3) . .
Cu13 N11 C25 O6 175.7(16) . .
N12 N11 C25 C24 -172.5(14) . .
Cu13 N11 C25 C24 -10(2) . .
N10 C24 C25 O6 -175.7(18) . .
C23 C24 C25 O6 2(3) . .
N10 C24 C25 N11 10(2) . .
C23 C24 C25 N11 -172.4(19) . .
N11 N12 C26 C27 7(3) . .
Cu12 N12 C26 C27 175.1(16) . .
N11 N12 C26 C28 -179.8(13) . .
Cu12 N12 C26 C28 -11(2) . .
O7 N13 C28 C29 3(3) . .
Cu12 N13 C28 C29 178.0(16) . .
O7 N13 C28 C26 179.0(13) . .
Cu12 N13 C28 C26 -6(2) . .
N12 C26 C28 N13 11(2) . .
C27 C26 C28 N13 -174.5(17) . .
N12 C26 C28 C29 -172.7(19) . .
C27 C26 C28 C29 2(3) . .
N17 N16 C30 O8 6(3) . .
Cu18 N16 C30 O8 167.0(17) . .
N17 N16 C30 C31 -166.6(14) . .
Cu18 N16 C30 C31 -6(2) . .
C35 N14 C31 C32 -1(3) . .
Cu18 N14 C31 C32 -174.2(14) . .
C35 N14 C31 C30 178.3(16) . .
Cu18 N14 C31 C30 5(2) . .
O8 C30 C31 N14 -173.0(17) . .
N16 C30 C31 N14 0(2) . .
O8 C30 C31 C32 7(3) . .
N16 C30 C31 C32 -180.0(18) . .
N14 C31 C32 C33 -2(3) . .
C30 C31 C32 C33 178.1(17) . .
C31 C32 C33 C34 5(3) . .
C32 C33 C34 C35 -3(3) . .
C31 N14 C35 C34 3(3) . .
Cu18 N14 C35 C34 175.8(13) . .
C31 N14 C35 C36 -177.1(17) . .
Cu18 N14 C35 C36 -4(2) . .
C33 C34 C35 N14 0(3) . .
C33 C34 C35 C36 179.5(19) . .
N38 N15 C36 O9 -7(3) 2_666 .
Cu18 N15 C36 O9 -170.3(15) . .
N38 N15 C36 C35 164.7(15) 2_666 .
Cu18 N15 C36 C35 1(2) . .
N14 C35 C36 N15 2(2) . .
C34 C35 C36 N15 -178.2(17) . .
N14 C35 C36 O9 173.9(16) . .
C34 C35 C36 O9 -6(3) . .
N16 N17 C37 C39 -174.0(14) . .
Cu11 N17 C37 C39 1(2) . .
N16 N17 C37 C38 1(3) . .
Cu11 N17 C37 C38 175.6(14) . .
O10 N18 C39 C37 -177.1(14) . .
Cu11 N18 C39 C37 3(2) . .
O10 N18 C39 C40 -1(3) . .
Cu11 N18 C39 C40 179.3(15) . .
N17 C37 C39 N18 -2(2) . .
C38 C37 C39 N18 -177.1(19) . .
N17 C37 C39 C40 -178.9(17) . .
C38 C37 C39 C40 7(3) . .
O11 N19 C42 C43 -178.8(15) . .
Cu10 N19 C42 C43 1(2) . .
O11 N19 C42 C41 4(3) . .
Cu10 N19 C42 C41 -175.8(13) . .
N21 N20 C43 C42 -177.7(15) . .
Cu10 N20 C43 C42 -11(2) . .
N21 N20 C43 C44 4(3) . .
Cu10 N20 C43 C44 170.8(16) . .
N19 C42 C43 N20 7(3) . .
C41 C42 C43 N20 -176.0(17) . .
N19 C42 C43 C44 -174.7(19) . .
C41 C42 C43 C44 2(3) . .
N20 N21 C45 O12 4(3) . .
Cu9 N21 C45 O12 165.2(16) . .
N20 N21 C45 C46 -168.7(14) . .
Cu9 N21 C45 C46 -7.2(19) . .
C50 N22 C46 C47 4(3) . .
Cu9 N22 C46 C47 -171.6(16) . .
C50 N22 C46 C45 179.3(16) . .
Cu9 N22 C46 C45 4(2) . .
O12 C45 C46 N22 -170.1(18) . .
N21 C45 C46 N22 2(2) . .
O12 C45 C46 C47 6(3) . .
N21 C45 C46 C47 178.1(19) . .
N22 C46 C47 C48 -1(3) . .
C45 C46 C47 C48 -176(2) . .
C46 C47 C48 C49 -2(3) . .
C47 C48 C49 C50 2(4) . .
C48 C49 C50 N22 1(4) . .
C48 C49 C50 C51 178(2) . .
C46 N22 C50 C49 -4(3) . .
Cu9 N22 C50 C49 171.7(18) . .
C46 N22 C50 C51 179.3(16) . .
Cu9 N22 C50 C51 -5(2) . .
N24 N23 C51 O13 -9(3) . .
Cu9 N23 C51 O13 -173.3(16) . .
N24 N23 C51 C50 172.2(14) . .
Cu9 N23 C51 C50 8(2) . .
C49 C50 C51 O13 2(3) . .
N22 C50 C51 O13 179.3(18) . .
C49 C50 C51 N23 -179(2) . .
N22 C50 C51 N23 -2(2) . .
N23 N24 C52 C54 174.8(15) . .
Cu8 N24 C52 C54 4(2) . .
N23 N24 C52 C53 -10(3) . .
Cu8 N24 C52 C53 178.8(18) . .
O14 N25 C54 C55 -2(3) . .
Cu8 N25 C54 C55 -179.0(16) . .
O14 N25 C54 C52 177.8(15) . .
Cu8 N25 C54 C52 1(2) . .
N24 C52 C54 N25 -3(3) . .
C53 C52 C54 N25 -178.5(19) . .
N24 C52 C54 C55 177(2) . .
C53 C52 C54 C55 1(3) . .
O15 N26 C57 C56 6(3) . .
Cu7 N26 C57 C56 175.3(12) . .
O15 N26 C57 C58 177(2) . .
Cu7 N26 C57 C58 -13(3) . .
N28 N27 C58 C57 173.2(19) . .
Cu7 N27 C58 C57 -5(3) . .
N28 N27 C58 C59 -26(3) . .
Cu7 N27 C58 C59 156.2(14) . .
N26 C57 C58 N27 12(4) . .
C56 C57 C58 N27 -177(2) . .
N26 C57 C58 C59 -146(2) . .
C56 C57 C58 C59 25(4) . .
N27 N28 C60 O16 -15(3) . .
Cu17 N28 C60 O16 -176.1(16) . .
N27 N28 C60 C61 169.5(18) . .
Cu17 N28 C60 C61 8(3) . .
C65 N29 C61 C62 -2(3) . .
Cu17 N29 C61 C62 169.6(17) . .
C65 N29 C61 C60 -176.4(19) . .
Cu17 N29 C61 C60 -5(2) . .
N28 C60 C61 N29 -2(3) . .
O16 C60 C61 N29 -178.1(19) . .
N28 C60 C61 C62 -177(2) . .
O16 C60 C61 C62 7(4) . .
N29 C61 C62 C63 1(3) . .
C60 C61 C62 C63 175(2) . .
C61 C62 C63 C64 -1(4) . .
C62 C63 C64 C65 2(4) . .
C61 N29 C65 C64 2(3) . .
Cu17 N29 C65 C64 -168.7(17) . .
C61 N29 C65 C66 177.6(19) . .
Cu17 N29 C65 C66 6(2) . .
C63 C64 C65 N29 -3(4) . .
C63 C64 C65 C66 -177(2) . .
N5 N30 C66 O17 12(3) 2_666 .
Cu17 N30 C66 O17 172.3(17) . .
N5 N30 C66 C65 -167.3(17) 2_666 .
Cu17 N30 C66 C65 -7(2) . .
N29 C65 C66 N30 1(3) . .
C64 C65 C66 N30 175(2) . .
N29 C65 C66 O17 -178(2) . .
C64 C65 C66 O17 -4(4) . .
O18 N31 C68 C69 178.8(15) . .
Cu6 N31 C68 C69 3(2) . .
O18 N31 C68 C67 -7(3) . .
Cu6 N31 C68 C67 177.4(16) . .
N33 N32 C69 C68 178.7(16) . .
Cu6 N32 C69 C68 8(2) . .
N33 N32 C69 C70 -5(3) . .
Cu6 N32 C69 C70 -176.2(16) . .
N31 C68 C69 N32 -8(3) . .
C67 C68 C69 N32 179(2) . .
N31 C68 C69 C70 176.1(18) . .
C67 C68 C69 C70 3(3) . .
N32 N33 C71 O19 -6(3) . .
Cu5 N33 C71 O19 -169.8(15) . .
N32 N33 C71 C72 175.1(14) . .
Cu5 N33 C71 C72 11(2) . .
C76 N34 C72 C73 1(3) . .
Cu5 N34 C72 C73 -173.8(14) . .
C76 N34 C72 C71 179.7(15) . .
Cu5 N34 C72 C71 5(2) . .
O19 C71 C72 N34 170.8(17) . .
N33 C71 C72 N34 -10(2) . .
O19 C71 C72 C73 -11(3) . .
N33 C71 C72 C73 168.5(17) . .
N34 C72 C73 C74 -3(3) . .
C71 C72 C73 C74 178.5(17) . .
C72 C73 C74 C75 3(3) . .
C73 C74 C75 C76 -2(3) . .
C72 N34 C76 C75 1(3) . .
Cu5 N34 C76 C75 175.7(14) . .
C72 N34 C76 C77 -179.7(15) . .
Cu5 N34 C76 C77 -5(2) . .
C74 C75 C76 N34 0(3) . .
C74 C75 C76 C77 -179.7(18) . .
N36 N35 C77 O20 7(3) . .
Cu5 N35 C77 O20 169.8(15) . .
N36 N35 C77 C76 -171.1(14) . .
Cu5 N35 C77 C76 -8.7(19) . .
N34 C76 C77 O20 -169.9(16) . .
C75 C76 C77 O20 9(3) . .
N34 C76 C77 N35 9(2) . .
C75 C76 C77 N35 -172.0(18) . .
N35 N36 C78 C80 -177.5(14) . .
Cu4 N36 C78 C80 -2(2) . .
N35 N36 C78 C79 5(3) . .
Cu4 N36 C78 C79 -179.4(15) . .
O21 N37 C80 C78 178.6(14) . .
Cu4 N37 C80 C78 2(2) . .
O21 N37 C80 C81 2(3) . .
Cu4 N37 C80 C81 -174.4(14) . .
N36 C78 C80 N37 0(2) . .
C79 C78 C80 N37 177.4(18) . .
N36 C78 C80 C81 176.6(17) . .
C79 C78 C80 C81 -6(3) . .
N15 N38 C83 C84 179.5(14) 2_666 .
Cu3 N38 C83 C84 -4(2) . .
N15 N38 C83 C82 2(3) 2_666 .
Cu3 N38 C83 C82 178.5(15) . .
O22 N39 C84 C83 -174.9(14) . .
Cu3 N39 C84 C83 -3(2) . .
O22 N39 C84 C85 -5(3) . .
Cu3 N39 C84 C85 167.4(15) . .
N38 C83 C84 N39 5(2) . .
C82 C83 C84 N39 -177.7(17) . .
N38 C83 C84 C85 -165.5(18) . .
C82 C83 C84 C85 12(3) . .
O23 N40 C87 C88 177.6(14) . .
Cu2 N40 C87 C88 1(2) . .
O23 N40 C87 C86 -2(3) . .
Cu2 N40 C87 C86 -178.9(16) . .
N42 N41 C88 C87 178.7(14) . .
Cu2 N41 C88 C87 -4(2) . .
N42 N41 C88 C89 3(3) . .
Cu2 N41 C88 C89 179.9(14) . .
N40 C87 C88 N41 3(2) . .
C86 C87 C88 N41 -178.0(18) . .
N40 C87 C88 C89 178.5(17) . .
C86 C87 C88 C89 -2(3) . .
N41 N42 C90 O24 5(3) . .
Cu1 N42 C90 O24 168.9(16) . .
N41 N42 C90 C1 -169.8(13) . .
Cu1 N42 C90 C1 -6.3(18) . .
C2 C1 C90 O24 13(3) . .
N1 C1 C90 O24 -173.2(16) . .
C2 C1 C90 N42 -171.3(19) . .
N1 C1 C90 N42 3(2) . .
C95 N43 C91 C92 4(3) . .
Cu19 N43 C91 C92 174.9(16) . .
C95 N43 C91 C180 -177.6(17) . .
Cu19 N43 C91 C180 -6(2) . .
N43 C91 C92 C93 -2(4) . .
C180 C91 C92 C93 180(2) . .
C91 C92 C93 C94 -1(4) . .
C92 C93 C94 C95 1(4) . .
C91 N43 C95 C94 -3(3) . .
Cu19 N43 C95 C94 -174.2(15) . .
C91 N43 C95 C96 176.2(18) . .
Cu19 N43 C95 C96 5(2) . .
C93 C94 C95 N43 0(3) . .
C93 C94 C95 C96 -178.7(19) . .
N45 N44 C96 O25 12(3) . .
Cu19 N44 C96 O25 167.4(17) . .
N45 N44 C96 C95 -168.7(14) . .
Cu19 N44 C96 C95 -13.8(19) . .
N43 C95 C96 O25 -174.7(17) . .
C94 C95 C96 O25 4(3) . .
N43 C95 C96 N44 6(2) . .
C94 C95 C96 N44 -174.8(19) . .
N44 N45 C97 C98 -2(3) . .
Cu20 N45 C97 C98 164.8(16) . .
N44 N45 C97 C99 -179.6(15) . .
Cu20 N45 C97 C99 -13(2) . .
O26 N46 C99 C97 -177.5(15) . .
Cu20 N46 C99 C97 2(2) . .
O26 N46 C99 C100 1(3) . .
Cu20 N46 C99 C100 -179.7(15) . .
N45 C97 C99 N46 7(2) . .
C98 C97 C99 N46 -170.1(18) . .
N45 C97 C99 C100 -171.0(17) . .
C98 C97 C99 C100 11(3) . .
O27 N47 C102 C103 178.9(14) . .
Cu21 N47 C102 C103 1(2) . .
O27 N47 C102 C101 1(3) . .
Cu21 N47 C102 C101 -177.3(15) . .
N49 N48 C103 C104 3(3) . .
Cu21 N48 C103 C104 174.3(15) . .
N49 N48 C103 C102 -179.2(13) . .
Cu21 N48 C103 C102 -7.9(18) . .
N47 C102 C103 N48 5(2) . .
C101 C102 C103 N48 -176.9(17) . .
N47 C102 C103 C104 -177.4(19) . .
C101 C102 C103 C104 1(3) . .
O28 N50 C106 C107 179.3(14) . .
Cu22 N50 C106 C107 4(2) . .
O28 N50 C106 C105 -4(3) . .
Cu22 N50 C106 C105 -179.4(15) . .
N52 N51 C107 C106 -178.6(14) . .
Cu22 N51 C107 C106 -10(2) . .
N52 N51 C107 C108 3(3) . .
Cu22 N51 C107 C108 171.8(16) . .
N50 C106 C107 N51 4(2) . .
C105 C106 C107 N51 -173.0(17) . .
N50 C106 C107 C108 -177.3(18) . .
C105 C106 C107 C108 5(3) . .
N51 N52 C109 O29 14(3) . .
Cu23 N52 C109 O29 175.6(16) . .
N51 N52 C109 C110 -165.8(14) . .
Cu23 N52 C109 C110 -5(2) . .
C114 N53 C110 C111 -1(3) . .
Cu23 N53 C110 C111 -172.0(13) . .
C114 N53 C110 C109 176.6(15) . .
Cu23 N53 C110 C109 6.0(19) . .
O29 C109 C110 N53 179.3(17) . .
N52 C109 C110 N53 -1(2) . .
O29 C109 C110 C111 -3(3) . .
N52 C109 C110 C111 177.1(19) . .
N53 C110 C111 C112 3(3) . .
C109 C110 C111 C112 -175.0(19) . .
C110 C111 C112 C113 -5(3) . .
C111 C112 C113 C114 6(3) . .
C110 N53 C114 C113 3(3) . .
Cu23 N53 C114 C113 173.4(15) . .
C110 N53 C114 C115 -177.6(15) . .
Cu23 N53 C114 C115 -6.8(19) . .
C112 C113 C114 N53 -5(3) . .
C112 C113 C114 C115 175.6(18) . .
N55 N54 C115 O30 -11(3) . .
Cu23 N54 C115 O30 -169.2(16) . .
N55 N54 C115 C114 169.7(14) . .
Cu23 N54 C115 C114 11(2) . .
N53 C114 C115 O30 177.1(18) . .
C113 C114 C115 O30 -3(3) . .
N53 C114 C115 N54 -4(2) . .
C113 C114 C115 N54 176.3(19) . .
N54 N55 C116 C117 -13(4) . .
Cu24 N55 C116 C117 171(3) . .
N54 N55 C116 C118 179.8(18) . .
Cu24 N55 C116 C118 4(3) . .
O31 N56 C118 C116 178.7(18) . .
Cu24 N56 C118 C116 -7(3) . .
O31 N56 C118 C119 -9(3) . .
Cu24 N56 C118 C119 165.6(19) . .
N55 C116 C118 N56 2(3) . .
C117 C116 C118 N56 -167(3) . .
N55 C116 C118 C119 -170(2) . .
C117 C116 C118 C119 21(4) . .
O32 N57 C121 C122 173.5(15) . .
Cu25 N57 C121 C122 -6(2) . .
O32 N57 C121 C120 0(3) . .
Cu25 N57 C121 C120 180.0(15) . .
N59 N58 C122 C121 177.1(15) . .
Cu25 N58 C122 C121 2(2) . .
N59 N58 C122 C123 3(3) . .
Cu25 N58 C122 C123 -172.0(17) . .
N57 C121 C122 N58 3(3) . .
C120 C121 C122 N58 176.5(18) . .
N57 C121 C122 C123 177(2) . .
C120 C121 C122 C123 -9(3) . .
N58 N59 C124 O33 -8(3) . .
Cu35 N59 C124 O33 -167.0(17) . .
N58 N59 C124 C125 172.0(15) . .
Cu35 N59 C124 C125 13(2) . .
C129 N60 C125 C126 -2(3) . .
Cu35 N60 C125 C126 179.1(14) . .
C129 N60 C125 C124 179.3(16) . .
Cu35 N60 C125 C124 1(2) . .
N59 C124 C125 N60 -9(3) . .
O33 C124 C125 N60 170.8(17) . .
N59 C124 C125 C126 172.2(19) . .
O33 C124 C125 C126 -8(3) . .
N60 C125 C126 C127 5(3) . .
C124 C125 C126 C127 -176.8(19) . .
C125 C126 C127 C128 -8(3) . .
C126 C127 C128 C129 7(3) . .
C127 C128 C129 N60 -4(3) . .
C127 C128 C129 C130 -179.6(19) . .
C125 N60 C129 C128 2(3) . .
Cu35 N60 C129 C128 -179.5(14) . .
C125 N60 C129 C130 177.8(16) . .
Cu35 N60 C129 C130 -3(2) . .
N62 N61 C130 O34 7(3) . .
Cu35 N61 C130 O34 170.9(14) . .
N62 N61 C130 C129 -176.2(15) . .
Cu35 N61 C130 C129 -12(2) . .
C128 C129 C130 O34 3(3) . .
N60 C129 C130 O34 -172.8(16) . .
C128 C129 C130 N61 -174.3(19) . .
N60 C129 C130 N61 10(2) . .
N61 N62 C131 C132 8(3) . .
Cu33 N62 C131 C132 -179.0(17) 2_775 .
N61 N62 C131 C174 -175.1(16) . 2_775
Cu33 N62 C131 C174 -2(2) 2_775 2_775
O35 N63 C134 C135 173.0(19) . .
Cu26 N63 C134 C135 -5(3) . .
O35 N63 C134 C133 -4(3) . .
Cu26 N63 C134 C133 177.9(19) . .
N65 N64 C135 C134 170.0(18) . .
Cu26 N64 C135 C134 1(2) . .
N65 N64 C135 C136 -1(3) . .
Cu26 N64 C135 C136 -169.9(17) . .
N63 C134 C135 N64 2(3) . .
C133 C134 C135 N64 180(2) . .
N63 C134 C135 C136 174(2) . .
C133 C134 C135 C136 -9(4) . .
N64 N65 C137 O36 -10(4) . .
Cu27 N65 C137 O36 -170(2) . .
N64 N65 C137 C138 168.8(16) . .
Cu27 N65 C137 C138 9(2) . .
C142 N66 C138 C139 -3(3) . .
Cu27 N66 C138 C139 178.6(17) . .
C142 N66 C138 C137 -175(2) . .
Cu27 N66 C138 C137 7(2) . .
O36 C137 C138 N66 169(2) . .
N65 C137 C138 N66 -10(3) . .
O36 C137 C138 C139 -2(4) . .
N65 C137 C138 C139 179(2) . .
N66 C138 C139 C140 2(4) . .
C137 C138 C139 C140 172(2) . .
C138 C139 C140 C141 -5(5) . .
C139 C140 C141 C142 6(4) . .
C138 N66 C142 C141 7(4) . .
Cu27 N66 C142 C141 -175(2) . .
C138 N66 C142 C143 180.0(18) . .
Cu27 N66 C142 C143 -2(3) . .
C140 C141 C142 N66 -8(4) . .
C140 C141 C142 C143 179(2) . .
N68 N67 C143 O37 16(4) . .
Cu27 N67 C143 O37 176(2) . .
N68 N67 C143 C142 -169.9(17) . .
Cu27 N67 C143 C142 -10(2) . .
N66 C142 C143 O37 -178(2) . .
C141 C142 C143 O37 -4(3) . .
N66 C142 C143 N67 8(3) . .
C141 C142 C143 N67 -178(2) . .
N67 N68 C144 C146 -179.9(18) . .
Cu28 N68 C144 C146 -2(3) . .
N67 N68 C144 C145 -1(3) . .
Cu28 N68 C144 C145 177.0(19) . .
O38 N69 C146 C144 -175.8(18) . .
Cu28 N69 C146 C144 1(3) . .
O38 N69 C146 C147 1(3) . .
Cu28 N69 C146 C147 177.8(16) . .
N68 C144 C146 N69 0(3) . .
C145 C144 C146 N69 -178(2) . .
N68 C144 C146 C147 -176(2) . .
C145 C144 C146 C147 5(4) . .
O39 N70 C149 C150 176.2(16) . .
Cu29 N70 C149 C150 1(2) . .
O39 N70 C149 C148 -1(3) . .
Cu29 N70 C149 C148 -175.8(17) . .
N72 N71 C150 C149 177.4(17) . .
Cu29 N71 C150 C149 -8(3) . .
N72 N71 C150 C151 9(4) . .
Cu29 N71 C150 C151 -175.8(19) . .
N70 C149 C150 N71 5(3) . .
C148 C149 C150 N71 -178(2) . .
N70 C149 C150 C151 174(2) . .
C148 C149 C150 C151 -9(3) . .
N71 N72 C152 O40 4(3) . .
Cu36 N72 C152 O40 170.6(18) . .
N71 N72 C152 C153 -168.8(16) . .
Cu36 N72 C152 C153 -2(2) . .
C157 N73 C153 C154 1(3) . .
Cu36 N73 C153 C154 -175.3(16) . .
C157 N73 C153 C152 -177.0(17) . .
Cu36 N73 C153 C152 6(2) . .
O40 C152 C153 N73 -175.7(19) . .
N72 C152 C153 N73 -2(3) . .
O40 C152 C153 C154 6(3) . .
N72 C152 C153 C154 179(2) . .
N73 C153 C154 C155 3(3) . .
C152 C153 C154 C155 -179(2) . .
C153 C154 C155 C156 -7(3) . .
C154 C155 C156 C157 6(3) . .
C153 N73 C157 C156 -2(3) . .
Cu36 N73 C157 C156 175.0(15) . .
C153 N73 C157 C158 -177(2) . .
Cu36 N73 C157 C158 0(2) . .
C155 C156 C157 N73 -2(3) . .
C155 C156 C157 C158 172(2) . .
N73 C157 C158 O41 172.5(19) . .
C156 C157 C158 O41 -2(4) . .
N73 C157 C158 N49 -6(3) . 2_775
C156 C157 C158 N49 179(2) . 2_775
O42 N74 C160 C159 2(3) . .
Cu30 N74 C160 C159 -177.4(19) . .
O42 N74 C160 C161 178.2(16) . .
Cu30 N74 C160 C161 -1(2) . .
N76 N75 C161 C162 6(3) . .
Cu30 N75 C161 C162 170(2) . .
N76 N75 C161 C160 -171.7(16) . .
Cu30 N75 C161 C160 -8(2) . .
N74 C160 C161 N75 6(3) . .
C159 C160 C161 N75 -178(2) . .
N74 C160 C161 C162 -172(2) . .
C159 C160 C161 C162 4(3) . .
N75 N76 C163 O43 9(3) . .
Cu31 N76 C163 O43 173.6(17) . .
N75 N76 C163 C164 -163.7(19) . .
Cu31 N76 C163 C164 1(3) . .
C168 N77 C164 C163 -180(2) . .
Cu31 N77 C164 C163 2(3) . .
C168 N77 C164 C165 1(4) . .
Cu31 N77 C164 C165 -176.9(16) . .
O43 C163 C164 N77 -174(2) . .
N76 C163 C164 N77 -2(3) . .
O43 C163 C164 C165 5(4) . .
N76 C163 C164 C165 177(2) . .
N77 C164 C165 C166 0(4) . .
C163 C164 C165 C166 -179(3) . .
C164 C165 C166 C167 -1(5) . .
C165 C166 C167 C168 0(5) . .
C164 N77 C168 C169 -177(2) . .
Cu31 N77 C168 C169 1(3) . .
C164 N77 C168 C167 -2(3) . .
Cu31 N77 C168 C167 176.2(16) . .
C166 C167 C168 N77 1(4) . .
C166 C167 C168 C169 176(2) . .
N79 N78 C169 O44 -7(3) . .
Cu31 N78 C169 O44 -179.9(17) . .
N79 N78 C169 C168 170.5(18) . .
Cu31 N78 C169 C168 -2(2) . .
N77 C168 C169 O44 179(2) . .
C167 C168 C169 O44 4(4) . .
N77 C168 C169 N78 1(3) . .
C167 C168 C169 N78 -174(2) . .
N78 N79 C170 C171 -4(4) . .
Cu32 N79 C170 C171 -176(2) . .
N78 N79 C170 C172 178.5(19) . .
Cu32 N79 C170 C172 7(2) . .
O45 N80 C172 C173 -4(3) . .
Cu32 N80 C172 C173 -175.4(17) . .
O45 N80 C172 C170 177.3(16) . .
Cu32 N80 C172 C170 6(3) . .
N79 C170 C172 N80 -8(3) . .
C171 C170 C172 N80 174(2) . .
N79 C170 C172 C173 173(2) . .
C171 C170 C172 C173 -5(3) . .
O46 N81 C174 C175 -10(3) . .
Cu33 N81 C174 C175 173.9(17) . .
O46 N81 C174 C131 178.7(15) . 2_775
Cu33 N81 C174 C131 3(2) . 2_775
O47 N82 C177 C176 -2(3) . .
Cu34 N82 C177 C176 -177.4(16) . .
O47 N82 C177 C178 176.9(16) . .
Cu34 N82 C177 C178 1(2) . .
N84 N83 C178 C179 -3(3) . .
Cu34 N83 C178 C179 176.5(17) . .
N84 N83 C178 C177 -178.6(17) . .
Cu34 N83 C178 C177 1(2) . .
N82 C177 C178 N83 -1(3) . .
C176 C177 C178 N83 177(2) . .
N82 C177 C178 C179 -177(2) . .
C176 C177 C178 C179 1(3) . .
N83 N84 C180 O48 -15(3) . .
Cu19 N84 C180 O48 -174.2(16) . .
N83 N84 C180 C91 169.2(16) . .
Cu19 N84 C180 C91 10(2) . .
N43 C91 C180 O48 -178.3(19) . .
C92 C91 C180 O48 0(3) . .
N43 C91 C180 N84 -3(3) . .
C92 C91 C180 N84 176(2) . .
Cu9 O57 C181 O58 -7(3) . .
Cu9 O57 C181 C182 175.9(15) . .
Cu19 O64 C183 O65 13(5) . .
Cu19 O64 C183 C184 -171.5(17) . .
Cu35 O89 C185 O111 5(4) . .
Cu35 O89 C185 C188 168.9(14) . .
Cu36 O87 C186 O118 -7(3) . .
Cu36 O87 C186 C191 -178(2) . .
Cu23 O67 C187 O117 19(4) . .
Cu23 O67 C187 C192 -166.1(16) . .
Cu17 O74 C189 O142 7(5) . .
Cu17 O74 C189 C190 170.6(13) . .
